data_4133372
loop_
_publ_author_name
'Xuan, Weimin'
'Pow, Robert'
'Watfa, Nancy'
'Zheng, Qi'
'Surman, Andrew J.'
'Long, De-Liang'
'Cronin, Leroy'

_publ_section_title
;
 Stereoselective Assembly of Gigantic Chiral Molybdenum Blue Wheels Using
 Lanthanide Ions and Amino Acids.
;
_journal_issue 3
_journal_name_full 'Journal of the American Chemical Society'
_journal_page_first 1242
_journal_page_last 1250
_journal_paper_doi 10.1021/jacs.8b09750
_journal_volume 141
_journal_year 2019
_chemical_absolute_configuration none
_chemical_formula_sum 'C48 H546 Ce4 Mo132 N24 O643'
_chemical_formula_weight 24975.62
_space_group_crystal_system orthorhombic
_space_group_IT_number 18
_space_group_name_Hall 'P 2 2ab'
_space_group_name_H-M_alt 'P 21 21 2'
_atom_sites_solution_hydrogens geom
_atom_sites_solution_primary direct
_atom_sites_solution_secondary difmap
_audit_creation_method SHELXL-2016/6
_cell_angle_alpha 90
_cell_angle_beta 90
_cell_angle_gamma 90
_cell_formula_units_Z 2
_cell_length_a 35.356(3)
_cell_length_b 47.448(4)
_cell_length_c 20.2608(15)
_cell_measurement_reflns_used 9345
_cell_measurement_temperature 150(2)
_cell_measurement_theta_max 29.5
_cell_measurement_theta_min 2.30
_cell_volume 33989(5)
_computing_cell_refinement Apex2
_computing_data_collection Apex2
_computing_data_reduction Apex2
_computing_molecular_graphics Diamond3
_computing_publication_material WinGX
_computing_structure_refinement 'SHELXL-2016/6 (Sheldrick, 2016)'
_computing_structure_solution 'SHELXL-97 (Sheldrick, 2008)'
_diffrn_ambient_temperature 150(2)
_diffrn_measured_fraction_theta_full 0.999
_diffrn_measured_fraction_theta_max 0.999
_diffrn_measurement_device_type 'Bruker Apex II Quasar'
_diffrn_measurement_method '\w & \f scans'
_diffrn_radiation_type MoK\a
_diffrn_radiation_wavelength 0.71073
_diffrn_reflns_av_R_equivalents 0.0453
_diffrn_reflns_av_unetI/netI 0.0361
_diffrn_reflns_Laue_measured_fraction_full 0.999
_diffrn_reflns_Laue_measured_fraction_max 0.999
_diffrn_reflns_limit_h_max 43
_diffrn_reflns_limit_h_min -43
_diffrn_reflns_limit_k_max 57
_diffrn_reflns_limit_k_min -58
_diffrn_reflns_limit_l_max 24
_diffrn_reflns_limit_l_min -24
_diffrn_reflns_number 299520
_diffrn_reflns_point_group_measured_fraction_full 0.999
_diffrn_reflns_point_group_measured_fraction_max 1.000
_diffrn_reflns_theta_full 25.242
_diffrn_reflns_theta_max 26.000
_diffrn_reflns_theta_min 1.529
_diffrn_source '1uS Microfocus x-ray'
_exptl_absorpt_coefficient_mu 2.722
_exptl_absorpt_correction_T_max 0.7459
_exptl_absorpt_correction_T_min 0.6064
_exptl_absorpt_correction_type empirical
_exptl_absorpt_process_details SADABS-2012/1
_exptl_crystal_colour 'deep blue'
_exptl_crystal_density_diffrn 2.440
_exptl_crystal_density_method none
_exptl_crystal_description block
_exptl_crystal_F_000 23844
_exptl_crystal_size_max 0.100
_exptl_crystal_size_mid 0.100
_exptl_crystal_size_min 0.050
_refine_diff_density_max 2.125
_refine_diff_density_min -2.832
_refine_diff_density_rms 0.199
_refine_ls_abs_structure_details
;
 Flack x determined using 27960 quotients [(I+)-(I-)]/[(I+)+(I-)]
 (Parsons, Flack and Wagner, Acta Cryst. B69 (2013) 249-259).
;
_refine_ls_abs_structure_Flack -0.011(4)
_refine_ls_extinction_method none
_refine_ls_goodness_of_fit_ref 1.070
_refine_ls_hydrogen_treatment constr
_refine_ls_matrix_type full
_refine_ls_number_parameters 3706
_refine_ls_number_reflns 66756
_refine_ls_number_restraints 254
_refine_ls_restrained_S_all 1.089
_refine_ls_R_factor_all 0.0431
_refine_ls_R_factor_gt 0.0388
_refine_ls_shift/su_max 0.006
_refine_ls_shift/su_mean 0.000
_refine_ls_structure_factor_coef Fsqd
_refine_ls_weighting_details 'w=1/[\s^2^(Fo^2^)+(0.0505P)^2^+297.5610P] where P=(Fo^2^+2Fc^2^)/3'
_refine_ls_weighting_scheme calc
_refine_ls_wR_factor_gt 0.1011
_refine_ls_wR_factor_ref 0.1055
_reflns_Friedel_coverage 0.889
_reflns_Friedel_fraction_full 1.000
_reflns_Friedel_fraction_max 1.000
_reflns_number_gt 62961
_reflns_number_total 66756
_reflns_threshold_expression 'I > 2\s(I)'
_cod_data_source_file 1-l-wx6133.cif
_cod_data_source_block wx6133
_cod_depositor_comments
;
The following automatic conversions were performed:

data item '_atom_sites_solution_primary' value 'direct methods' was
changed to 'direct'.

Automatic conversion script
Id: cif_fix_values 6909 2019-04-08 15:41:33Z antanas 
;
_cod_original_cell_volume 33989(4)
_cod_database_code 4133372
_shelx_shelxl_version_number 2016/6
_shelx_space_group_comment
;
The symmetry employed for this shelxl refinement is uniquely defined
by the following loop, which should always be used as a source of
symmetry information in preference to the above space-group names.
They are only intended as comments.
;
_shelx_estimated_absorpt_t_min 0.772
_shelx_estimated_absorpt_t_max 0.876

loop_
_space_group_symop_operation_xyz
'x, y, z'
'-x, -y, z'
'-x+1/2, y+1/2, -z'
'x+1/2, -y+1/2, -z'

loop_
_atom_site_label
_atom_site_type_symbol
_atom_site_fract_x
_atom_site_fract_y
_atom_site_fract_z
_atom_site_U_iso_or_equiv
_atom_site_adp_type
_atom_site_occupancy
_atom_site_site_symmetry_order
_atom_site_calc_flag
_atom_site_refinement_flags_posn
_atom_site_refinement_flags_adp
_atom_site_refinement_flags_occupancy
_atom_site_disorder_assembly
_atom_site_disorder_group
Mo1 Mo 0.10905(3) 0.54789(2) 0.18074(6) 0.0164(2) Uani 1 1 d . . . A 1
Mo2 Mo 0.09985(3) 0.46955(2) 0.35420(6) 0.0169(2) Uani 1 1 d . . . A 1
Mo3 Mo 0.09078(3) 0.46709(2) 0.18981(6) 0.0173(2) Uani 1 1 d . . . A 1
Mo4 Mo 0.10245(3) 0.38977(2) 0.18964(5) 0.0150(2) Uani 1 1 d . . . A 1
Mo5 Mo 0.18016(3) 0.36775(2) 0.42967(5) 0.0147(2) Uani 1 1 d . . . A 1
Mo6 Mo 0.21825(3) 0.25584(2) 0.33125(5) 0.01242(19) Uani 1 1 d . . . A 1
Mo7 Mo 0.21054(3) 0.25833(2) 0.16677(5) 0.01206(19) Uani 1 1 d . . . A 1
Mo8 Mo 0.22992(3) 0.33030(2) 0.08518(5) 0.0135(2) Uani 1 1 d . . . A 1
Mo9 Mo 0.37962(3) 0.26662(2) 0.07157(5) 0.01271(19) Uani 1 1 d . . . A 1
Mo10 Mo 0.30875(3) 0.21542(2) 0.15456(5) 0.01203(19) Uani 1 1 d . . . A 1
Mo11 Mo 0.30759(3) 0.21442(2) 0.31925(5) 0.01289(19) Uani 1 1 d . . . A 1
Mo12 Mo 0.37199(3) 0.26133(2) 0.40678(5) 0.0150(2) Uani 1 1 d . . . A 1
Mo13 Mo 0.40856(3) 0.19484(2) 0.31734(5) 0.01241(19) Uani 1 1 d . . . A 1
Mo14 Mo 0.46120(3) 0.23790(2) 0.40550(5) 0.01268(19) Uani 1 1 d . . . A 1
Mo15 Mo 0.54682(3) 0.26636(2) 0.41093(5) 0.01313(19) Uani 1 1 d . . . A 1
Mo16 Mo 0.51903(3) 0.19727(2) 0.32248(5) 0.01179(19) Uani 1 1 d . . . A 1
Mo17 Mo 0.51679(3) 0.20158(2) 0.15739(5) 0.01166(19) Uani 1 1 d . . . A 1
Mo18 Mo 0.41137(3) 0.20151(2) 0.15274(5) 0.01113(19) Uani 1 1 d . . . A 1
Mo19 Mo 0.54796(3) 0.26336(2) 0.06183(5) 0.01254(19) Uani 1 1 d . . . A 1
Mo20 Mo 0.40090(3) 0.67320(2) -0.00059(5) 0.0135(2) Uani 1 1 d . . . A 1
Mo21 Mo 0.38148(3) 0.78159(2) 0.16534(5) 0.01206(19) Uani 1 1 d . . . A 1
Mo22 Mo 0.36005(3) 0.72497(2) 0.08179(5) 0.01206(19) Uani 1 1 d . . . A 1
Mo23 Mo 0.28474(3) 0.73999(2) 0.16517(5) 0.01186(19) Uani 1 1 d . . . A 1
Mo24 Mo 0.28970(3) 0.73939(2) 0.32905(5) 0.01169(19) Uani 1 1 d . . . A 1
Mo25 Mo 0.61775(3) 0.22203(2) 0.33057(5) 0.01200(19) Uani 1 1 d . . . A 1
Mo26 Mo 0.30229(3) 0.67301(2) 0.41734(5) 0.01275(19) Uani 1 1 d . . . A 1
Mo27 Mo 0.20901(3) 0.69017(2) 0.32666(5) 0.0136(2) Uani 1 1 d . . . A 1
Mo28 Mo 0.14740(3) 0.62177(2) 0.33077(5) 0.0142(2) Uani 1 1 d . . . A 1
Mo29 Mo 0.51120(3) 0.30665(2) -0.08722(5) 0.0146(2) Uani 1 1 d . . . A 1
Mo31 Mo 0.28608(3) 0.27357(2) 0.07831(5) 0.01185(19) Uani 1 1 d . . . A 1
Mo32 Mo 0.14356(3) 0.31737(2) 0.18169(5) 0.0137(2) Uani 1 1 d . . . A 1
Mo33 Mo 0.14859(3) 0.31314(2) 0.34562(5) 0.0141(2) Uani 1 1 d . . . A 1
Mo34 Mo 0.10487(3) 0.39191(2) 0.35423(6) 0.0162(2) Uani 1 1 d . . . A 1
Mo35 Mo 0.41217(3) 0.31149(2) -0.07651(5) 0.0181(2) Uani 1 1 d . . . A 1
Mo36 Mo 0.24718(3) 0.31784(2) 0.42686(5) 0.0145(2) Uani 1 1 d . . . A 1
Mo37 Mo 0.21406(3) 0.68280(2) 0.16340(5) 0.01290(19) Uani 1 1 d . . . A 1
Mo38 Mo 0.28776(3) 0.60176(2) 0.50699(5) 0.0147(2) Uani 1 1 d . . . A 1
Mo39 Mo 0.30529(3) 0.66729(2) 0.08772(5) 0.0144(2) Uani 1 1 d . . . A 1
Mo40 Mo 0.18487(3) 0.37174(2) 0.26301(5) 0.0174(2) Uani 1 1 d . . . A 1
Mo42 Mo 0.17002(3) 0.50053(3) 0.26919(6) 0.0224(2) Uani 1 1 d . . . A 1
Mo43 Mo 0.20388(3) 0.56570(2) 0.42852(5) 0.0159(2) Uani 1 1 d . . . A 1
Mo44 Mo 0.18359(3) 0.43796(2) 0.43014(6) 0.0170(2) Uani 1 1 d . . . A 1
Mo45 Mo 0.11547(3) 0.54784(2) 0.34534(6) 0.0160(2) Uani 1 1 d . . . A 1
Mo46 Mo 0.46350(3) 0.24894(2) 0.23790(5) 0.0184(2) Uani 1 1 d . . . A 1
Mo47 Mo 0.20770(3) 0.55739(2) 0.09934(6) 0.0190(2) Uani 1 1 d . . . A 1
Mo48 Mo 0.36195(3) 0.65201(2) 0.57032(5) 0.0148(2) Uani 1 1 d . . . A 1
Mo49 Mo 0.36727(3) 0.71646(2) 0.24986(5) 0.0183(2) Uani 1 1 d . . . A 1
Mo50 Mo 0.15547(3) 0.61717(2) 0.16774(5) 0.0151(2) Uani 1 1 d . . . A 1
Mo51 Mo 0.17336(3) 0.43023(2) 0.10064(6) 0.0169(2) Uani 1 1 d . . . A 1
Mo52 Mo 0.22395(3) 0.63411(2) 0.41544(5) 0.0141(2) Uani 1 1 d . . . A 1
Mo53 Mo 0.25040(4) 0.46087(2) 0.56787(6) 0.0234(2) Uani 1 1 d . . . A 1
Mo54 Mo 0.25044(3) 0.53581(2) 0.58500(5) 0.0178(2) Uani 1 1 d . . . A 1
Mo55 Mo 0.29531(3) 0.27759(2) 0.24476(5) 0.0167(2) Uani 1 1 d . . . A 1
Mo56 Mo 0.15570(3) 0.49923(2) 0.10143(5) 0.0166(2) Uani 1 1 d . . . A 1
Mo57 Mo 0.25655(3) 0.38847(2) 0.51454(6) 0.0222(2) Uani 1 1 d . . . A 1
Mo58 Mo 0.54476(3) 0.32180(2) 0.54731(5) 0.0166(2) Uani 1 1 d . . . A 1
Mo59 Mo 0.23676(3) 0.62480(2) 0.24992(6) 0.0207(2) Uani 1 1 d . . . A 1
Mo60 Mo 0.45442(3) 0.30292(2) 0.46651(6) 0.0184(2) Uani 1 1 d . . . A 1
Mo61 Mo 0.32304(3) 0.32928(3) 0.00097(9) 0.0417(4) Uani 1 1 d . . . A 1
Mo62 Mo 0.35688(4) 0.60630(3) 0.01452(10) 0.0231(3) Uani 0.9 1 d . . P A 1
Mo63 Mo 0.30553(6) 0.54292(4) 0.03989(12) 0.0294(4) Uani 0.9 1 d . . P A 1
Mo64 Mo 0.23983(4) 0.48430(3) 0.03609(11) 0.0584(6) Uani 1 1 d . . . A 1
Mo70 Mo 0.50258(8) 0.56924(5) 0.2226(2) 0.0570(9) Uani 0.6 1 d D U P B 2
Mo71 Mo 0.45894(10) 0.51045(6) 0.2281(3) 0.0856(14) Uani 0.6 1 d D U P C 1
Mo72 Mo 0.50060(10) 0.56397(8) 0.3266(5) 0.164(3) Uani 0.6 1 d D U P C 1
Mo73 Mo 0.46876(9) 0.51076(9) 0.4010(3) 0.0842(18) Uani 0.45 1 d D U P C 1
M62 Mo 0.3488(4) 0.6073(3) -0.0172(8) 0.024(3) Uani 0.1 1 d . . P D 2
M63 Mo 0.2981(6) 0.5456(4) 0.0082(12) 0.038(5) Uani 0.1 1 d . . P E 2
M70 Mo 0.50933(17) 0.56386(9) 0.1618(5) 0.119(3) Uani 0.4 1 d D U P C 1
M71 Mo 0.47233(13) 0.51592(8) 0.1397(3) 0.0692(16) Uani 0.4 1 d D U P B 2
M72 Mo 0.50854(13) 0.56788(10) 0.3853(3) 0.0483(11) Uani 0.4 1 d D U P B 2
M73 Mo 0.46105(9) 0.51370(7) 0.3093(3) 0.0901(16) Uani 0.55 1 d D U P B 2
Ce1 Ce 0.34506(2) 0.32765(2) 0.53296(4) 0.02943(18) Uani 1 1 d . . . A 1
Ce2 Ce 0.25572(2) 0.40106(2) -0.02769(4) 0.01870(14) Uani 1 1 d . . . A 1
O1 O 0.2176(3) 0.4452(2) 0.6159(5) 0.036(3) Uani 1 1 d . . . A 1
O2 O 0.2906(4) 0.5548(3) -0.0670(7) 0.056(4) Uani 1 1 d . . . A 1
O3 O 0.3076(4) 0.5373(3) 0.1215(7) 0.056(4) Uani 1 1 d . . . A 1
O4 O 0.2751(3) 0.5106(2) 0.0152(6) 0.040(3) Uani 1 1 d . . . A 1
O5 O 0.2472(3) 0.56176(19) 0.0481(5) 0.028(2) Uani 1 1 d . . . A 1
O6 O 0.1747(3) 0.5649(2) 0.0032(6) 0.039(3) Uani 1 1 d . . . A 1
O7 O 0.1882(3) 0.59357(18) 0.1138(5) 0.0213(19) Uani 1 1 d . . . A 1
O8 O 0.2266(2) 0.55055(19) 0.1744(5) 0.024(2) Uani 1 1 d . . . A 1
O9 O 0.2027(2) 0.51669(17) 0.0681(5) 0.0214(19) Uani 1 1 d . . . A 1
O10 O 0.1541(2) 0.54031(17) 0.1239(4) 0.0191(18) Uani 1 1 d . . . A 1
O11 O 0.1231(2) 0.58521(17) 0.1798(4) 0.0183(18) Uani 1 1 d . . . A 1
O12 O 0.0719(3) 0.54721(19) 0.1289(5) 0.028(2) Uani 1 1 d . . . A 1
O13 O 0.1255(3) 0.50304(19) 0.0386(5) 0.026(2) Uani 1 1 d . . . A 1
O14 O 0.1911(2) 0.49580(17) 0.1913(5) 0.0176(18) Uani 1 1 d . . . A 1
O15 O 0.1887(2) 0.46898(17) 0.0627(5) 0.0185(18) Uani 1 1 d . . . A 1
O16 O 0.2146(4) 0.4916(3) -0.0571(6) 0.050(3) Uani 1 1 d . . . A 1
O17 O 0.2580(3) 0.4803(2) 0.1246(7) 0.042(3) Uani 1 1 d . . . A 1
O18 O 0.1333(3) 0.4317(2) 0.0124(5) 0.031(2) Uani 1 1 d . . . A 1
O19 O 0.1987(2) 0.43427(18) 0.1721(5) 0.023(2) Uani 1 1 d . . . A 1
O20 O 0.2041(3) 0.41314(18) 0.0475(5) 0.027(2) Uani 1 1 d . . . A 1
O21 O 0.1591(2) 0.54106(17) 0.2631(5) 0.0175(18) Uani 1 1 d . . . A 1
O22 O 0.0864(2) 0.54689(18) 0.2635(5) 0.0201(18) Uani 1 1 d . . . A 1
O23 O 0.0801(3) 0.5464(2) 0.3992(5) 0.027(2) Uani 1 1 d . . . A 1
O24 O 0.1626(3) 0.5837(2) 0.5110(5) 0.031(2) Uani 1 1 d . . . A 1
O25 O 0.2223(3) 0.54479(19) 0.4914(5) 0.028(2) Uani 1 1 d . . . A 1
O26 O 0.2324(3) 0.55769(18) 0.3631(5) 0.0221(19) Uani 1 1 d . . . A 1
O27 O 0.1595(2) 0.54920(18) 0.4042(5) 0.0198(18) Uani 1 1 d . . . A 1
O28 O 0.1190(2) 0.50530(17) 0.1815(5) 0.0183(18) Uani 1 1 d . . . A 1
O29 O 0.9886(3) 0.5749(3) 0.2598(11) 0.076(5) Uani 1 1 d . . . F 1
O30 O 0.0548(3) 0.4756(2) 0.1398(6) 0.029(2) Uani 1 1 d . . . A 1
O31 O 0.2063(2) 0.4979(2) 0.3225(5) 0.0227(19) Uani 1 1 d . . . A 1
O32 O 0.1432(2) 0.46403(17) 0.2692(4) 0.0161(17) Uani 1 1 d . . . A 1
O33 O 0.0914(2) 0.42966(18) 0.3513(5) 0.0197(19) Uani 1 1 d . . . A 1
O34 O 0.1439(2) 0.46150(18) 0.4090(5) 0.0207(19) Uani 1 1 d . . . A 1
O35 O 0.1259(2) 0.50665(17) 0.3359(5) 0.0179(18) Uani 1 1 d . . . A 1
O36 O 0.0867(2) 0.42793(18) 0.1957(5) 0.024(2) Uani 1 1 d . . . A 1
O37 O 0.1344(2) 0.46200(17) 0.1303(5) 0.0203(19) Uani 1 1 d . . . A 1
O38 O 0.1392(3) 0.40263(18) 0.1240(4) 0.0203(19) Uani 1 1 d . . . A 1
O39 O 0.0691(2) 0.37461(18) 0.1419(5) 0.024(2) Uani 1 1 d . . . A 1
O40 O 0.1482(2) 0.40223(17) 0.2677(4) 0.0170(17) Uani 1 1 d . . . A 1
O41 O 0.0716(2) 0.47474(17) 0.2733(5) 0.021(2) Uani 1 1 d . . . A 1
O42 O 0.0678(3) 0.48133(19) 0.4091(5) 0.028(2) Uani 1 1 d . . . A 1
O43 O 0.1452(3) 0.4340(2) 0.5230(5) 0.030(2) Uani 1 1 d . . . A 1
O44 O 0.2140(3) 0.45775(18) 0.4810(5) 0.027(2) Uani 1 1 d . . . A 1
O45 O 0.2062(3) 0.43769(18) 0.3567(5) 0.0212(19) Uani 1 1 d . . . A 1
O46 O 0.1498(2) 0.40232(17) 0.4060(4) 0.0159(17) Uani 1 1 d . . . A 1
O47 O 0.0755(3) 0.37828(19) 0.4100(5) 0.025(2) Uani 1 1 d . . . A 1
O48 O 0.0807(2) 0.38141(17) 0.2754(5) 0.0196(19) Uani 1 1 d . . . A 1
O49 O 0.1390(2) 0.35823(17) 0.2040(4) 0.0168(18) Uani 1 1 d . . . A 1
O50 O 0.1059(2) 0.31334(18) 0.1330(4) 0.0198(19) Uani 1 1 d . . . A 1
O51 O 0.1813(2) 0.33078(17) 0.1170(4) 0.0158(17) Uani 1 1 d . . . A 1
O52 O 0.2564(3) 0.4527(2) 0.0077(7) 0.043(3) Uani 1 1 d . . . A 1
O53 O 0.1889(2) 0.33080(16) 0.2616(4) 0.0137(16) Uani 1 1 d . . . A 1
O54 O 0.1216(2) 0.30972(17) 0.2660(4) 0.0175(17) Uani 1 1 d . . . A 1
O55 O 0.2153(2) 0.38253(18) 0.2039(4) 0.0187(18) Uani 1 1 d . . . A 1
O56 O 0.1425(2) 0.35726(16) 0.3518(4) 0.0138(16) Uani 1 1 d . . . A 1
O57 O 0.2103(2) 0.37826(17) 0.3368(4) 0.0174(17) Uani 1 1 d . . . A 1
O58 O 0.1154(2) 0.30520(18) 0.4028(5) 0.0215(19) Uani 1 1 d . . . A 1
O59 O 0.1918(2) 0.32849(17) 0.3980(4) 0.0178(18) Uani 1 1 d . . . A 1
O60 O 0.1516(3) 0.35746(19) 0.4913(4) 0.0222(19) Uani 1 1 d . . . A 1
O61 O 0.2837(3) 0.31501(19) 0.4833(5) 0.024(2) Uani 1 1 d . . . A 1
O62 O 0.3466(3) 0.3452(3) 0.4150(7) 0.055(4) Uani 1 1 d . . . A 1
O63 O 0.3538(2) 0.2866(2) 0.4601(5) 0.027(2) Uani 1 1 d . . . A 1
O64 O 0.4151(3) 0.3185(2) 0.5027(5) 0.031(2) Uani 1 1 d . . . A 1
O65 O 0.3305(2) 0.23988(18) 0.3831(4) 0.0180(18) Uani 1 1 d . . . A 1
O66 O 0.2829(2) 0.19262(18) 0.3676(4) 0.0190(18) Uani 1 1 d . . . A 1
O67 O 0.3144(2) 0.29919(18) 0.3012(5) 0.0194(18) Uani 1 1 d . . . A 1
O68 O 0.2715(2) 0.24645(17) 0.3069(4) 0.0154(17) Uani 1 1 d . . . A 1
O69 O 0.3051(2) 0.29475(16) 0.1692(4) 0.0114(15) Uani 1 1 d . . . A 1
O70 O 0.2687(2) 0.24789(17) 0.1581(4) 0.0132(16) Uani 1 1 d . . . A 1
O71 O 0.2677(2) 0.25248(18) 0.0198(4) 0.0176(18) Uani 1 1 d . . . A 1
O72 O 0.3043(3) 0.3118(2) -0.0851(5) 0.030(2) Uani 1 1 d . . . A 1
O73 O 0.3700(3) 0.3308(2) -0.0332(5) 0.030(2) Uani 1 1 d . . . A 1
O74 O 0.3409(3) 0.3409(2) 0.0903(5) 0.032(2) Uani 1 1 d . . . A 1
O75 O 0.3329(2) 0.28740(17) 0.0355(4) 0.0142(17) Uani 1 1 d . . . A 1
O76 O 0.3284(2) 0.24736(16) 0.1017(4) 0.0128(16) Uani 1 1 d . . . A 1
O77 O 0.3303(2) 0.24654(17) 0.2392(4) 0.0164(17) Uani 1 1 d . . . A 1
O78 O 0.2926(2) 0.20003(16) 0.2345(4) 0.0148(16) Uani 1 1 d . . . A 1
O79 O 0.3083(5) 0.3385(4) 0.6381(8) 0.074(5) Uani 1 1 d . . . A 1
O81 O 0.2057(2) 0.40158(17) 0.4677(4) 0.0189(18) Uani 1 1 d . . . A 1
O82 O 0.2344(3) 0.3816(2) 0.5893(5) 0.031(2) Uani 1 1 d . . . A 1
O83 O 0.2699(3) 0.42537(18) 0.5258(5) 0.025(2) Uani 1 1 d . . . A 1
O84 O 0.2759(3) 0.3970(2) 0.4073(5) 0.035(2) Uani 1 1 d . . . A 1
O85 O 0.2299(2) 0.35608(17) 0.4664(4) 0.0163(17) Uani 1 1 d . . . A 1
O86 O 0.2990(3) 0.3704(2) 0.5216(6) 0.032(2) Uani 1 1 d . . . A 1
O87 O 0.2097(3) 0.3024(2) 0.5113(4) 0.025(2) Uani 1 1 d . . . A 1
O88 O 0.2671(3) 0.33430(19) 0.3603(5) 0.0222(19) Uani 1 1 d . . . A 1
O89 O 0.1751(2) 0.27922(17) 0.3367(4) 0.0167(17) Uani 1 1 d . . . A 1
O90 O 0.1687(2) 0.28185(17) 0.1769(4) 0.0151(17) Uani 1 1 d . . . A 1
O91 O 0.2304(2) 0.35762(18) 0.0291(4) 0.0182(18) Uani 1 1 d . . . A 1
O92 O 0.1998(3) 0.30758(19) -0.0033(5) 0.023(2) Uani 1 1 d . . . A 1
O93 O 0.2551(2) 0.34232(19) 0.1499(5) 0.024(2) Uani 1 1 d . . . A 1
O94 O 0.2348(2) 0.28697(17) 0.1102(4) 0.0172(18) Uani 1 1 d . . . A 1
O95 O 0.2763(2) 0.31202(16) 0.0416(4) 0.0141(17) Uani 1 1 d . . . A 1
O96 O 0.1956(2) 0.23405(18) 0.1127(4) 0.0185(18) Uani 1 1 d . . . A 1
O97 O 0.2404(2) 0.28640(16) 0.2490(4) 0.0130(16) Uani 1 1 d . . . A 1
O98 O 0.2037(2) 0.23975(16) 0.2475(4) 0.0173(17) Uani 1 1 d . . . A 1
O99 O 0.2083(2) 0.22810(18) 0.3785(4) 0.0194(18) Uani 1 1 d . . . A 1
O100 O 0.2414(2) 0.28194(17) 0.3958(4) 0.0174(18) Uani 1 1 d . . . A 1
O101 O 0.3209(3) 0.4190(2) -0.0448(8) 0.048(3) Uani 1 1 d . . . A 1
O102 O 0.2380(6) 0.4353(3) -0.1156(9) 0.093(6) Uani 1 1 d . . . A 1
O103 O 0.2803(4) 0.4024(3) 0.0896(6) 0.052(3) Uani 1 1 d . . . A 1
O104 O 0.1947(3) 0.3840(3) -0.0803(6) 0.046(3) Uani 1 1 d . . . A 1
O105 O 0.3029(3) 0.36111(19) -0.0166(5) 0.025(2) Uani 1 1 d . . . A 1
O106 O 0.3560(2) 0.19717(17) 0.3122(4) 0.0151(17) Uani 1 1 d . . . A 1
O107 O 0.4156(3) 0.16649(18) 0.3656(4) 0.0203(19) Uani 1 1 d . . . A 1
O108 O 0.4155(2) 0.17970(16) 0.2338(4) 0.0148(17) Uani 1 1 d . . . A 1
O109 O 0.4082(2) 0.22740(17) 0.3790(4) 0.0143(17) Uani 1 1 d . . . A 1
O110 O 0.3573(2) 0.20096(17) 0.1562(4) 0.0165(17) Uani 1 1 d . . . A 1
O111 O 0.3810(2) 0.2785(2) 0.3361(5) 0.025(2) Uani 1 1 d . . . A 1
O112 O 0.4109(2) 0.23397(16) 0.2383(4) 0.0129(16) Uani 1 1 d . . . A 1
O113 O 0.4224(2) 0.17594(18) 0.0987(4) 0.0196(18) Uani 1 1 d . . . A 1
O114 O 0.4060(2) 0.23472(17) 0.0942(4) 0.0144(16) Uani 1 1 d . . . A 1
O115 O 0.3671(3) 0.2374(2) -0.0189(4) 0.025(2) Uani 1 1 d . . . A 1
O116 O 0.3843(2) 0.28589(18) 0.1415(5) 0.0199(19) Uani 1 1 d . . . A 1
O117 O 0.4080(2) 0.28466(19) 0.0153(5) 0.022(2) Uani 1 1 d . . . A 1
O118 O 0.3872(3) 0.2863(2) -0.1178(5) 0.027(2) Uani 1 1 d . . . A 1
O119 O 0.4613(2) 0.29375(17) -0.0769(4) 0.0186(17) Uani 1 1 d . . . A 1
O120 O 0.4200(3) 0.3363(2) -0.1346(4) 0.022(2) Uani 1 1 d . . . A 1
O121 O 0.4398(3) 0.3382(2) -0.0001(5) 0.028(2) Uani 1 1 d . . . A 1
O122 O 0.4645(2) 0.21558(16) 0.1703(4) 0.0143(16) Uani 1 1 d . . . A 1
O123 O 0.5009(2) 0.32746(19) 0.0103(4) 0.0198(18) Uani 1 1 d . . . A 1
O124 O 0.5089(2) 0.17481(17) 0.1049(4) 0.0188(18) Uani 1 1 d . . . A 1
O125 O 0.5270(2) 0.2834(2) -0.1454(4) 0.023(2) Uani 1 1 d . . . A 1
O126 O 0.5028(3) 0.33704(19) -0.1301(5) 0.0218(19) Uani 1 1 d . . . A 1
O127 O 0.5239(2) 0.27424(17) -0.0090(4) 0.0171(17) Uani 1 1 d . . . A 1
O128 O 0.4367(2) 0.68015(19) -0.0597(4) 0.0194(18) Uani 1 1 d . . . A 1
O129 O 0.5365(3) 0.28808(18) 0.1196(4) 0.0193(18) Uani 1 1 d . . . A 1
O130 O 0.5227(2) 0.23282(17) 0.0934(4) 0.0162(17) Uani 1 1 d . . . A 1
O131 O 0.4630(3) 0.27618(18) 0.1846(4) 0.0201(18) Uani 1 1 d . . . A 1
O132 O 0.4614(2) 0.26481(17) 0.3158(4) 0.0157(16) Uani 1 1 d . . . A 1
O133 O 0.4550(3) 0.3175(2) 0.3905(5) 0.026(2) Uani 1 1 d . . . A 1
O134 O 0.4631(2) 0.21014(16) 0.3238(4) 0.0142(16) Uani 1 1 d . . . A 1
O135 O 0.4626(2) 0.21388(18) 0.4660(4) 0.0170(17) Uani 1 1 d . . . A 1
O136 O 0.4558(3) 0.2797(2) 0.5691(5) 0.026(2) Uani 1 1 d . . . A 1
O137 O 0.5135(2) 0.17016(19) 0.3742(4) 0.0204(19) Uani 1 1 d . . . A 1
O138 O 0.4259(2) 0.26689(19) 0.4439(4) 0.0165(17) Uani 1 1 d . . . A 1
O139 O 0.4917(2) 0.26875(18) 0.4441(4) 0.0178(18) Uani 1 1 d . . . A 1
O140 O 0.5155(2) 0.23554(16) 0.2398(4) 0.0124(16) Uani 1 1 d . . . A 1
O141 O 0.5136(2) 0.18112(16) 0.2400(4) 0.0132(16) Uani 1 1 d . . . A 1
O142 O 0.5156(2) 0.23134(17) 0.3800(4) 0.0128(16) Uani 1 1 d . . . A 1
O143 O 0.5706(2) 0.20241(18) 0.1665(4) 0.0159(17) Uani 1 1 d . . . A 1
O144 O 0.5727(2) 0.22974(19) -0.0114(4) 0.0220(19) Uani 1 1 d . . . A 1
O145 O 0.4020(2) 0.75088(17) 0.1076(4) 0.0135(16) Uani 1 1 d . . . A 1
O146 O 0.4054(2) 0.71457(17) 0.0295(4) 0.0142(16) Uani 1 1 d . . . A 1
O147 O 0.3632(2) 0.69487(18) -0.0808(4) 0.0193(18) Uani 1 1 d . . . A 1
O148 O 0.4255(2) 0.66015(19) 0.0637(4) 0.0194(18) Uani 1 1 d . . . A 1
O149 O 0.3403(2) 0.74578(18) 0.0243(5) 0.0188(18) Uani 1 1 d . . . A 1
O150 O 0.3795(2) 0.70197(17) 0.1718(4) 0.0141(16) Uani 1 1 d . . . A 1
O151 O 0.3419(2) 0.74907(16) 0.1634(4) 0.0113(15) Uani 1 1 d . . . A 1
O152 O 0.5961(2) 0.25213(17) 0.2471(4) 0.0135(16) Uani 1 1 d . . . A 1
O153 O 0.6344(2) 0.20574(16) 0.2481(4) 0.0141(16) Uani 1 1 d . . . A 1
O155 O 0.5709(2) 0.20248(16) 0.3208(4) 0.0144(17) Uani 1 1 d . . . A 1
O156 O 0.5530(2) 0.23564(19) 0.5020(4) 0.0197(18) Uani 1 1 d . . . A 1
O157 O 0.5909(2) 0.24799(18) 0.3898(4) 0.0175(18) Uani 1 1 d . . . A 1
O158 O 0.4960(2) 0.32128(19) 0.5033(5) 0.0213(19) Uani 1 1 d . . . A 1
O159 O 0.5591(2) 0.29089(18) 0.4705(5) 0.0203(19) Uani 1 1 d . . . A 1
O160 O 0.5368(3) 0.2961(2) 0.6025(5) 0.032(2) Uani 1 1 d . . . A 1
O161 O 0.5590(3) 0.3467(2) 0.4541(5) 0.025(2) Uani 1 1 d . . . A 1
O162 O 0.5377(3) 0.3520(2) 0.5903(5) 0.031(2) Uani 1 1 d . . . A 1
O163 O 0.6429(2) 0.20224(18) 0.3830(4) 0.0178(18) Uani 1 1 d . . . A 1
O164 O 0.3452(2) 0.74644(16) 0.3160(4) 0.0140(17) Uani 1 1 d . . . A 1
O165 O 0.3583(2) 0.80286(18) 0.1138(5) 0.0200(18) Uani 1 1 d . . . A 1
O166 O 0.3537(2) 0.68513(17) 0.0505(4) 0.0176(18) Uani 1 1 d . . . A 1
O167 O 0.3775(2) 0.64199(18) -0.0296(5) 0.023(2) Uani 1 1 d . . . A 1
O168 O 0.3233(3) 0.6084(3) -0.0817(6) 0.045(3) Uani 1 1 d . . . A 1
O169 O 0.3800(3) 0.6119(2) 0.0878(6) 0.037(3) Uani 1 1 d . . . A 1
O170 O 0.3860(3) 0.5843(2) -0.0284(7) 0.045(3) Uani 1 1 d . . . A 1
O171 O 0.3127(2) 0.63842(19) 0.0352(5) 0.025(2) Uani 1 1 d . . . A 1
O172 O 0.3185(3) 0.5822(2) 0.0413(8) 0.052(4) Uani 1 1 d . . . A 1
O173 O 0.2859(3) 0.6887(2) -0.0154(5) 0.025(2) Uani 1 1 d . . . A 1
O174 O 0.3222(3) 0.65628(19) 0.1607(5) 0.023(2) Uani 1 1 d . . . A 1
O175 O 0.3091(2) 0.71045(16) 0.1102(4) 0.0138(17) Uani 1 1 d . . . A 1
O176 O 0.3854(3) 0.69323(18) 0.3035(4) 0.0211(19) Uani 1 1 d . . . A 1
O177 O 0.2542(2) 0.66782(17) 0.1039(4) 0.0160(17) Uani 1 1 d . . . A 1
O178 O 0.2788(2) 0.75797(15) 0.2455(4) 0.0119(16) Uani 1 1 d . . . A 1
O179 O 0.3133(2) 0.70955(16) 0.2485(4) 0.0126(16) Uani 1 1 d . . . A 1
O180 O 0.2785(2) 0.76638(18) 0.3785(4) 0.0170(17) Uani 1 1 d . . . A 1
O181 O 0.2706(2) 0.76461(18) 0.1103(5) 0.0203(19) Uani 1 1 d . . . A 1
O182 O 0.2426(2) 0.71694(17) 0.1693(4) 0.0150(17) Uani 1 1 d . . . A 1
O183 O 0.3049(2) 0.71019(17) 0.3930(4) 0.0158(17) Uani 1 1 d . . . A 1
O184 O 0.2430(2) 0.71958(17) 0.3214(4) 0.0141(16) Uani 1 1 d . . . A 1
O185 O 0.2698(2) 0.69201(19) 0.5086(4) 0.0188(18) Uani 1 1 d . . . A 1
O186 O 0.3289(3) 0.6717(2) 0.6105(5) 0.027(2) Uani 1 1 d . . . A 1
O187 O 0.1753(2) 0.70259(18) 0.3773(4) 0.0191(18) Uani 1 1 d . . . A 1
O188 O 0.3197(2) 0.65716(18) 0.3491(4) 0.0181(18) Uani 1 1 d . . . A 1
O189 O 0.3380(2) 0.66803(18) 0.4763(4) 0.0181(18) Uani 1 1 d . . . A 1
O190 O 0.1803(2) 0.69059(18) 0.1084(5) 0.0206(19) Uani 1 1 d . . . A 1
O191 O 0.2508(2) 0.66504(16) 0.2478(4) 0.0166(17) Uani 1 1 d . . . A 1
O192 O 0.1878(2) 0.69347(16) 0.2434(4) 0.0129(16) Uani 1 1 d . . . A 1
O193 O 0.2668(3) 0.6084(2) 0.1980(4) 0.023(2) Uani 1 1 d . . . A 1
O194 O 0.2006(2) 0.64235(16) 0.1798(4) 0.0153(17) Uani 1 1 d . . . A 1
O195 O 0.2459(2) 0.67121(17) 0.3860(4) 0.0155(17) Uani 1 1 d . . . A 1
O196 O 0.2748(2) 0.63743(17) 0.4552(4) 0.0167(17) Uani 1 1 d . . . A 1
O197 O 0.3242(2) 0.62076(18) 0.5482(4) 0.0181(18) Uani 1 1 d . . . A 1
O198 O 0.3821(3) 0.6319(2) 0.6297(4) 0.0220(19) Uani 1 1 d . . . A 1
O199 O 0.3995(2) 0.67874(18) 0.5552(4) 0.0191(18) Uani 1 1 d . . . A 1
O200 O 0.3913(2) 0.62792(17) 0.4904(4) 0.0182(18) Uani 1 1 d . . . A 1
O201 O 0.2508(3) 0.6295(2) 0.5843(5) 0.025(2) Uani 1 1 d . . . A 1
O202 O 0.2747(2) 0.57413(17) 0.5628(4) 0.0185(18) Uani 1 1 d . . . A 1
O203 O 0.3115(3) 0.5850(2) 0.4466(5) 0.024(2) Uani 1 1 d . . . A 1
O204 O 0.1964(2) 0.64978(18) 0.4721(5) 0.0210(19) Uani 1 1 d . . . A 1
O205 O 0.2357(2) 0.59892(17) 0.4637(4) 0.0175(18) Uani 1 1 d . . . A 1
O206 O 0.1946(2) 0.64795(16) 0.3314(4) 0.0141(16) Uani 1 1 d . . . A 1
O207 O 0.2548(2) 0.61737(17) 0.3290(4) 0.0168(17) Uani 1 1 d . . . A 1
O208 O 0.1914(2) 0.60094(16) 0.2538(4) 0.0149(16) Uani 1 1 d . . . A 1
O209 O 0.1333(3) 0.63694(18) 0.1104(5) 0.023(2) Uani 1 1 d . . . A 1
O210 O 0.1334(2) 0.63353(17) 0.2467(5) 0.0182(18) Uani 1 1 d . . . A 1
O211 O 0.1206(2) 0.64198(18) 0.3799(5) 0.023(2) Uani 1 1 d . . . A 1
O212 O 0.1864(2) 0.60456(17) 0.3899(4) 0.0160(17) Uani 1 1 d . . . A 1
O213 O 0.1228(2) 0.58755(17) 0.3322(4) 0.0167(17) Uani 1 1 d . . . A 1
O214 O 0.2831(3) 0.5288(2) 0.6447(5) 0.035(3) Uani 1 1 d . . . A 1
O215 O 0.2951(3) 0.5242(2) 0.5107(5) 0.030(2) Uani 1 1 d . . . A 1
O216 O 0.2132(3) 0.5499(2) 0.6266(6) 0.035(3) Uani 1 1 d . . . A 1
O217 O 0.2317(3) 0.49843(19) 0.5696(5) 0.024(2) Uani 1 1 d . . . A 1
O218 O 0.2880(3) 0.4782(2) 0.4884(6) 0.035(3) Uani 1 1 d . . . A 1
O219 O 0.2880(4) 0.4651(2) 0.6192(6) 0.041(3) Uani 1 1 d . . . A 1
O220 O 0.3671(3) 0.2316(2) 0.4951(4) 0.026(2) Uani 1 1 d . . . A 1
O221 O 0.2868(2) 0.19517(18) 0.0981(5) 0.0193(18) Uani 1 1 d . . . A 1
O222 O 0.2702(4) 0.3800(3) -0.1374(6) 0.055(4) Uani 1 1 d . . . A 1
O223 O 0.3789(4) 0.3731(3) 0.5407(14) 0.123(10) Uani 1 1 d . . . A 1
O224 O 0.3835(5) 0.3167(5) 0.6351(9) 0.088(6) Uani 1 1 d . . . A 1
O225 O 0.3175(5) 0.2813(3) 0.5924(8) 0.069(4) Uani 1 1 d . . . A 1
O226 O 0.3470(4) 0.5304(3) 0.0100(10) 0.079(6) Uani 1 1 d . . . A 1
O232 O 0.5459(8) 0.5667(7) 0.4386(13) 0.071(8) Uani 0.5 1 d D U P B 2
O233 O 0.4883(9) 0.6011(5) 0.389(2) 0.087(10) Uani 0.5 1 d D U P B 2
O234 O 0.5065(6) 0.5181(6) 0.3155(11) 0.064(5) Uani 0.5 1 d D U P C 1
O236 O 0.5353(5) 0.5692(5) 0.3070(10) 0.051(6) Uani 0.5 1 d D U P B 2
O237 O 0.4997(9) 0.5189(5) 0.1549(16) 0.078(6) Uani 0.5 1 d D U P C 1
O238 O 0.5089(6) 0.5208(4) 0.2194(11) 0.061(5) Uani 0.5 1 d D U P B 2
O241 O 0.4646(6) 0.5510(4) 0.2374(12) 0.070(6) Uani 0.5 1 d D U P C 1
O242 O 0.5385(7) 0.5734(5) 0.1677(15) 0.063(7) Uani 0.5 1 d D U P B 2
O243 O 0.4261(8) 0.5054(7) 0.1663(18) 0.085(8) Uani 0.5 1 d D U P C 1
O246 O 0.4316(10) 0.5094(9) 0.096(3) 0.113(12) Uani 0.5 1 d D U P B 2
O247 O 0.5033(10) 0.5252(7) 0.0800(16) 0.088(8) Uani 0.5 1 d D U P B 2
O248 O 0.4339(6) 0.5082(6) 0.2319(10) 0.060(6) Uani 0.5 1 d D U P B 2
O249 O 0.4284(6) 0.5001(7) 0.4399(17) 0.082(9) Uani 0.5 1 d D U P C 1
O250 O 0.4284(7) 0.5065(7) 0.3688(17) 0.083(8) Uani 0.5 1 d D U P B 2
O251 O 0.4347(5) 0.5035(5) 0.3024(10) 0.056(6) Uani 0.5 1 d D U P C 1
O254 O 0.4652(5) 0.5544(4) 0.3064(11) 0.070(6) Uani 0.5 1 d D U P B 2
O255 O 0.4836(6) 0.6023(4) 0.237(2) 0.077(9) Uani 0.5 1 d D U P B 2
O256 O 0.4621(6) 0.5539(4) 0.1673(15) 0.058(6) Uani 0.5 1 d D U P B 2
O261 O 0.5057(8) 0.5230(5) 0.3688(16) 0.075(6) Uani 0.5 1 d D U P B 2
O264 O 0.5354(6) 0.5643(6) 0.2509(11) 0.070(6) Uani 0.5 1 d D U P C 1
O265 O 0.4603(6) 0.5490(4) 0.3840(18) 0.083(7) Uani 0.5 1 d D U P C 1
O266 O 0.3915(13) 0.5659(9) 0.519(2) 0.107(13) Uani 0.5 1 d . U P . .
O267 O 0.4836(9) 0.5980(5) 0.317(3) 0.094(10) Uani 0.5 1 d D U P C 1
O290 O 0.5024(9) 0.5237(8) 0.4527(19) 0.095(8) Uani 0.5 1 d D U P C 1
O291 O 0.4911(10) 0.5972(5) 0.147(3) 0.129(12) Uani 0.5 1 d D U P C 1
O292 O 0.5453(10) 0.5629(8) 0.107(2) 0.111(11) Uani 0.5 1 d D U P C 1
O294 O 0.5301(11) 0.5657(8) 0.3923(15) 0.080(8) Uiso 0.5 1 d D U P C 1
O348 O 0.5136(4) 0.7741(3) 0.8012(7) 0.055(3) Uani 1 1 d . . . . .
H348 H 0.532845 0.784365 0.796534 0.082 Uiso 1 1 calc R U . . .
O349 O 0.4693(4) 0.7799(3) 0.8755(8) 0.057(4) Uani 1 1 d . . . . .
O350 O 0.2216(3) 0.7399(2) 0.4975(5) 0.033(2) Uani 1 1 d . . . . .
O351 O 0.5014(3) 0.3284(2) 0.2744(5) 0.029(2) Uani 1 1 d . . . . .
O352 O 0.3158(3) 0.25502(19) 0.8921(5) 0.028(2) Uani 1 1 d . . . . .
O353 O 0.2557(4) 0.1427(2) 0.2206(6) 0.048(3) Uani 1 1 d . . . . .
O354 O 0.2279(4) 0.3268(3) 0.8795(7) 0.053(3) Uani 1 1 d . . . . .
O355 O 0.1740(3) 0.2533(2) 0.5013(5) 0.038(3) Uani 1 1 d . . . . .
O356 O 0.3696(3) 0.1805(3) 0.9936(6) 0.044(3) Uani 1 1 d . . . . .
O357 O 0.4988(3) 0.2331(2) 0.5975(6) 0.037(3) Uani 1 1 d . . . . .
O358 O 0.5754(3) 0.1803(2) 0.4785(5) 0.041(3) Uani 1 1 d . . . . .
O359 O 0.5955(4) 0.1400(3) 0.3802(7) 0.050(3) Uani 1 1 d . . . . .
O360 O 0.3872(4) 0.4383(3) 0.3257(7) 0.061(4) Uani 1 1 d . . . . .
O361 O 0.3495(4) 0.4295(3) 0.5214(9) 0.067(4) Uani 1 1 d . . . . .
O362 O 0.0574(4) 0.4256(3) 0.0224(8) 0.063(4) Uani 1 1 d . . . . .
O363 O 0.1419(3) 0.3618(2) 0.0126(6) 0.038(3) Uani 1 1 d . . . . .
O364 O 0.1577(3) 0.3952(3) 0.6182(6) 0.044(3) Uani 1 1 d . . . . .
O365 O 0.2991(3) 0.6809(2) 0.7364(5) 0.036(2) Uani 1 1 d . . . . .
O366 O 0.2143(4) 0.6308(3) 0.0090(7) 0.057(3) Uiso 1 1 d . . . . .
O367 O 0.3969(4) 0.7411(3) 0.8658(6) 0.049(3) Uiso 1 1 d . . . . .
O368 O 0.3868(3) 0.7379(2) 0.5748(5) 0.030(2) Uiso 1 1 d . . . . .
O369 O 0.4610(4) 0.7765(3) 0.7131(7) 0.054(3) Uiso 1 1 d . . . . .
O370 O 0.5815(4) 0.1727(3) 0.0225(8) 0.063(4) Uiso 1 1 d . . . . .
O371 O 0.5411(6) 0.1206(4) 0.0495(10) 0.093(6) Uiso 1 1 d . . . . .
O372 O 0.5972(5) 0.1463(4) 0.2452(9) 0.080(5) Uiso 1 1 d . . . . .
O373 O 0.3474(5) 0.1398(4) 0.0763(9) 0.080(5) Uiso 1 1 d . . . . .
O374 O 0.3339(5) 0.1438(4) 0.2170(9) 0.080(5) Uiso 1 1 d . . . . .
O375 O 0.1013(5) 0.2412(3) 0.2870(8) 0.069(4) Uiso 1 1 d . . . . .
O376 O 0.0332(4) 0.3338(3) 0.3098(8) 0.063(4) Uiso 1 1 d . . . . .
O377 O 0.0144(6) 0.3402(4) 0.4503(10) 0.089(6) Uiso 1 1 d . . . . .
O378 O 0.0680(5) 0.4332(3) 0.5134(8) 0.067(4) Uiso 1 1 d . . . . .
O379 O 0.2038(7) 0.3240(5) 0.7547(13) 0.045(6) Uiso 0.5 1 d . . P . .
O380 O 0.2294(5) 0.3269(4) 0.6317(9) 0.073(4) Uiso 1 1 d . . . . .
O381 O 0.4301(6) 0.2714(5) 0.7692(12) 0.112(7) Uiso 1 1 d . . . . .
O382 O 0.3895(8) 0.2522(6) 0.6076(13) 0.048(6) Uiso 0.5 1 d . . P G 1
O383 O 0.4445(4) 0.1912(3) 0.6037(7) 0.059(4) Uiso 1 1 d . . . . .
O384 O 0.3688(7) 0.1755(5) 0.4807(12) 0.106(7) Uiso 1 1 d . . . H 1
O386 O 0.2712(5) 0.4348(4) 0.2301(9) 0.083(5) Uiso 1 1 d . . . . .
O387 O 0.2871(4) 0.4533(3) 0.3556(8) 0.064(4) Uiso 1 1 d . . . . .
O388 O 0.3031(7) 0.3629(5) 0.2509(13) 0.046(6) Uiso 0.5 1 d . . P . .
O389 O 0.3885(5) 0.3907(3) 0.9911(8) 0.072(4) Uiso 1 1 d . . . . .
O390 O 0.9982(4) 0.5781(3) 0.1223(7) 0.061(4) Uiso 1 1 d . . . . .
O391 O 0.9966(6) 0.5593(5) 0.4366(11) 0.036(5) Uiso 0.5 1 d . . P . .
O392 O 0.5957(4) 0.8110(3) 0.8055(7) 0.060(4) Uiso 1 1 d . . . . .
O393 O 0.5433(4) 0.8357(3) 0.7256(8) 0.066(4) Uiso 1 1 d . . . . .
O394 O 0.3594(5) 0.6641(4) 0.8050(9) 0.082(5) Uiso 1 1 d . . . . .
O395 O 0.3677(6) 0.6097(4) 0.8148(10) 0.090(6) Uiso 1 1 d . . . . .
O396 O 0.2660(4) 0.6423(3) 0.9090(7) 0.060(4) Uiso 1 1 d . . . . .
O397 O 0.2188(6) 0.5461(5) 0.9011(11) 0.035(5) Uiso 0.5 1 d . . P . .
O398 O 0.1730(5) 0.6285(4) 0.5999(9) 0.075(5) Uiso 1 1 d . . . . .
O399 O 0.0482(5) 0.6076(3) 0.2809(8) 0.070(4) Uiso 1 1 d . . . . .
O400 O 0.0327(7) 0.6098(5) 0.4178(12) 0.043(5) Uiso 0.5 1 d . . P . .
O401 O 0.1527(6) 0.4923(5) 0.5708(12) 0.037(5) Uiso 0.5 1 d . . P I 1
O402 O 0.0119(4) 0.5266(3) 0.3153(7) 0.060(4) Uiso 1 1 d . . . . .
O403 O 0.1439(5) 0.4676(4) 0.9108(10) 0.086(5) Uiso 1 1 d . . . . .
O404 O 0.3999(9) 0.2381(7) 0.6105(15) 0.058(7) Uiso 0.5 1 d . . P J 2
O405 O 0.4107(3) 0.6451(2) 0.2003(6) 0.037(2) Uiso 1 1 d . . . . .
O406 O 0.3224(7) 0.2616(5) 0.7634(13) 0.045(6) Uiso 0.5 1 d . . P K 1
O407 O 0.2645(4) 0.5960(3) 0.7082(8) 0.064(4) Uiso 1 1 d . . . . .
O408 O 0.4154(7) 0.3888(5) 0.4203(13) 0.045(6) Uiso 0.5 1 d . . P . .
O409 O 0.3552(8) 0.3995(6) 0.1169(13) 0.052(6) Uiso 0.5 1 d . . P . .
O410 O 0.4976(8) 0.2900(6) 0.7241(14) 0.058(7) Uiso 0.5 1 d . . P . .
O411 O 0.5397(3) 0.28571(18) 0.3416(4) 0.0214(18) Uiso 1 1 d . . . . .
O412 O 0.4637(8) 0.1091(6) 0.3880(14) 0.059(7) Uiso 0.5 1 d . . P . .
O413 O 0.1205(7) 0.5451(5) 0.5738(13) 0.047(6) Uiso 0.5 1 d . . P . .
O414 O 0.3555(8) 0.3142(6) 0.7629(15) 0.058(7) Uiso 0.5 1 d . . P . .
O415 O 0.0894(8) 0.6168(6) 0.5163(15) 0.059(7) Uiso 0.5 1 d . . P . .
O416 O 0.1017(9) 0.5816(7) 0.0130(16) 0.069(8) Uiso 0.5 1 d . . P . .
O417 O 0.3393(7) 0.3623(6) 0.8228(13) 0.051(6) Uiso 0.5 1 d . . P . .
O418 O 0.3530(8) 0.4795(6) 0.1196(14) 0.056(7) Uiso 0.5 1 d . . P . .
O419 O 0.4630(8) 0.6050(6) 0.0741(14) 0.058(7) Uiso 0.5 1 d . . P L 2
O420 O 0.000000 0.500000 0.061(2) 0.079(11) Uiso 0.6 2 d S . P . .
O421 O 0.1477(8) 0.4185(6) 0.8435(15) 0.059(7) Uiso 0.5 1 d . . P . .
O423 O 0.3696(9) 0.1097(7) 0.2933(16) 0.068(8) Uiso 0.5 1 d . . P . .
O424 O 0.3452(8) 0.4714(6) 0.9801(15) 0.061(7) Uiso 0.5 1 d . . P . .
O425 O 0.3384(7) 0.4120(5) 0.2465(12) 0.044(6) Uiso 0.5 1 d . . P . .
O426 O 0.4387(10) 0.1525(7) 0.5045(18) 0.076(9) Uiso 0.5 1 d . . P . .
O427 O 0.3384(10) 0.5822(8) 0.7070(18) 0.079(10) Uiso 0.5 1 d . . P . .
O428 O 0.3372(10) 0.3910(7) 0.3434(17) 0.073(9) Uiso 0.5 1 d . . P . .
O429 O 0.3783(10) 0.2389(7) 0.7335(18) 0.078(9) Uiso 0.5 1 d . . P . .
O430 O 0.5763(10) 0.3117(8) 0.7385(19) 0.085(10) Uiso 0.5 1 d . . P . .
O431 O 0.3882(9) 0.1766(6) 0.5060(16) 0.061(8) Uiso 0.5 1 d . . P M 2
O432 O 0.3620(10) 0.5492(7) 0.5960(17) 0.075(9) Uiso 0.5 1 d . . P . .
O433 O 0.5206(9) 0.6190(7) 0.4824(16) 0.069(8) Uiso 0.5 1 d . . P . .
O434 O 0.3021(10) 0.2741(7) 0.7280(18) 0.077(9) Uiso 0.5 1 d . . P N 2
O435 O 0.2084(11) 0.5589(8) 0.7702(19) 0.085(10) Uiso 0.5 1 d . . P . .
O436 O 0.1529(8) 0.5012(6) 0.5259(15) 0.058(7) Uiso 0.5 1 d . . P O 2
O437 O 0.4620(9) 0.1275(6) 0.2503(16) 0.048(7) Uiso 0.4 1 d . . P . .
O438 O 0.5382(12) 0.1039(8) 0.398(2) 0.072(10) Uiso 0.4 1 d . . P . .
O440 O 0.4597(11) 0.3287(8) 0.6515(19) 0.064(9) Uiso 0.4 1 d . . P . .
O441 O 0.3077(9) 0.3937(7) 0.6950(16) 0.049(8) Uiso 0.4 1 d . . P . .
O460 O 0.6116(12) 0.5596(9) 0.188(2) 0.069(10) Uiso 0.4 1 d . . P . .
N1 N 0.4334(3) 0.6394(3) 0.3294(6) 0.025(2) Uani 1 1 d . . . . .
H1A H 0.453181 0.627150 0.331991 0.038 Uiso 1 1 calc R U . . .
H1B H 0.441278 0.656945 0.340901 0.038 Uiso 1 1 calc R U . . .
H1C H 0.424387 0.639660 0.287309 0.038 Uiso 1 1 calc R U . . .
N2 N 0.3953(3) 0.5756(2) 0.2547(6) 0.024(2) Uani 1 1 d . . . . .
N3 N 0.3397(4) 0.5837(3) 0.2161(7) 0.040(3) Uani 1 1 d . . . . .
H3 H 0.320098 0.584048 0.189351 0.048 Uiso 1 1 calc R U . . .
N4 N 0.3515(4) 0.4740(3) 0.4225(7) 0.039(3) Uani 1 1 d . . . . .
H4A H 0.345156 0.460623 0.452778 0.058 Uiso 1 1 calc R U . . .
H4B H 0.376624 0.472744 0.413305 0.058 Uiso 1 1 calc R U . . .
H4C H 0.337925 0.471209 0.384913 0.058 Uiso 1 1 calc R U . . .
N5 N 0.2909(4) 0.5229(4) 0.3115(10) 0.056(5) Uani 1 1 d . . . . .
N6 N 0.3167(4) 0.5015(4) 0.2312(8) 0.053(4) Uani 1 1 d . . . . .
H6 H 0.319700 0.492952 0.193017 0.064 Uiso 1 1 calc R U . . .
N7 N 0.5024(3) 0.3430(3) 0.1397(6) 0.028(3) Uani 1 1 d . . . . .
H7A H 0.520535 0.331928 0.121136 0.043 Uiso 1 1 calc R U . . .
H7B H 0.500717 0.339066 0.183619 0.043 Uiso 1 1 calc R U . . .
H7C H 0.508622 0.361442 0.134189 0.043 Uiso 1 1 calc R U . . .
N8 N 0.4030(4) 0.3323(2) 0.2194(6) 0.031(3) Uani 1 1 d . . . . .
N9 N 0.4092(4) 0.3601(2) 0.3012(6) 0.034(3) Uani 1 1 d . . . . .
H9 H 0.407673 0.366958 0.341515 0.041 Uiso 1 1 calc R U . . .
N10 N 0.5700(4) 0.7685(3) 0.8849(8) 0.040(3) Uani 1 1 d . . . . .
H10A H 0.575366 0.784829 0.863109 0.060 Uiso 1 1 calc R U . . .
H10B H 0.570037 0.753917 0.855880 0.060 Uiso 1 1 calc R U . . .
H10C H 0.587741 0.765497 0.916622 0.060 Uiso 1 1 calc R U . . .
N11 N 0.5614(4) 0.8402(3) 0.9490(9) 0.048(4) Uani 1 1 d . . . . .
N12 N 0.5163(4) 0.8661(3) 0.9080(10) 0.055(4) Uani 1 1 d . . . . .
H12 H 0.504179 0.880391 0.890110 0.066 Uiso 1 1 calc R U . . .
C1 C 0.4129(3) 0.6375(2) 0.4466(6) 0.016(2) Uani 1 1 d . . . . .
C2 C 0.4025(3) 0.6300(3) 0.3755(7) 0.019(3) Uani 1 1 d . . . . .
H2 H 0.379265 0.640912 0.363993 0.023 Uiso 1 1 calc R U . . .
C3 C 0.3932(4) 0.5990(3) 0.3678(6) 0.020(3) Uani 1 1 d . . . . .
H3A H 0.416582 0.587967 0.374868 0.024 Uiso 1 1 calc R U . . .
H3B H 0.375102 0.593655 0.403002 0.024 Uiso 1 1 calc R U . . .
C4 C 0.3766(4) 0.5908(3) 0.3026(7) 0.021(3) Uani 1 1 d . . . . .
C5 C 0.3413(4) 0.5961(4) 0.2777(8) 0.038(4) Uani 1 1 d . . . . .
H5 H 0.321633 0.606436 0.298792 0.045 Uiso 1 1 calc R U . . .
C6 C 0.3731(4) 0.5710(3) 0.2037(8) 0.028(3) Uani 1 1 d . . . . .
H6A H 0.379423 0.560694 0.165142 0.034 Uiso 1 1 calc R U . . .
C7 C 0.3055(4) 0.5017(3) 0.4848(7) 0.027(3) Uani 1 1 d . . . . .
C8 C 0.3428(4) 0.5027(3) 0.4499(9) 0.037(4) Uani 1 1 d . . . . .
H8 H 0.362524 0.506930 0.483953 0.045 Uiso 1 1 calc R U . . .
C9 C 0.3460(5) 0.5253(3) 0.3970(10) 0.047(5) Uani 1 1 d . . . . .
H9A H 0.333885 0.542688 0.413986 0.056 Uiso 1 1 calc R U . . .
H9B H 0.373143 0.529563 0.390355 0.056 Uiso 1 1 calc R U . . .
C10 C 0.3291(4) 0.5187(4) 0.3318(10) 0.043(4) Uani 1 1 d . . . . .
C11 C 0.3436(4) 0.5046(4) 0.2799(7) 0.035(4) Uani 1 1 d . . . . .
H11 H 0.368877 0.497814 0.277205 0.042 Uiso 1 1 calc R U . . .
C12 C 0.2855(6) 0.5137(6) 0.2528(11) 0.078(8) Uani 1 1 d . . . . .
H12A H 0.262601 0.515425 0.228534 0.094 Uiso 1 1 calc R U . . .
C13 C 0.4693(3) 0.3344(2) 0.0330(6) 0.016(2) Uani 1 1 d . . . . .
C14 C 0.4652(3) 0.3372(3) 0.1074(6) 0.017(2) Uani 1 1 d . . . . .
H14 H 0.456402 0.318519 0.124057 0.021 Uiso 1 1 calc R U . . .
C15 C 0.4346(4) 0.3588(3) 0.1267(7) 0.025(3) Uani 1 1 d . . . . .
H15A H 0.444535 0.378075 0.119926 0.030 Uiso 1 1 calc R U . . .
H15B H 0.412368 0.356375 0.097415 0.030 Uiso 1 1 calc R U . . .
C16 C 0.4223(4) 0.3556(3) 0.1968(7) 0.021(3) Uani 1 1 d . . . . .
C17 C 0.4265(4) 0.3729(3) 0.2502(8) 0.030(3) Uani 1 1 d . . . . .
H17 H 0.439243 0.390521 0.251157 0.035 Uiso 1 1 calc R U . . .
C18 C 0.3950(5) 0.3363(3) 0.2824(8) 0.038(4) Uani 1 1 d . . . . .
H18 H 0.381097 0.323689 0.309549 0.045 Uiso 1 1 calc R U . . .
C19 C 0.5023(5) 0.7755(4) 0.8604(10) 0.044(4) Uani 1 1 d . . . . .
C20 C 0.5326(5) 0.7708(3) 0.9157(9) 0.043(4) Uani 1 1 d . . . . .
H20 H 0.526963 0.752337 0.937327 0.051 Uiso 1 1 calc R U . . .
C21 C 0.5302(5) 0.7933(3) 0.9680(9) 0.041(4) Uani 1 1 d . . . . .
H21A H 0.506834 0.790128 0.993988 0.049 Uiso 1 1 calc R U . . .
H21B H 0.551873 0.790981 0.998382 0.049 Uiso 1 1 calc R U . . .
C22 C 0.5299(5) 0.8230(3) 0.9442(10) 0.042(4) Uani 1 1 d . . . . .
C23 C 0.5527(5) 0.8666(4) 0.9279(11) 0.050(5) Uani 1 1 d . . . . .
H23 H 0.569191 0.882397 0.927275 0.060 Uiso 1 1 calc R U . . .
C24 C 0.5005(5) 0.8394(4) 0.9200(10) 0.048(4) Uani 1 1 d . . . . .
H24 H 0.475001 0.833731 0.913061 0.057 Uiso 1 1 calc R U . . .

loop_
_atom_site_aniso_label
_atom_site_aniso_U_11
_atom_site_aniso_U_22
_atom_site_aniso_U_33
_atom_site_aniso_U_23
_atom_site_aniso_U_13
_atom_site_aniso_U_12
Mo1 0.0111(5) 0.0102(5) 0.0279(6) -0.0005(4) -0.0037(4) -0.0003(4)
Mo2 0.0108(5) 0.0106(5) 0.0292(6) 0.0000(4) 0.0033(4) -0.0005(4)
Mo3 0.0099(5) 0.0100(5) 0.0318(6) -0.0010(4) -0.0027(4) -0.0005(4)
Mo4 0.0092(4) 0.0101(5) 0.0257(6) -0.0002(4) -0.0021(4) -0.0002(4)
Mo5 0.0161(5) 0.0103(5) 0.0178(5) 0.0004(4) 0.0030(4) -0.0008(4)
Mo6 0.0107(4) 0.0101(4) 0.0165(5) 0.0012(4) 0.0019(4) -0.0009(3)
Mo7 0.0089(4) 0.0095(4) 0.0178(5) -0.0005(4) -0.0014(4) -0.0006(3)
Mo8 0.0111(4) 0.0110(5) 0.0183(5) -0.0002(4) 0.0001(4) 0.0012(4)
Mo9 0.0104(4) 0.0129(5) 0.0149(5) 0.0014(4) 0.0006(4) 0.0015(4)
Mo10 0.0086(4) 0.0100(4) 0.0175(5) 0.0004(4) -0.0011(4) -0.0002(3)
Mo11 0.0095(4) 0.0124(5) 0.0168(5) 0.0024(4) 0.0003(4) -0.0006(4)
Mo12 0.0092(4) 0.0176(5) 0.0182(5) -0.0018(4) 0.0004(4) 0.0006(4)
Mo13 0.0097(4) 0.0128(5) 0.0147(5) 0.0017(4) 0.0005(4) -0.0002(4)
Mo14 0.0095(4) 0.0162(5) 0.0123(5) 0.0003(4) -0.0001(4) 0.0003(4)
Mo15 0.0102(4) 0.0144(5) 0.0148(5) -0.0010(4) 0.0001(4) -0.0007(4)
Mo16 0.0091(4) 0.0114(5) 0.0149(5) 0.0010(4) -0.0010(4) -0.0001(3)
Mo17 0.0090(4) 0.0110(5) 0.0150(5) -0.0013(4) 0.0003(4) -0.0003(3)
Mo18 0.0088(4) 0.0112(5) 0.0134(5) -0.0008(4) -0.0010(4) 0.0008(3)
Mo19 0.0100(4) 0.0134(5) 0.0142(5) 0.0004(4) -0.0006(4) -0.0001(4)
Mo20 0.0115(4) 0.0131(5) 0.0159(5) -0.0001(4) 0.0010(4) -0.0005(4)
Mo21 0.0091(4) 0.0112(5) 0.0159(5) 0.0017(4) -0.0004(4) 0.0003(3)
Mo22 0.0098(4) 0.0131(5) 0.0134(5) 0.0003(4) 0.0000(4) -0.0013(4)
Mo23 0.0091(4) 0.0105(4) 0.0160(5) 0.0011(4) -0.0018(4) 0.0001(3)
Mo24 0.0102(4) 0.0098(4) 0.0151(5) 0.0002(4) 0.0006(4) -0.0005(3)
Mo25 0.0093(4) 0.0117(5) 0.0150(5) 0.0003(4) -0.0008(4) -0.0001(3)
Mo26 0.0102(4) 0.0112(5) 0.0168(5) 0.0017(4) 0.0002(4) -0.0003(4)
Mo27 0.0097(4) 0.0113(5) 0.0199(5) 0.0009(4) 0.0002(4) -0.0003(4)
Mo28 0.0092(4) 0.0107(5) 0.0226(5) -0.0005(4) 0.0007(4) -0.0001(4)
Mo29 0.0121(4) 0.0189(5) 0.0128(5) 0.0003(4) -0.0001(4) 0.0013(4)
Mo31 0.0100(4) 0.0113(4) 0.0142(5) -0.0004(4) -0.0008(4) 0.0014(4)
Mo32 0.0094(4) 0.0109(5) 0.0206(5) -0.0012(4) -0.0009(4) -0.0003(4)
Mo33 0.0119(4) 0.0098(5) 0.0208(5) 0.0012(4) 0.0038(4) -0.0008(4)
Mo34 0.0123(5) 0.0102(5) 0.0262(6) 0.0002(4) 0.0045(4) -0.0017(4)
Mo35 0.0130(5) 0.0218(5) 0.0194(5) 0.0059(4) 0.0015(4) 0.0033(4)
Mo36 0.0137(5) 0.0114(5) 0.0185(5) -0.0007(4) 0.0015(4) -0.0009(4)
Mo37 0.0098(4) 0.0109(5) 0.0180(5) 0.0012(4) -0.0017(4) -0.0003(3)
Mo38 0.0130(5) 0.0119(5) 0.0190(5) 0.0018(4) -0.0002(4) -0.0015(4)
Mo39 0.0116(4) 0.0115(5) 0.0201(5) 0.0001(4) 0.0003(4) -0.0007(4)
Mo40 0.0136(5) 0.0206(5) 0.0179(5) 0.0004(4) 0.0003(4) -0.0056(4)
Mo42 0.0094(5) 0.0355(6) 0.0223(6) -0.0017(5) 0.0001(4) 0.0024(4)
Mo43 0.0137(5) 0.0114(5) 0.0227(5) 0.0016(4) -0.0007(4) -0.0015(4)
Mo44 0.0178(5) 0.0103(5) 0.0229(6) 0.0006(4) -0.0013(4) -0.0008(4)
Mo45 0.0098(4) 0.0107(5) 0.0276(6) -0.0005(4) 0.0017(4) -0.0007(4)
Mo46 0.0318(6) 0.0109(5) 0.0125(5) -0.0005(4) 0.0003(5) 0.0001(4)
Mo47 0.0181(5) 0.0109(5) 0.0282(6) -0.0015(4) 0.0026(4) -0.0017(4)
Mo48 0.0135(5) 0.0154(5) 0.0155(5) 0.0006(4) 0.0012(4) -0.0017(4)
Mo49 0.0265(5) 0.0142(5) 0.0142(5) -0.0003(4) -0.0023(4) 0.0075(4)
Mo50 0.0121(5) 0.0095(5) 0.0238(5) 0.0004(4) -0.0039(4) -0.0005(4)
Mo51 0.0148(5) 0.0102(5) 0.0257(6) -0.0003(4) 0.0004(4) 0.0000(4)
Mo52 0.0120(4) 0.0117(5) 0.0187(5) 0.0015(4) 0.0003(4) -0.0025(4)
Mo53 0.0314(6) 0.0135(5) 0.0253(6) -0.0004(4) -0.0051(5) -0.0026(4)
Mo54 0.0212(5) 0.0125(5) 0.0198(5) 0.0009(4) 0.0023(4) -0.0022(4)
Mo55 0.0199(5) 0.0164(5) 0.0139(5) 0.0005(4) -0.0009(4) -0.0068(4)
Mo56 0.0170(5) 0.0098(5) 0.0230(5) -0.0007(4) -0.0013(4) -0.0006(4)
Mo57 0.0252(6) 0.0124(5) 0.0289(6) -0.0015(4) -0.0071(5) 0.0008(4)
Mo58 0.0135(5) 0.0182(5) 0.0181(5) -0.0026(4) 0.0011(4) -0.0027(4)
Mo59 0.0166(5) 0.0266(6) 0.0188(6) -0.0023(4) -0.0027(4) 0.0107(4)
Mo60 0.0126(5) 0.0207(5) 0.0218(5) -0.0055(4) -0.0007(4) 0.0016(4)
Mo61 0.0161(6) 0.0210(6) 0.0881(12) 0.0278(7) 0.0193(7) 0.0090(5)
Mo62 0.0170(7) 0.0124(7) 0.0400(10) -0.0001(7) 0.0057(7) -0.0013(5)
Mo63 0.0217(9) 0.0135(8) 0.0531(13) -0.0040(9) 0.0078(9) -0.0029(6)
Mo64 0.0377(8) 0.0110(6) 0.1264(17) -0.0175(8) 0.0475(10) -0.0084(5)
Mo70 0.0340(14) 0.0229(12) 0.114(3) 0.0103(15) -0.0108(16) -0.0009(10)
Mo71 0.0427(18) 0.0270(14) 0.187(5) 0.000(2) -0.003(2) -0.0012(13)
Mo72 0.0244(16) 0.045(2) 0.422(10) -0.088(4) 0.017(4) -0.0024(14)
Mo73 0.0177(16) 0.062(2) 0.173(5) -0.069(3) -0.017(2) 0.0221(16)
M62 0.032(8) 0.018(6) 0.021(7) 0.008(6) -0.011(6) -0.001(5)
M63 0.030(9) 0.016(7) 0.067(14) 0.016(9) 0.016(10) 0.009(6)
M70 0.074(4) 0.014(2) 0.269(9) 0.005(3) 0.099(5) -0.004(2)
M71 0.042(2) 0.0150(17) 0.151(5) -0.013(2) -0.039(3) -0.0048(15)
M72 0.031(2) 0.038(2) 0.076(3) 0.011(2) 0.006(2) 0.0216(18)
M73 0.0193(14) 0.0459(18) 0.205(5) 0.053(3) 0.014(2) 0.0125(14)
Ce1 0.0193(4) 0.0373(5) 0.0316(4) -0.0181(4) -0.0059(3) 0.0079(3)
Ce2 0.0182(3) 0.0125(3) 0.0253(4) 0.0010(3) 0.0015(3) 0.0012(3)
O1 0.054(7) 0.023(5) 0.030(6) 0.004(4) -0.006(5) -0.005(5)
O2 0.076(9) 0.050(8) 0.043(7) -0.004(6) 0.023(7) -0.017(7)
O3 0.039(7) 0.055(8) 0.073(10) 0.002(7) -0.025(7) 0.006(6)
O4 0.039(6) 0.014(5) 0.068(8) -0.012(5) 0.021(6) -0.009(4)
O5 0.027(5) 0.015(4) 0.041(6) -0.006(4) 0.008(4) -0.005(4)
O6 0.042(6) 0.042(7) 0.034(6) 0.015(5) -0.005(5) 0.002(5)
O7 0.020(4) 0.016(4) 0.028(5) 0.001(4) 0.003(4) 0.001(3)
O8 0.016(4) 0.019(5) 0.036(6) -0.006(4) -0.004(4) -0.001(3)
O9 0.017(4) 0.009(4) 0.038(6) -0.001(4) 0.006(4) -0.001(3)
O10 0.021(4) 0.010(4) 0.026(5) -0.003(3) -0.001(4) -0.002(3)
O11 0.020(4) 0.011(4) 0.023(5) -0.002(3) 0.006(4) -0.006(3)
O12 0.023(5) 0.016(5) 0.045(6) 0.000(4) -0.017(4) 0.001(4)
O13 0.034(5) 0.016(4) 0.029(5) -0.001(4) -0.010(4) 0.000(4)
O14 0.012(4) 0.012(4) 0.029(5) -0.002(3) 0.002(4) 0.000(3)
O15 0.016(4) 0.010(4) 0.029(5) -0.001(3) 0.003(4) -0.001(3)
O16 0.067(9) 0.040(7) 0.043(7) -0.003(5) 0.012(6) -0.001(6)
O17 0.026(6) 0.034(6) 0.066(8) 0.007(6) -0.009(5) 0.001(5)
O18 0.038(6) 0.021(5) 0.033(6) 0.003(4) -0.010(5) -0.005(4)
O19 0.017(4) 0.018(4) 0.034(5) 0.004(4) -0.010(4) -0.006(3)
O20 0.033(5) 0.014(4) 0.033(6) 0.000(4) 0.013(4) 0.004(4)
O21 0.009(4) 0.016(4) 0.028(5) -0.002(4) 0.003(3) -0.002(3)
O22 0.013(4) 0.016(4) 0.031(5) 0.002(4) -0.005(4) -0.003(3)
O23 0.015(4) 0.026(5) 0.039(6) -0.002(4) 0.010(4) 0.002(4)
O24 0.034(6) 0.019(5) 0.038(6) -0.001(4) 0.007(5) -0.005(4)
O25 0.028(5) 0.014(4) 0.041(6) 0.005(4) -0.014(4) -0.003(4)
O26 0.019(4) 0.017(4) 0.030(5) -0.007(4) 0.003(4) -0.002(3)
O27 0.019(4) 0.014(4) 0.027(5) -0.001(4) -0.005(4) -0.003(3)
O28 0.016(4) 0.010(4) 0.029(5) -0.003(3) 0.000(4) 0.001(3)
O29 0.025(6) 0.050(8) 0.153(17) 0.005(10) -0.012(9) -0.007(6)
O30 0.019(5) 0.019(5) 0.049(6) -0.001(4) -0.010(4) 0.005(4)
O31 0.013(4) 0.032(5) 0.023(5) 0.000(4) -0.003(4) 0.003(4)
O32 0.013(4) 0.012(4) 0.023(5) -0.003(3) 0.002(3) -0.001(3)
O33 0.011(4) 0.015(4) 0.033(5) 0.002(4) 0.006(4) -0.001(3)
O34 0.019(4) 0.015(4) 0.028(5) 0.001(4) 0.001(4) 0.000(3)
O35 0.011(4) 0.013(4) 0.030(5) 0.002(4) 0.002(4) 0.003(3)
O36 0.014(4) 0.014(4) 0.043(6) -0.002(4) -0.001(4) -0.004(3)
O37 0.013(4) 0.011(4) 0.037(5) -0.001(4) -0.005(4) 0.003(3)
O38 0.022(5) 0.015(4) 0.023(5) 0.002(4) -0.005(4) -0.003(4)
O39 0.017(4) 0.015(4) 0.038(6) -0.001(4) -0.006(4) -0.001(3)
O40 0.009(4) 0.016(4) 0.026(5) -0.003(4) 0.001(3) -0.002(3)
O41 0.012(4) 0.010(4) 0.043(6) -0.003(4) 0.001(4) 0.000(3)
O42 0.018(5) 0.019(5) 0.047(6) -0.006(4) 0.013(4) 0.002(4)
O43 0.030(5) 0.028(5) 0.032(6) -0.002(4) 0.013(4) -0.003(4)
O44 0.034(5) 0.008(4) 0.039(6) -0.005(4) -0.012(5) 0.001(4)
O45 0.024(5) 0.015(4) 0.025(5) 0.000(4) 0.006(4) -0.005(4)
O46 0.019(4) 0.012(4) 0.017(4) 0.000(3) 0.006(3) 0.000(3)
O47 0.021(4) 0.017(4) 0.036(6) 0.004(4) 0.008(4) -0.002(4)
O48 0.011(4) 0.014(4) 0.034(5) 0.000(4) 0.006(4) -0.001(3)
O49 0.009(4) 0.011(4) 0.030(5) -0.004(3) -0.002(3) 0.000(3)
O50 0.014(4) 0.021(5) 0.025(5) 0.000(4) -0.008(4) 0.004(3)
O51 0.013(4) 0.010(4) 0.025(5) 0.001(3) -0.004(3) 0.002(3)
O52 0.030(6) 0.019(5) 0.080(9) -0.008(5) 0.018(6) -0.005(4)
O53 0.014(4) 0.007(4) 0.021(4) 0.001(3) 0.004(3) -0.003(3)
O54 0.011(4) 0.017(4) 0.025(5) 0.002(3) 0.006(3) -0.002(3)
O55 0.019(4) 0.016(4) 0.021(5) 0.004(3) 0.007(4) -0.002(3)
O56 0.009(4) 0.009(4) 0.024(4) -0.003(3) 0.002(3) 0.000(3)
O57 0.016(4) 0.013(4) 0.024(5) 0.001(3) 0.004(4) -0.002(3)
O58 0.016(4) 0.017(4) 0.032(5) 0.000(4) 0.010(4) 0.000(3)
O59 0.020(4) 0.008(4) 0.026(5) 0.000(3) 0.002(4) -0.003(3)
O60 0.025(5) 0.021(5) 0.021(5) 0.001(4) 0.004(4) -0.003(4)
O61 0.021(5) 0.022(5) 0.029(5) -0.002(4) -0.005(4) 0.004(4)
O62 0.036(6) 0.083(10) 0.045(8) 0.016(7) 0.015(6) -0.021(6)
O63 0.014(4) 0.030(5) 0.037(6) -0.016(4) -0.004(4) -0.002(4)
O64 0.023(5) 0.039(6) 0.031(6) -0.016(5) 0.004(4) 0.004(4)
O65 0.013(4) 0.020(4) 0.021(5) 0.001(4) -0.002(3) 0.001(3)
O66 0.014(4) 0.021(5) 0.022(5) 0.000(4) 0.000(3) 0.000(3)
O67 0.014(4) 0.018(4) 0.026(5) -0.005(4) -0.004(4) 0.000(3)
O68 0.013(4) 0.015(4) 0.018(4) -0.002(3) 0.001(3) 0.002(3)
O69 0.010(4) 0.013(4) 0.012(4) 0.000(3) 0.000(3) -0.003(3)
O70 0.010(4) 0.016(4) 0.014(4) -0.002(3) -0.001(3) 0.000(3)
O71 0.014(4) 0.019(4) 0.019(4) -0.005(3) -0.005(3) 0.005(3)
O72 0.029(5) 0.033(5) 0.028(5) 0.004(4) -0.001(4) 0.010(4)
O73 0.020(5) 0.027(5) 0.043(6) 0.010(5) 0.010(4) 0.007(4)
O74 0.021(5) 0.038(6) 0.037(6) -0.005(5) 0.004(4) -0.005(4)
O75 0.014(4) 0.013(4) 0.016(4) 0.002(3) -0.007(3) 0.003(3)
O76 0.011(4) 0.011(4) 0.016(4) 0.003(3) 0.002(3) 0.002(3)
O77 0.011(4) 0.012(4) 0.026(5) 0.001(3) 0.002(3) 0.002(3)
O78 0.011(4) 0.014(4) 0.019(4) 0.001(3) -0.001(3) -0.002(3)
O79 0.064(10) 0.103(13) 0.056(9) -0.006(9) 0.005(8) 0.021(9)
O81 0.024(5) 0.013(4) 0.020(5) -0.002(3) -0.002(4) -0.001(3)
O82 0.042(6) 0.021(5) 0.030(5) -0.001(4) -0.005(5) -0.003(4)
O83 0.031(5) 0.009(4) 0.036(6) -0.001(4) -0.002(4) 0.000(4)
O84 0.045(6) 0.037(6) 0.022(5) -0.003(4) 0.000(5) -0.021(5)
O85 0.019(4) 0.010(4) 0.020(4) -0.004(3) 0.003(4) -0.002(3)
O86 0.025(5) 0.022(5) 0.050(7) -0.005(5) -0.016(5) 0.003(4)
O87 0.033(5) 0.024(5) 0.019(5) 0.003(4) -0.002(4) 0.000(4)
O88 0.027(5) 0.018(5) 0.022(5) 0.003(4) 0.007(4) -0.001(4)
O89 0.010(4) 0.016(4) 0.024(5) 0.003(3) 0.001(3) -0.002(3)
O90 0.011(4) 0.014(4) 0.021(4) -0.002(3) 0.001(3) -0.002(3)
O91 0.014(4) 0.020(4) 0.021(5) 0.009(4) 0.003(3) 0.008(3)
O92 0.021(4) 0.022(5) 0.027(5) -0.010(4) -0.010(4) 0.002(4)
O93 0.015(4) 0.024(5) 0.032(5) -0.010(4) -0.007(4) 0.002(4)
O94 0.017(4) 0.013(4) 0.021(5) -0.003(3) 0.000(4) 0.002(3)
O95 0.015(4) 0.011(4) 0.017(4) 0.000(3) 0.000(3) 0.004(3)
O96 0.016(4) 0.016(4) 0.023(5) -0.002(3) -0.004(4) -0.002(3)
O97 0.008(4) 0.013(4) 0.018(4) -0.001(3) -0.001(3) 0.003(3)
O98 0.016(4) 0.008(4) 0.028(5) -0.001(3) 0.002(4) 0.000(3)
O99 0.020(4) 0.012(4) 0.026(5) 0.000(3) 0.004(4) -0.003(3)
O100 0.018(4) 0.013(4) 0.021(5) -0.003(3) 0.000(4) 0.002(3)
O101 0.022(5) 0.023(6) 0.099(11) 0.001(6) 0.011(6) -0.005(4)
O102 0.136(17) 0.057(10) 0.087(13) 0.037(9) -0.032(12) 0.007(10)
O103 0.058(8) 0.066(9) 0.031(6) -0.006(6) -0.012(6) -0.003(7)
O104 0.033(6) 0.071(9) 0.034(6) -0.001(6) -0.005(5) -0.009(6)
O105 0.020(4) 0.016(4) 0.040(6) 0.007(4) 0.011(4) 0.004(4)
O106 0.010(4) 0.016(4) 0.019(4) 0.003(3) 0.000(3) 0.000(3)
O107 0.020(4) 0.020(5) 0.021(5) 0.004(4) -0.005(4) 0.002(4)
O108 0.013(4) 0.010(4) 0.022(4) -0.001(3) -0.002(3) -0.001(3)
O109 0.010(4) 0.016(4) 0.017(4) -0.001(3) -0.001(3) -0.001(3)
O110 0.012(4) 0.016(4) 0.022(4) 0.005(3) -0.004(3) 0.000(3)
O111 0.013(4) 0.025(5) 0.036(6) 0.007(4) 0.000(4) -0.002(4)
O112 0.011(4) 0.011(4) 0.016(4) -0.001(3) -0.007(3) 0.001(3)
O113 0.016(4) 0.020(5) 0.022(5) -0.004(4) -0.003(4) 0.005(3)
O114 0.012(4) 0.015(4) 0.015(4) 0.004(3) -0.002(3) 0.000(3)
O115 0.028(5) 0.030(5) 0.017(5) -0.003(4) -0.006(4) 0.003(4)
O116 0.018(4) 0.015(4) 0.027(5) -0.006(4) -0.004(4) -0.002(3)
O117 0.008(4) 0.023(5) 0.036(5) 0.015(4) 0.008(4) 0.006(3)
O118 0.016(4) 0.031(5) 0.035(6) 0.007(4) -0.004(4) -0.006(4)
O119 0.015(4) 0.015(4) 0.026(5) 0.001(3) 0.002(4) 0.000(3)
O120 0.020(5) 0.029(5) 0.016(4) 0.010(4) 0.007(4) 0.005(4)
O121 0.027(5) 0.029(5) 0.027(5) -0.011(4) -0.011(4) 0.012(4)
O122 0.007(4) 0.014(4) 0.022(4) 0.004(3) -0.001(3) 0.004(3)
O123 0.018(4) 0.022(5) 0.019(4) -0.001(4) 0.000(4) 0.000(4)
O124 0.017(4) 0.012(4) 0.027(5) -0.007(3) -0.003(4) -0.004(3)
O125 0.016(4) 0.034(5) 0.018(5) -0.008(4) 0.002(3) -0.003(4)
O126 0.019(4) 0.022(5) 0.025(5) 0.008(4) -0.006(4) -0.003(4)
O127 0.016(4) 0.013(4) 0.022(5) 0.004(3) -0.002(3) -0.002(3)
O128 0.016(4) 0.025(5) 0.017(4) -0.002(4) -0.002(3) -0.006(4)
O129 0.019(4) 0.018(4) 0.021(4) -0.003(3) 0.003(4) 0.000(4)
O130 0.010(4) 0.015(4) 0.023(5) 0.000(3) -0.002(3) -0.004(3)
O131 0.030(5) 0.017(4) 0.013(4) -0.004(3) 0.000(4) 0.002(4)
O132 0.013(4) 0.015(4) 0.019(4) -0.001(3) 0.003(3) 0.002(3)
O133 0.025(5) 0.027(5) 0.027(5) -0.004(4) -0.007(4) 0.005(4)
O134 0.009(4) 0.016(4) 0.018(4) 0.002(3) 0.002(3) 0.001(3)
O135 0.017(4) 0.022(4) 0.012(4) 0.002(3) -0.004(3) -0.002(4)
O136 0.020(5) 0.037(5) 0.021(5) -0.003(4) -0.003(4) -0.011(4)
O137 0.015(4) 0.025(5) 0.021(5) 0.004(4) -0.004(4) -0.006(4)
O138 0.009(4) 0.027(5) 0.013(4) -0.005(3) 0.000(3) 0.000(3)
O139 0.013(4) 0.023(5) 0.017(4) -0.007(3) 0.001(3) -0.002(3)
O140 0.008(4) 0.015(4) 0.015(4) 0.001(3) 0.001(3) -0.003(3)
O141 0.010(4) 0.010(4) 0.020(4) -0.001(3) 0.004(3) 0.001(3)
O142 0.010(4) 0.017(4) 0.011(4) 0.000(3) 0.001(3) 0.003(3)
O143 0.006(4) 0.020(4) 0.022(5) -0.001(4) 0.000(3) -0.003(3)
O144 0.020(4) 0.027(5) 0.019(5) -0.011(4) -0.004(4) 0.004(4)
O145 0.009(4) 0.019(4) 0.012(4) 0.001(3) 0.005(3) -0.002(3)
O146 0.011(4) 0.013(4) 0.019(4) 0.000(3) 0.000(3) -0.001(3)
O147 0.021(4) 0.021(4) 0.016(4) 0.002(3) -0.009(4) 0.005(4)
O148 0.021(4) 0.024(5) 0.013(4) 0.004(3) 0.001(4) 0.004(4)
O149 0.009(4) 0.020(4) 0.027(5) -0.004(4) -0.005(3) -0.001(3)
O150 0.012(4) 0.015(4) 0.015(4) 0.003(3) -0.003(3) 0.002(3)
O151 0.009(4) 0.013(4) 0.012(4) 0.002(3) -0.003(3) 0.001(3)
O152 0.007(4) 0.016(4) 0.017(4) -0.002(3) 0.004(3) 0.003(3)
O153 0.011(4) 0.013(4) 0.018(4) -0.003(3) -0.002(3) 0.002(3)
O155 0.014(4) 0.009(4) 0.020(4) -0.001(3) -0.001(3) -0.001(3)
O156 0.016(4) 0.027(5) 0.016(4) 0.004(4) -0.001(3) -0.001(4)
O157 0.015(4) 0.021(4) 0.017(4) 0.002(3) 0.001(3) -0.004(3)
O158 0.016(4) 0.022(5) 0.026(5) -0.003(4) -0.001(4) -0.002(4)
O159 0.019(4) 0.017(4) 0.025(5) -0.004(4) 0.004(4) -0.003(3)
O160 0.024(5) 0.041(6) 0.031(5) 0.013(4) -0.002(4) -0.008(4)
O161 0.018(4) 0.033(5) 0.023(5) 0.002(4) -0.001(4) 0.000(4)
O162 0.020(5) 0.037(6) 0.035(6) -0.022(4) 0.003(4) -0.002(4)
O163 0.015(4) 0.019(4) 0.019(4) -0.001(3) 0.002(3) 0.000(3)
O164 0.010(4) 0.010(4) 0.022(4) -0.001(3) -0.006(3) 0.001(3)
O165 0.014(4) 0.019(4) 0.027(5) 0.004(4) -0.003(4) 0.004(3)
O166 0.014(4) 0.014(4) 0.025(5) -0.004(3) 0.004(3) -0.003(3)
O167 0.016(4) 0.016(4) 0.037(6) -0.003(4) 0.000(4) 0.000(3)
O168 0.029(6) 0.052(7) 0.052(8) -0.023(6) 0.001(5) -0.006(5)
O169 0.034(6) 0.037(6) 0.042(6) 0.025(5) 0.009(5) 0.005(5)
O170 0.030(6) 0.021(5) 0.086(10) -0.002(6) 0.024(6) -0.004(4)
O171 0.015(4) 0.018(5) 0.042(6) -0.004(4) 0.005(4) -0.003(3)
O172 0.038(6) 0.021(6) 0.097(11) -0.006(6) 0.030(7) -0.006(5)
O173 0.020(4) 0.032(5) 0.025(5) 0.015(4) -0.007(4) -0.004(4)
O174 0.020(4) 0.019(5) 0.030(5) 0.004(4) 0.000(4) -0.004(4)
O175 0.013(4) 0.011(4) 0.017(4) -0.001(3) 0.004(3) -0.003(3)
O176 0.025(5) 0.019(4) 0.019(5) 0.001(4) -0.005(4) 0.006(4)
O177 0.016(4) 0.016(4) 0.016(4) -0.002(3) -0.003(3) -0.002(3)
O178 0.010(4) 0.006(4) 0.020(4) -0.004(3) 0.001(3) 0.002(3)
O179 0.012(4) 0.017(4) 0.010(4) -0.001(3) -0.001(3) 0.001(3)
O180 0.016(4) 0.017(4) 0.018(4) 0.001(3) 0.000(3) 0.002(3)
O181 0.012(4) 0.014(4) 0.035(5) 0.003(4) -0.003(4) 0.000(3)
O182 0.009(4) 0.015(4) 0.022(4) -0.003(3) 0.005(3) -0.001(3)
O183 0.017(4) 0.011(4) 0.020(4) 0.002(3) 0.005(3) -0.001(3)
O184 0.009(4) 0.015(4) 0.018(4) -0.001(3) -0.004(3) -0.001(3)
O185 0.014(4) 0.023(5) 0.019(4) -0.004(4) 0.001(3) 0.000(3)
O186 0.024(5) 0.025(5) 0.031(5) -0.004(4) 0.011(4) -0.001(4)
O187 0.017(4) 0.017(4) 0.023(5) 0.000(3) 0.004(4) 0.001(3)
O188 0.014(4) 0.015(4) 0.025(5) -0.002(3) 0.002(4) 0.002(3)
O189 0.015(4) 0.018(4) 0.021(5) 0.001(3) -0.007(3) 0.000(3)
O190 0.015(4) 0.021(5) 0.026(5) 0.008(4) -0.007(4) -0.001(3)
O191 0.015(4) 0.012(4) 0.023(5) 0.001(3) 0.000(4) 0.002(3)
O192 0.010(4) 0.009(4) 0.020(4) 0.003(3) -0.001(3) -0.002(3)
O193 0.020(4) 0.034(5) 0.017(5) -0.002(4) 0.001(4) 0.005(4)
O194 0.018(4) 0.010(4) 0.018(4) -0.002(3) -0.004(3) -0.003(3)
O195 0.014(4) 0.015(4) 0.017(4) 0.004(3) 0.001(3) -0.002(3)
O196 0.016(4) 0.013(4) 0.021(4) 0.005(3) -0.001(3) -0.003(3)
O197 0.017(4) 0.018(4) 0.019(4) 0.001(3) 0.000(3) -0.007(3)
O198 0.024(5) 0.028(5) 0.014(4) 0.008(4) -0.002(4) -0.002(4)
O199 0.018(4) 0.018(4) 0.022(5) 0.001(3) -0.002(4) -0.002(3)
O200 0.023(4) 0.013(4) 0.018(4) -0.006(3) 0.003(4) 0.000(3)
O201 0.027(5) 0.026(5) 0.023(5) -0.002(4) 0.004(4) 0.002(4)
O202 0.024(4) 0.014(4) 0.018(4) 0.003(3) -0.002(4) -0.003(3)
O203 0.027(5) 0.025(5) 0.021(5) 0.005(4) 0.005(4) 0.007(4)
O204 0.020(4) 0.019(4) 0.023(5) -0.001(4) 0.005(4) -0.001(4)
O205 0.020(4) 0.013(4) 0.019(4) 0.006(3) -0.009(4) -0.006(3)
O206 0.014(4) 0.010(4) 0.019(4) -0.003(3) -0.001(3) -0.003(3)
O207 0.009(4) 0.016(4) 0.025(5) 0.001(3) 0.000(3) 0.000(3)
O208 0.011(4) 0.013(4) 0.021(4) -0.003(3) -0.002(3) -0.003(3)
O209 0.020(5) 0.017(4) 0.031(5) 0.006(4) -0.005(4) 0.000(4)
O210 0.008(4) 0.014(4) 0.032(5) 0.002(4) -0.002(4) 0.001(3)
O211 0.015(4) 0.017(4) 0.038(6) -0.006(4) 0.010(4) -0.003(3)
O212 0.014(4) 0.015(4) 0.019(4) 0.003(3) -0.005(3) -0.004(3)
O213 0.010(4) 0.011(4) 0.028(5) -0.001(3) 0.004(4) 0.000(3)
O214 0.050(7) 0.027(5) 0.028(5) 0.005(4) -0.021(5) -0.007(5)
O215 0.027(5) 0.020(5) 0.042(6) -0.007(4) 0.012(5) 0.000(4)
O216 0.039(6) 0.022(5) 0.045(7) -0.014(5) 0.019(5) -0.004(4)
O217 0.025(5) 0.016(4) 0.032(5) -0.001(4) -0.001(4) -0.002(4)
O218 0.039(6) 0.024(5) 0.042(6) -0.007(5) 0.012(5) -0.007(5)
O219 0.054(7) 0.021(5) 0.048(7) -0.002(5) -0.029(6) 0.003(5)
O220 0.023(5) 0.042(6) 0.012(4) 0.009(4) 0.001(4) 0.005(4)
O221 0.011(4) 0.019(4) 0.028(5) -0.006(4) -0.004(4) 0.000(3)
O222 0.044(7) 0.092(11) 0.027(6) -0.016(6) 0.003(5) 0.015(7)
O223 0.028(7) 0.059(10) 0.28(3) -0.084(15) -0.036(12) 0.000(7)
O224 0.055(9) 0.145(18) 0.063(10) 0.015(11) -0.014(8) -0.011(10)
O225 0.073(10) 0.072(10) 0.063(10) 0.002(8) -0.007(8) -0.010(8)
O226 0.045(8) 0.023(6) 0.168(18) -0.009(8) 0.056(10) -0.003(6)
O232 0.083(18) 0.074(16) 0.055(15) 0.020(13) 0.011(14) 0.027(15)
O233 0.056(16) 0.046(15) 0.16(3) 0.034(19) 0.01(2) 0.029(13)
O234 0.045(8) 0.050(8) 0.096(10) -0.014(8) 0.002(8) 0.003(7)
O236 0.010(7) 0.026(9) 0.117(16) 0.012(12) 0.005(12) 0.007(7)
O237 0.081(10) 0.058(9) 0.097(10) 0.007(9) 0.013(9) 0.005(8)
O238 0.051(8) 0.039(8) 0.093(9) 0.006(8) 0.008(8) -0.001(7)
O241 0.032(8) 0.032(9) 0.145(14) -0.010(11) 0.001(12) 0.002(8)
O242 0.041(12) 0.022(11) 0.12(2) 0.000(12) 0.009(15) 0.000(10)
O243 0.034(12) 0.067(15) 0.15(2) 0.008(18) -0.012(17) -0.009(12)
O246 0.072(19) 0.08(2) 0.19(3) 0.00(2) -0.04(2) -0.019(17)
O247 0.092(11) 0.074(11) 0.098(12) 0.000(10) -0.001(10) 0.005(10)
O248 0.010(7) 0.059(10) 0.112(12) 0.001(10) -0.004(9) -0.011(7)
O249 0.038(13) 0.089(19) 0.12(2) -0.045(18) -0.011(16) 0.036(13)
O250 0.022(11) 0.077(16) 0.15(2) 0.029(17) 0.006(15) 0.020(11)
O251 0.005(8) 0.045(10) 0.119(14) -0.016(12) -0.012(10) -0.009(8)
O254 0.023(8) 0.026(9) 0.162(17) 0.003(12) -0.004(13) 0.015(7)
O255 0.027(10) 0.008(9) 0.20(3) 0.016(15) -0.012(16) 0.000(8)
O256 0.032(8) 0.040(9) 0.103(12) -0.016(9) -0.012(10) -0.001(8)
O261 0.058(9) 0.069(9) 0.097(10) 0.004(9) 0.006(9) 0.010(8)
O264 0.019(8) 0.039(10) 0.151(18) -0.003(13) -0.004(14) -0.006(8)
O265 0.023(10) 0.037(11) 0.19(2) -0.004(14) -0.002(14) 0.022(9)
O266 0.110(17) 0.096(17) 0.116(18) 0.015(13) -0.009(13) 0.015(13)
O267 0.046(13) 0.038(13) 0.20(3) 0.008(19) 0.01(2) 0.001(11)
O290 0.082(11) 0.091(11) 0.111(12) -0.013(10) -0.005(10) 0.013(10)
O291 0.078(19) 0.040(15) 0.27(3) 0.01(2) 0.05(2) -0.010(15)
O292 0.077(19) 0.070(19) 0.19(3) 0.00(2) 0.05(2) 0.012(17)
O348 0.053(8) 0.063(9) 0.049(8) -0.001(7) -0.005(7) -0.003(7)
O349 0.039(7) 0.048(8) 0.084(10) 0.004(7) -0.017(7) 0.009(6)
O350 0.034(6) 0.033(6) 0.033(6) -0.003(5) 0.003(5) 0.004(5)
O351 0.031(5) 0.024(5) 0.030(5) 0.001(4) -0.006(4) 0.000(4)
O352 0.028(5) 0.018(5) 0.039(6) -0.002(4) -0.015(4) -0.009(4)
O353 0.056(8) 0.037(7) 0.053(8) 0.001(5) -0.001(6) -0.015(6)
O354 0.057(8) 0.035(7) 0.066(9) 0.011(6) -0.004(7) -0.013(6)
O355 0.051(7) 0.029(6) 0.035(6) 0.000(5) -0.004(5) -0.016(5)
O356 0.043(6) 0.046(7) 0.042(7) -0.013(5) -0.021(5) 0.015(5)
O357 0.036(6) 0.039(6) 0.037(6) 0.001(5) 0.007(5) -0.013(5)
O358 0.046(7) 0.047(7) 0.029(6) -0.007(5) -0.019(5) 0.011(5)
O359 0.048(7) 0.049(8) 0.054(8) -0.003(6) -0.017(6) 0.014(6)
O360 0.041(7) 0.075(10) 0.067(9) -0.035(8) 0.005(7) 0.018(7)
O361 0.054(8) 0.047(8) 0.101(13) -0.017(8) -0.011(8) 0.000(7)
O362 0.035(7) 0.078(10) 0.075(10) 0.003(8) -0.018(7) -0.009(7)
O363 0.028(5) 0.033(6) 0.053(7) 0.005(5) -0.007(5) -0.007(4)
O364 0.040(6) 0.050(7) 0.042(7) 0.003(6) 0.007(5) -0.009(6)
O365 0.055(7) 0.025(5) 0.029(6) 0.006(4) 0.003(5) 0.005(5)
N1 0.024(6) 0.032(6) 0.020(6) 0.005(5) -0.002(5) -0.002(5)
N2 0.023(5) 0.025(6) 0.025(6) -0.010(5) -0.002(5) 0.005(4)
N3 0.027(7) 0.053(9) 0.039(8) -0.014(6) -0.021(6) 0.015(6)
N4 0.057(9) 0.027(7) 0.032(7) -0.001(5) 0.016(7) 0.023(6)
N5 0.020(7) 0.068(11) 0.080(13) 0.033(9) 0.017(7) 0.026(7)
N6 0.031(7) 0.091(13) 0.038(8) 0.019(8) 0.004(7) 0.013(8)
N7 0.032(6) 0.027(6) 0.026(6) -0.004(5) 0.003(5) 0.009(5)
N8 0.036(7) 0.021(6) 0.035(7) -0.004(5) 0.010(6) -0.014(5)
N9 0.066(9) 0.014(6) 0.023(6) -0.005(5) 0.003(6) 0.002(6)
N10 0.031(7) 0.036(8) 0.053(9) -0.001(6) -0.004(6) 0.015(6)
N11 0.038(8) 0.033(8) 0.074(12) -0.001(7) 0.009(8) -0.003(6)
N12 0.043(9) 0.035(8) 0.088(13) 0.007(8) 0.004(9) 0.010(7)
C1 0.018(6) 0.013(6) 0.018(6) -0.002(5) -0.005(5) 0.004(5)
C2 0.016(6) 0.015(6) 0.025(7) 0.002(5) -0.004(5) 0.000(5)
C3 0.017(6) 0.026(7) 0.018(6) 0.003(5) -0.001(5) 0.000(5)
C4 0.023(7) 0.021(6) 0.020(7) -0.005(5) 0.000(5) -0.002(5)
C5 0.031(8) 0.049(10) 0.034(9) -0.024(7) -0.011(7) 0.008(7)
C6 0.024(7) 0.029(8) 0.031(8) -0.005(6) 0.000(6) 0.004(6)
C7 0.023(7) 0.023(7) 0.035(8) 0.000(6) 0.002(6) 0.003(5)
C8 0.028(8) 0.035(9) 0.048(10) -0.013(7) 0.005(7) 0.002(7)
C9 0.037(9) 0.030(8) 0.074(13) -0.008(8) 0.021(9) 0.000(7)
C10 0.024(7) 0.043(9) 0.062(12) 0.017(8) 0.026(8) 0.013(7)
C11 0.019(7) 0.059(11) 0.028(8) 0.008(7) 0.010(6) 0.010(7)
C12 0.041(11) 0.15(2) 0.042(12) 0.025(14) 0.007(10) 0.042(13)
C13 0.022(6) 0.007(5) 0.019(6) -0.005(4) 0.010(5) 0.001(4)
C14 0.016(6) 0.017(6) 0.019(6) -0.001(5) 0.004(5) 0.008(5)
C15 0.036(8) 0.020(7) 0.019(7) -0.006(5) 0.005(6) 0.004(6)
C16 0.024(7) 0.013(6) 0.026(7) -0.003(5) 0.010(5) 0.005(5)
C17 0.034(7) 0.025(7) 0.031(8) -0.004(6) 0.003(6) -0.008(6)
C18 0.050(10) 0.036(9) 0.027(8) 0.002(6) 0.013(7) -0.004(7)
C19 0.043(10) 0.036(9) 0.052(11) 0.006(8) -0.005(8) 0.002(8)
C20 0.044(10) 0.031(8) 0.053(11) 0.008(7) 0.002(8) -0.002(7)
C21 0.041(9) 0.028(8) 0.055(11) 0.011(7) 0.010(8) -0.008(7)
C22 0.036(9) 0.029(8) 0.061(11) 0.006(7) -0.002(8) -0.009(7)
C23 0.033(9) 0.033(9) 0.085(15) 0.009(9) 0.005(9) 0.009(7)
C24 0.032(8) 0.051(11) 0.060(12) 0.003(9) -0.003(8) 0.005(8)

loop_
_atom_type_symbol
_atom_type_description
_atom_type_scat_dispersion_real
_atom_type_scat_dispersion_imag
_atom_type_scat_source
Mo Mo -1.6832 0.6857 'International Tables Vol C Tables 4.2.6.8 and 6.1.1.4'
Ce Ce -0.2486 2.6331 'International Tables Vol C Tables 4.2.6.8 and 6.1.1.4'
O O 0.0106 0.0060 'International Tables Vol C Tables 4.2.6.8 and 6.1.1.4'
N N 0.0061 0.0033 'International Tables Vol C Tables 4.2.6.8 and 6.1.1.4'
C C 0.0033 0.0016 'International Tables Vol C Tables 4.2.6.8 and 6.1.1.4'
H H 0.0000 0.0000 'International Tables Vol C Tables 4.2.6.8 and 6.1.1.4'

loop_
_geom_angle_atom_site_label_1
_geom_angle_atom_site_label_2
_geom_angle_atom_site_label_3
_geom_angle
_geom_angle_site_symmetry_1
_geom_angle_site_symmetry_3
O12 Mo1 O11 102.9(4) . .
O12 Mo1 O22 103.1(5) . .
O11 Mo1 O22 98.6(4) . .
O12 Mo1 O10 105.0(5) . .
O11 Mo1 O10 87.2(4) . .
O22 Mo1 O10 149.2(4) . .
O12 Mo1 O28 96.9(4) . .
O11 Mo1 O28 154.4(4) . .
O22 Mo1 O28 92.4(4) . .
O10 Mo1 O28 72.0(3) . .
O12 Mo1 O21 170.1(4) . .
O11 Mo1 O21 86.5(3) . .
O22 Mo1 O21 72.2(3) . .
O10 Mo1 O21 78.1(3) . .
O28 Mo1 O21 75.0(3) . .
O42 Mo2 O33 104.1(4) . .
O42 Mo2 O41 99.8(5) . .
O33 Mo2 O41 91.1(4) . .
O42 Mo2 O34 103.1(5) . .
O33 Mo2 O34 87.0(4) . .
O41 Mo2 O34 156.8(4) . .
O42 Mo2 O35 97.9(4) . .
O33 Mo2 O35 157.7(3) . .
O41 Mo2 O35 88.2(4) . .
O34 Mo2 O35 84.9(4) . .
O42 Mo2 O32 166.5(4) . .
O33 Mo2 O32 88.2(3) . .
O41 Mo2 O32 74.1(3) . .
O34 Mo2 O32 82.7(3) . .
O35 Mo2 O32 70.2(3) . .
O30 Mo3 O41 103.0(5) . .
O30 Mo3 O36 102.6(4) . .
O41 Mo3 O36 96.2(4) . .
O30 Mo3 O37 104.7(5) . .
O41 Mo3 O37 150.0(4) . .
O36 Mo3 O37 88.7(4) . .
O30 Mo3 O28 96.1(4) . .
O41 Mo3 O28 94.5(4) . .
O36 Mo3 O28 155.7(4) . .
O37 Mo3 O28 71.5(3) . .
O30 Mo3 O32 169.2(4) . .
O41 Mo3 O32 72.0(3) . .
O36 Mo3 O32 87.6(3) . .
O37 Mo3 O32 78.7(3) . .
O28 Mo3 O32 75.1(3) . .
O39 Mo4 O36 103.8(4) . .
O39 Mo4 O48 98.6(4) . .
O36 Mo4 O48 91.2(4) . .
O39 Mo4 O38 102.0(4) . .
O36 Mo4 O38 86.6(4) . .
O48 Mo4 O38 159.3(4) . .
O39 Mo4 O49 102.5(4) . .
O36 Mo4 O49 153.4(4) . .
O48 Mo4 O49 88.5(4) . .
O38 Mo4 O49 84.4(4) . .
O39 Mo4 O40 168.4(4) . .
O36 Mo4 O40 85.3(4) . .
O48 Mo4 O40 73.7(3) . .
O38 Mo4 O40 85.5(3) . .
O49 Mo4 O40 69.1(3) . .
O60 Mo5 O85 100.0(4) . .
O60 Mo5 O81 102.6(4) . .
O85 Mo5 O81 71.3(3) . .
O60 Mo5 O59 95.2(4) . .
O85 Mo5 O59 71.4(3) . .
O81 Mo5 O59 140.8(4) . .
O60 Mo5 O46 95.3(4) . .
O85 Mo5 O46 141.8(3) . .
O81 Mo5 O46 71.2(3) . .
O59 Mo5 O46 141.8(4) . .
O60 Mo5 O56 96.1(4) . .
O85 Mo5 O56 140.1(3) . .
O81 Mo5 O56 139.4(3) . .
O59 Mo5 O56 71.0(3) . .
O46 Mo5 O56 71.4(3) . .
O60 Mo5 O57 170.0(4) . .
O85 Mo5 O57 87.5(3) . .
O81 Mo5 O57 86.0(3) . .
O59 Mo5 O57 80.8(3) . .
O46 Mo5 O57 82.6(3) . .
O56 Mo5 O57 74.0(3) . .
O99 Mo6 O89 105.1(4) . .
O99 Mo6 O98 97.8(4) . .
O89 Mo6 O98 93.9(4) . .
O99 Mo6 O100 101.7(4) . .
O89 Mo6 O100 85.9(4) . .
O98 Mo6 O100 159.8(4) . .
O99 Mo6 O68 99.5(4) . .
O89 Mo6 O68 155.0(3) . .
O98 Mo6 O68 86.9(3) . .
O100 Mo6 O68 85.0(3) . .
O99 Mo6 O97 165.5(4) . .
O89 Mo6 O97 87.0(3) . .
O98 Mo6 O97 73.0(3) . .
O100 Mo6 O97 86.8(3) . .
O68 Mo6 O97 69.4(3) . .
O96 Mo7 O90 103.5(4) . .
O96 Mo7 O98 101.9(4) . .
O90 Mo7 O98 94.8(4) . .
O96 Mo7 O94 103.3(4) . .
O90 Mo7 O94 89.8(4) . .
O98 Mo7 O94 152.5(4) . .
O96 Mo7 O70 95.2(4) . .
O90 Mo7 O70 156.5(3) . .
O98 Mo7 O70 95.0(3) . .
O94 Mo7 O70 72.1(3) . .
O96 Mo7 O97 169.3(3) . .
O90 Mo7 O97 86.5(3) . .
O98 Mo7 O97 73.1(3) . .
O94 Mo7 O97 80.1(3) . .
O70 Mo7 O97 76.0(3) . .
O93 Mo8 O91 104.7(5) . .
O93 Mo8 O51 102.6(4) . .
O91 Mo8 O51 103.4(4) . .
O93 Mo8 O95 93.2(4) . .
O91 Mo8 O95 91.5(4) . .
O51 Mo8 O95 154.6(3) . .
O93 Mo8 O94 95.7(4) . .
O91 Mo8 O94 152.1(4) . .
O51 Mo8 O94 90.2(3) . .
O95 Mo8 O94 68.2(3) . .
O93 Mo8 O92 171.8(4) . .
O91 Mo8 O92 81.1(4) . .
O51 Mo8 O92 81.3(4) . .
O95 Mo8 O92 80.8(3) . .
O94 Mo8 O92 77.0(3) . .
O116 Mo9 O117 103.1(5) . .
O116 Mo9 O114 100.7(4) . .
O117 Mo9 O114 106.0(4) . .
O116 Mo9 O75 96.7(4) . .
O117 Mo9 O75 89.6(4) . .
O114 Mo9 O75 153.0(3) . .
O116 Mo9 O76 94.3(4) . .
O117 Mo9 O76 153.1(4) . .
O114 Mo9 O76 90.4(3) . .
O75 Mo9 O76 67.8(3) . .
O116 Mo9 O115 173.2(4) . .
O117 Mo9 O115 83.5(4) . .
O114 Mo9 O115 78.6(3) . .
O75 Mo9 O115 81.7(3) . .
O76 Mo9 O115 79.0(3) . .
O221 Mo10 O110 103.2(4) . .
O221 Mo10 O78 103.0(4) . .
O110 Mo10 O78 97.1(4) . .
O221 Mo10 O76 103.4(4) . .
O110 Mo10 O76 88.1(3) . .
O78 Mo10 O76 151.1(3) . .
O221 Mo10 O70 97.6(4) . .
O110 Mo10 O70 154.1(3) . .
O78 Mo10 O70 92.9(3) . .
O76 Mo10 O70 72.1(3) . .
O221 Mo10 O77 171.2(3) . .
O110 Mo10 O77 85.4(3) . .
O78 Mo10 O77 73.6(3) . .
O76 Mo10 O77 78.6(3) . .
O70 Mo10 O77 74.7(3) . .
O66 Mo11 O106 104.3(4) . .
O66 Mo11 O78 99.2(4) . .
O106 Mo11 O78 91.7(3) . .
O66 Mo11 O65 102.2(4) . .
O106 Mo11 O65 86.7(4) . .
O78 Mo11 O65 158.3(4) . .
O66 Mo11 O68 102.2(4) . .
O106 Mo11 O68 153.1(3) . .
O78 Mo11 O68 89.0(3) . .
O65 Mo11 O68 82.9(3) . .
O66 Mo11 O77 168.0(4) . .
O106 Mo11 O77 85.4(3) . .
O78 Mo11 O77 73.2(3) . .
O65 Mo11 O77 85.1(3) . .
O68 Mo11 O77 69.0(3) . .
O111 Mo12 O63 105.5(5) . .
O111 Mo12 O65 101.4(4) . .
O63 Mo12 O65 104.3(4) . .
O111 Mo12 O138 94.2(4) . .
O63 Mo12 O138 91.5(4) . .
O65 Mo12 O138 153.8(4) . .
O111 Mo12 O109 91.5(4) . .
O63 Mo12 O109 155.1(4) . .
O65 Mo12 O109 89.6(3) . .
O138 Mo12 O109 68.8(3) . .
O111 Mo12 O220 169.2(4) . .
O63 Mo12 O220 84.8(4) . .
O65 Mo12 O220 78.7(4) . .
O138 Mo12 O220 82.2(3) . .
O109 Mo12 O220 77.6(3) . .
O107 Mo13 O108 101.6(4) . .
O107 Mo13 O106 103.2(4) . .
O108 Mo13 O106 95.9(4) . .
O107 Mo13 O109 104.9(4) . .
O108 Mo13 O109 151.2(3) . .
O106 Mo13 O109 89.0(3) . .
O107 Mo13 O134 96.0(4) . .
O108 Mo13 O134 94.1(3) . .
O106 Mo13 O134 156.0(3) . .
O109 Mo13 O134 72.1(3) . .
O107 Mo13 O112 168.5(4) . .
O108 Mo13 O112 72.1(3) . .
O106 Mo13 O112 87.3(3) . .
O109 Mo13 O112 79.8(3) . .
O134 Mo13 O112 75.1(3) . .
O135 Mo14 O139 101.5(4) . .
O135 Mo14 O109 93.0(4) . .
O139 Mo14 O109 142.7(3) . .
O135 Mo14 O138 101.5(4) . .
O139 Mo14 O138 71.3(3) . .
O109 Mo14 O138 72.2(3) . .
O135 Mo14 O142 93.2(4) . .
O139 Mo14 O142 72.3(3) . .
O109 Mo14 O142 141.5(3) . .
O138 Mo14 O142 142.8(3) . .
O135 Mo14 O134 98.5(4) . .
O139 Mo14 O134 138.7(3) . .
O109 Mo14 O134 70.6(3) . .
O138 Mo14 O134 138.3(3) . .
O142 Mo14 O134 70.9(3) . .
O135 Mo14 O132 171.9(4) . .
O139 Mo14 O132 84.0(3) . .
O109 Mo14 O132 85.8(3) . .
O138 Mo14 O132 85.7(3) . .
O142 Mo14 O132 82.8(3) . .
O134 Mo14 O132 73.6(3) . .
O411 Mo15 O159 104.5(4) . .
O411 Mo15 O157 100.9(4) . .
O159 Mo15 O157 105.6(4) . .
O411 Mo15 O139 95.7(4) . .
O159 Mo15 O139 88.4(4) . .
O157 Mo15 O139 154.6(4) . .
O411 Mo15 O142 95.9(4) . .
O159 Mo15 O142 151.1(4) . .
O157 Mo15 O142 90.0(3) . .
O139 Mo15 O142 69.1(3) . .
O411 Mo15 O156 174.0(4) . .
O159 Mo15 O156 81.2(4) . .
O157 Mo15 O156 79.1(3) . .
O139 Mo15 O156 82.4(3) . .
O142 Mo15 O156 78.1(3) . .
O137 Mo16 O141 103.6(4) . .
O137 Mo16 O155 103.3(4) . .
O141 Mo16 O155 98.1(4) . .
O137 Mo16 O142 104.5(4) . .
O141 Mo16 O142 149.0(3) . .
O155 Mo16 O142 87.8(3) . .
O137 Mo16 O134 96.2(4) . .
O141 Mo16 O134 92.0(3) . .
O155 Mo16 O134 155.2(3) . .
O142 Mo16 O134 72.3(3) . .
O137 Mo16 O140 169.8(3) . .
O141 Mo16 O140 71.7(3) . .
O155 Mo16 O140 86.5(3) . .
O142 Mo16 O140 78.3(3) . .
O134 Mo16 O140 75.2(3) . .
O124 Mo17 O143 104.0(4) . .
O124 Mo17 O141 99.1(4) . .
O143 Mo17 O141 89.1(3) . .
O124 Mo17 O130 99.8(4) . .
O143 Mo17 O130 86.7(3) . .
O141 Mo17 O130 161.1(3) . .
O124 Mo17 O122 100.5(4) . .
O143 Mo17 O122 155.3(4) . .
O141 Mo17 O122 90.0(3) . .
O130 Mo17 O122 86.2(3) . .
O124 Mo17 O140 167.7(4) . .
O143 Mo17 O140 86.3(3) . .
O141 Mo17 O140 74.1(3) . .
O130 Mo17 O140 87.3(3) . .
O122 Mo17 O140 69.8(3) . .
O113 Mo18 O110 104.3(4) . .
O113 Mo18 O108 98.6(4) . .
O110 Mo18 O108 92.0(3) . .
O113 Mo18 O114 101.9(4) . .
O110 Mo18 O114 86.4(3) . .
O108 Mo18 O114 159.2(3) . .
O113 Mo18 O122 97.9(4) . .
O110 Mo18 O122 157.6(4) . .
O108 Mo18 O122 87.6(3) . .
O114 Mo18 O122 86.1(3) . .
O113 Mo18 O112 165.5(3) . .
O110 Mo18 O112 88.5(3) . .
O108 Mo18 O112 73.9(3) . .
O114 Mo18 O112 85.3(3) . .
O122 Mo18 O112 69.9(3) . .
O129 Mo19 O127 104.2(4) . .
O129 Mo19 O130 101.0(4) . .
O127 Mo19 O130 106.6(4) . .
O129 Mo19 O146 93.3(4) . 2_665
O127 Mo19 O146 88.7(4) . 2_665
O130 Mo19 O146 155.5(3) . 2_665
O129 Mo19 O145 96.7(4) . 2_665
O127 Mo19 O145 149.8(4) . 2_665
O130 Mo19 O145 90.1(3) . 2_665
O146 Mo19 O145 68.4(3) 2_665 2_665
O129 Mo19 O144 171.6(4) . .
O127 Mo19 O144 82.1(4) . .
O130 Mo19 O144 82.2(4) . .
O146 Mo19 O144 81.1(3) 2_665 .
O145 Mo19 O144 75.3(3) 2_665 .
O148 Mo20 O128 102.8(4) . .
O148 Mo20 O167 100.9(4) . .
O128 Mo20 O167 105.2(4) . .
O148 Mo20 O166 97.5(4) . .
O128 Mo20 O166 150.9(4) . .
O167 Mo20 O166 91.0(4) . .
O148 Mo20 O146 94.7(4) . .
O128 Mo20 O146 88.1(4) . .
O167 Mo20 O146 156.5(4) . .
O166 Mo20 O146 69.5(3) . .
O148 Mo20 O147 173.1(4) . .
O128 Mo20 O147 81.7(4) . .
O167 Mo20 O147 82.7(4) . .
O166 Mo20 O147 76.4(3) . .
O146 Mo20 O147 80.2(3) . .
O165 Mo21 O143 102.1(4) . 2_665
O165 Mo21 O153 102.7(4) . 2_665
O143 Mo21 O153 97.6(4) 2_665 2_665
O165 Mo21 O145 104.6(4) . .
O143 Mo21 O145 88.5(3) 2_665 .
O153 Mo21 O145 150.1(3) 2_665 .
O165 Mo21 O151 96.1(4) . .
O143 Mo21 O151 156.3(3) 2_665 .
O153 Mo21 O151 93.1(3) 2_665 .
O145 Mo21 O151 72.2(3) . .
O165 Mo21 O152 169.5(4) . 2_665
O143 Mo21 O152 87.9(3) 2_665 2_665
O153 Mo21 O152 72.4(3) 2_665 2_665
O145 Mo21 O152 78.6(3) . 2_665
O151 Mo21 O152 75.2(3) . 2_665
O149 Mo22 O146 96.4(4) . .
O149 Mo22 O145 97.4(4) . .
O146 Mo22 O145 72.1(3) . .
O149 Mo22 O166 106.8(4) . .
O146 Mo22 O166 71.7(3) . .
O145 Mo22 O166 138.2(3) . .
O149 Mo22 O175 91.6(4) . .
O146 Mo22 O175 142.3(3) . .
O145 Mo22 O175 143.2(3) . .
O166 Mo22 O175 70.6(3) . .
O149 Mo22 O151 95.7(4) . .
O146 Mo22 O151 143.0(3) . .
O145 Mo22 O151 71.8(3) . .
O166 Mo22 O151 136.4(3) . .
O175 Mo22 O151 71.9(3) . .
O149 Mo22 O150 169.0(4) . .
O146 Mo22 O150 93.8(3) . .
O145 Mo22 O150 81.8(3) . .
O166 Mo22 O150 80.3(3) . .
O175 Mo22 O150 82.8(3) . .
O151 Mo22 O150 73.7(3) . .
O181 Mo23 O182 101.6(4) . .
O181 Mo23 O178 103.1(4) . .
O182 Mo23 O178 98.1(3) . .
O181 Mo23 O175 104.3(4) . .
O182 Mo23 O175 87.5(3) . .
O178 Mo23 O175 150.3(3) . .
O181 Mo23 O151 97.7(4) . .
O182 Mo23 O151 155.7(3) . .
O178 Mo23 O151 91.8(3) . .
O175 Mo23 O151 73.4(3) . .
O181 Mo23 O179 170.9(3) . .
O182 Mo23 O179 87.2(3) . .
O178 Mo23 O179 73.2(3) . .
O175 Mo23 O179 77.9(3) . .
O151 Mo23 O179 74.4(3) . .
O180 Mo24 O184 102.8(4) . .
O180 Mo24 O178 97.3(4) . .
O184 Mo24 O178 88.9(3) . .
O180 Mo24 O183 102.0(4) . .
O184 Mo24 O183 86.8(3) . .
O178 Mo24 O183 160.7(3) . .
O180 Mo24 O164 100.5(4) . .
O184 Mo24 O164 156.6(3) . .
O178 Mo24 O164 90.2(3) . .
O183 Mo24 O164 86.4(3) . .
O180 Mo24 O179 167.2(4) . .
O184 Mo24 O179 87.3(3) . .
O178 Mo24 O179 74.7(3) . .
O183 Mo24 O179 86.3(3) . .
O164 Mo24 O179 70.0(3) . .
O163 Mo25 O155 104.7(4) . .
O163 Mo25 O153 99.4(4) . .
O155 Mo25 O153 88.9(3) . .
O163 Mo25 O157 102.7(4) . .
O155 Mo25 O157 87.1(3) . .
O153 Mo25 O157 157.9(3) . .
O163 Mo25 O164 99.5(4) . 2_665
O155 Mo25 O164 155.8(3) . 2_665
O153 Mo25 O164 88.4(3) . 2_665
O157 Mo25 O164 86.5(3) . 2_665
O163 Mo25 O152 166.9(3) . .
O155 Mo25 O152 86.5(3) . .
O153 Mo25 O152 73.7(3) . .
O157 Mo25 O152 84.3(3) . .
O164 Mo25 O152 69.7(3) 2_665 .
O188 Mo26 O189 103.6(4) . .
O188 Mo26 O183 100.9(4) . .
O189 Mo26 O183 106.0(4) . .
O188 Mo26 O196 96.3(4) . .
O189 Mo26 O196 88.6(4) . .
O183 Mo26 O196 153.9(4) . .
O188 Mo26 O195 94.6(4) . .
O189 Mo26 O195 152.4(4) . .
O183 Mo26 O195 90.3(3) . .
O196 Mo26 O195 68.7(3) . .
O188 Mo26 O185 171.8(4) . .
O189 Mo26 O185 82.5(4) . .
O183 Mo26 O185 82.4(3) . .
O196 Mo26 O185 78.2(3) . .
O195 Mo26 O185 77.8(3) . .
O187 Mo27 O184 103.4(4) . .
O187 Mo27 O192 103.8(4) . .
O184 Mo27 O192 98.5(3) . .
O187 Mo27 O195 104.7(4) . .
O184 Mo27 O195 87.1(3) . .
O192 Mo27 O195 148.7(3) . .
O187 Mo27 O206 97.9(4) . .
O184 Mo27 O206 153.5(3) . .
O192 Mo27 O206 91.4(3) . .
O195 Mo27 O206 72.3(3) . .
O187 Mo27 O191 170.0(4) . .
O184 Mo27 O191 86.4(3) . .
O192 Mo27 O191 72.3(3) . .
O195 Mo27 O191 77.3(3) . .
O206 Mo27 O191 73.2(3) . .
O211 Mo28 O213 103.2(4) . .
O211 Mo28 O210 102.8(4) . .
O213 Mo28 O210 98.8(4) . .
O211 Mo28 O212 105.5(4) . .
O213 Mo28 O212 87.5(4) . .
O210 Mo28 O212 148.7(4) . .
O211 Mo28 O206 96.2(4) . .
O213 Mo28 O206 154.8(3) . .
O210 Mo28 O206 92.3(3) . .
O212 Mo28 O206 71.8(3) . .
O211 Mo28 O208 169.2(4) . .
O213 Mo28 O208 87.4(3) . .
O210 Mo28 O208 72.7(3) . .
O212 Mo28 O208 77.0(3) . .
O206 Mo28 O208 74.4(3) . .
O126 Mo29 O125 104.6(5) . .
O126 Mo29 O119 99.7(4) . .
O125 Mo29 O119 100.0(4) . .
O126 Mo29 O128 92.1(4) . 2_665
O125 Mo29 O128 95.3(4) . 2_665
O119 Mo29 O128 157.6(4) . 2_665
O126 Mo29 O123 92.7(4) . .
O125 Mo29 O123 161.2(4) . .
O119 Mo29 O123 83.8(4) . .
O128 Mo29 O123 76.6(3) 2_665 .
O126 Mo29 O127 165.4(4) . .
O125 Mo29 O127 88.8(4) . .
O119 Mo29 O127 83.5(3) . .
O128 Mo29 O127 80.5(3) 2_665 .
O123 Mo29 O127 73.3(3) . .
O71 Mo31 O75 102.3(4) . .
O71 Mo31 O95 102.3(4) . .
O75 Mo31 O95 71.4(3) . .
O71 Mo31 O76 95.0(4) . .
O75 Mo31 O76 71.6(3) . .
O95 Mo31 O76 141.6(3) . .
O71 Mo31 O94 93.7(4) . .
O75 Mo31 O94 141.6(3) . .
O95 Mo31 O94 71.2(3) . .
O76 Mo31 O94 142.0(3) . .
O71 Mo31 O70 94.8(4) . .
O75 Mo31 O70 140.1(3) . .
O95 Mo31 O70 139.4(3) . .
O76 Mo31 O70 71.2(3) . .
O94 Mo31 O70 71.2(3) . .
O71 Mo31 O69 168.1(4) . .
O75 Mo31 O69 87.7(3) . .
O95 Mo31 O69 87.0(3) . .
O76 Mo31 O69 81.8(3) . .
O94 Mo31 O69 82.2(3) . .
O70 Mo31 O69 73.3(3) . .
O50 Mo32 O90 103.9(4) . .
O50 Mo32 O54 100.5(4) . .
O90 Mo32 O54 93.8(4) . .
O50 Mo32 O51 100.6(4) . .
O90 Mo32 O51 86.3(3) . .
O54 Mo32 O51 158.2(4) . .
O50 Mo32 O49 100.4(4) . .
O90 Mo32 O49 155.0(3) . .
O54 Mo32 O49 87.1(4) . .
O51 Mo32 O49 83.8(3) . .
O50 Mo32 O53 167.5(4) . .
O90 Mo32 O53 87.5(3) . .
O54 Mo32 O53 73.4(3) . .
O51 Mo32 O53 84.8(3) . .
O49 Mo32 O53 68.8(3) . .
O58 Mo33 O89 102.9(4) . .
O58 Mo33 O54 102.6(4) . .
O89 Mo33 O54 95.5(4) . .
O58 Mo33 O59 104.3(4) . .
O89 Mo33 O59 88.9(3) . .
O54 Mo33 O59 151.0(3) . .
O58 Mo33 O56 96.3(4) . .
O89 Mo33 O56 155.6(3) . .
O54 Mo33 O56 94.9(3) . .
O59 Mo33 O56 71.6(3) . .
O58 Mo33 O53 170.6(4) . .
O89 Mo33 O53 86.2(3) . .
O54 Mo33 O53 73.7(3) . .
O59 Mo33 O53 78.1(3) . .
O56 Mo33 O53 75.7(3) . .
O47 Mo34 O33 103.7(4) . .
O47 Mo34 O48 101.0(4) . .
O33 Mo34 O48 96.5(4) . .
O47 Mo34 O46 103.9(4) . .
O33 Mo34 O46 88.9(4) . .
O48 Mo34 O46 152.5(3) . .
O47 Mo34 O56 96.1(4) . .
O33 Mo34 O56 155.7(3) . .
O48 Mo34 O56 93.4(3) . .
O46 Mo34 O56 72.5(3) . .
O47 Mo34 O40 168.9(4) . .
O33 Mo34 O40 86.7(3) . .
O48 Mo34 O40 73.7(3) . .
O46 Mo34 O40 79.7(3) . .
O56 Mo34 O40 74.8(3) . .
O120 Mo35 O118 103.3(5) . .
O120 Mo35 O119 98.9(4) . .
O118 Mo35 O119 99.1(4) . .
O120 Mo35 O73 96.3(4) . .
O118 Mo35 O73 98.8(5) . .
O119 Mo35 O73 153.1(4) . .
O120 Mo35 O121 90.9(4) . .
O118 Mo35 O121 165.4(4) . .
O119 Mo35 O121 81.7(4) . .
O73 Mo35 O121 75.9(4) . .
O120 Mo35 O117 168.1(4) . .
O118 Mo35 O117 88.6(4) . .
O119 Mo35 O117 79.5(3) . .
O73 Mo35 O117 81.0(4) . .
O121 Mo35 O117 77.2(4) . .
O88 Mo36 O61 104.4(5) . .
O88 Mo36 O100 101.6(4) . .
O61 Mo36 O100 103.8(4) . .
O88 Mo36 O85 91.5(4) . .
O61 Mo36 O85 91.8(4) . .
O100 Mo36 O85 156.3(4) . .
O88 Mo36 O59 93.1(4) . .
O61 Mo36 O59 153.7(4) . .
O100 Mo36 O59 91.4(3) . .
O85 Mo36 O59 67.9(3) . .
O88 Mo36 O87 167.4(4) . .
O61 Mo36 O87 85.1(4) . .
O100 Mo36 O87 83.9(4) . .
O85 Mo36 O87 79.7(3) . .
O59 Mo36 O87 75.2(3) . .
O190 Mo37 O182 103.4(4) . .
O190 Mo37 O192 99.0(4) . .
O182 Mo37 O192 88.8(3) . .
O190 Mo37 O177 100.6(4) . .
O182 Mo37 O177 88.0(3) . .
O192 Mo37 O177 160.3(3) . .
O190 Mo37 O194 98.7(4) . .
O182 Mo37 O194 157.8(4) . .
O192 Mo37 O194 89.8(3) . .
O177 Mo37 O194 85.9(3) . .
O190 Mo37 O191 167.3(4) . .
O182 Mo37 O191 88.0(3) . .
O192 Mo37 O191 75.3(3) . .
O177 Mo37 O191 85.2(3) . .
O194 Mo37 O191 70.2(3) . .
O203 Mo38 O197 102.7(4) . .
O203 Mo38 O202 103.9(4) . .
O197 Mo38 O202 105.1(4) . .
O203 Mo38 O196 97.4(4) . .
O197 Mo38 O196 89.1(4) . .
O202 Mo38 O196 150.8(4) . .
O203 Mo38 O205 96.0(4) . .
O197 Mo38 O205 152.4(4) . .
O202 Mo38 O205 89.4(4) . .
O196 Mo38 O205 68.5(3) . .
O203 Mo38 O201 173.5(4) . .
O197 Mo38 O201 79.2(4) . .
O202 Mo38 O201 81.4(4) . .
O196 Mo38 O201 76.3(3) . .
O205 Mo38 O201 80.1(3) . .
O174 Mo39 O171 103.8(5) . .
O174 Mo39 O177 101.4(4) . .
O171 Mo39 O177 105.4(4) . .
O174 Mo39 O166 98.8(4) . .
O171 Mo39 O166 88.6(4) . .
O177 Mo39 O166 151.7(4) . .
O174 Mo39 O175 95.1(4) . .
O171 Mo39 O175 152.0(4) . .
O177 Mo39 O175 90.6(3) . .
O166 Mo39 O175 68.0(3) . .
O174 Mo39 O173 172.4(4) . .
O171 Mo39 O173 81.2(4) . .
O177 Mo39 O173 82.5(3) . .
O166 Mo39 O173 75.3(3) . .
O175 Mo39 O173 78.2(3) . .
O55 Mo40 O57 102.9(4) . .
O55 Mo40 O40 103.5(4) . .
O57 Mo40 O40 99.7(4) . .
O55 Mo40 O53 104.2(4) . .
O57 Mo40 O53 98.6(4) . .
O40 Mo40 O53 142.3(3) . .
O55 Mo40 O49 100.3(4) . .
O57 Mo40 O49 156.9(4) . .
O40 Mo40 O49 75.0(3) . .
O53 Mo40 O49 75.2(3) . .
O55 Mo40 O56 177.6(4) . .
O57 Mo40 O56 74.8(3) . .
O40 Mo40 O56 76.4(3) . .
O53 Mo40 O56 77.0(3) . .
O49 Mo40 O56 82.0(3) . .
O31 Mo42 O14 104.0(4) . .
O31 Mo42 O21 105.2(4) . .
O14 Mo42 O21 98.7(4) . .
O31 Mo42 O32 107.6(4) . .
O14 Mo42 O32 95.3(4) . .
O21 Mo42 O32 139.8(3) . .
O31 Mo42 O35 99.5(4) . .
O14 Mo42 O35 156.4(4) . .
O21 Mo42 O35 76.0(3) . .
O32 Mo42 O35 76.2(3) . .
O26 Mo43 O25 102.7(5) . .
O26 Mo43 O27 101.7(4) . .
O25 Mo43 O27 106.0(4) . .
O26 Mo43 O205 96.7(4) . .
O25 Mo43 O205 88.8(4) . .
O27 Mo43 O205 153.0(4) . .
O26 Mo43 O212 94.6(4) . .
O25 Mo43 O212 152.2(4) . .
O27 Mo43 O212 91.3(4) . .
O205 Mo43 O212 67.5(3) . .
O26 Mo43 O24 171.0(4) . .
O25 Mo43 O24 85.4(4) . .
O27 Mo43 O24 79.4(4) . .
O205 Mo43 O24 79.5(4) . .
O212 Mo43 O24 76.4(3) . .
O45 Mo44 O44 103.2(5) . .
O45 Mo44 O34 99.2(4) . .
O44 Mo44 O34 106.1(4) . .
O45 Mo44 O81 98.1(4) . .
O44 Mo44 O81 90.0(4) . .
O34 Mo44 O81 152.8(4) . .
O45 Mo44 O46 93.3(4) . .
O44 Mo44 O46 154.4(4) . .
O34 Mo44 O46 90.1(4) . .
O81 Mo44 O46 68.2(3) . .
O45 Mo44 O43 170.9(4) . .
O44 Mo44 O43 85.8(4) . .
O34 Mo44 O43 78.1(4) . .
O81 Mo44 O43 81.5(4) . .
O46 Mo44 O43 78.1(3) . .
O23 Mo45 O213 103.4(4) . .
O23 Mo45 O22 99.3(4) . .
O213 Mo45 O22 88.6(4) . .
O23 Mo45 O27 101.5(5) . .
O213 Mo45 O27 86.9(4) . .
O22 Mo45 O27 159.2(4) . .
O23 Mo45 O35 99.3(4) . .
O213 Mo45 O35 157.2(3) . .
O22 Mo45 O35 89.6(4) . .
O27 Mo45 O35 86.8(4) . .
O23 Mo45 O21 168.0(4) . .
O213 Mo45 O21 86.9(3) . .
O22 Mo45 O21 74.5(3) . .
O27 Mo45 O21 85.0(3) . .
O35 Mo45 O21 70.7(3) . .
O131 Mo46 O132 104.3(4) . .
O131 Mo46 O140 105.8(4) . .
O132 Mo46 O140 99.4(4) . .
O131 Mo46 O112 105.5(4) . .
O132 Mo46 O112 96.4(4) . .
O140 Mo46 O112 140.0(3) . .
O131 Mo46 O122 99.3(4) . .
O132 Mo46 O122 156.4(3) . .
O140 Mo46 O122 75.5(3) . .
O112 Mo46 O122 75.4(3) . .
O8 Mo47 O5 103.9(5) . .
O8 Mo47 O7 100.4(4) . .
O5 Mo47 O7 106.1(4) . .
O8 Mo47 O9 97.5(4) . .
O5 Mo47 O9 89.8(4) . .
O7 Mo47 O9 152.2(4) . .
O8 Mo47 O10 94.0(4) . .
O5 Mo47 O10 153.6(4) . .
O7 Mo47 O10 89.1(4) . .
O9 Mo47 O10 68.5(3) . .
O8 Mo47 O6 172.6(4) . .
O5 Mo47 O6 83.3(5) . .
O7 Mo47 O6 78.7(4) . .
O9 Mo47 O6 80.8(4) . .
O10 Mo47 O6 78.7(4) . .
O198 Mo48 O186 104.9(5) . .
O198 Mo48 O199 101.5(4) . .
O186 Mo48 O199 101.3(4) . .
O198 Mo48 O197 91.3(4) . .
O186 Mo48 O197 93.1(4) . .
O199 Mo48 O197 157.5(4) . .
O198 Mo48 O189 164.6(4) . .
O186 Mo48 O189 87.8(4) . .
O199 Mo48 O189 84.1(3) . .
O197 Mo48 O189 79.1(3) . .
O198 Mo48 O200 91.8(4) . .
O186 Mo48 O200 160.8(4) . .
O199 Mo48 O200 84.1(4) . .
O197 Mo48 O200 76.9(3) . .
O189 Mo48 O200 74.4(3) . .
O176 Mo49 O150 103.2(4) . .
O176 Mo49 O179 106.0(4) . .
O150 Mo49 O179 99.3(4) . .
O176 Mo49 O152 105.3(4) . 2_665
O150 Mo49 O152 96.2(4) . 2_665
O179 Mo49 O152 140.6(3) . 2_665
O176 Mo49 O164 100.0(4) . .
O150 Mo49 O164 156.7(3) . .
O179 Mo49 O164 76.0(3) . .
O152 Mo49 O164 75.6(3) 2_665 .
O176 Mo49 O151 176.0(4) . .
O150 Mo49 O151 72.8(3) . .
O179 Mo49 O151 75.0(3) . .
O152 Mo49 O151 75.4(3) 2_665 .
O164 Mo49 O151 84.0(3) . .
O209 Mo50 O11 104.6(4) . .
O209 Mo50 O210 99.1(4) . .
O11 Mo50 O210 88.4(4) . .
O209 Mo50 O7 102.1(4) . .
O11 Mo50 O7 88.3(4) . .
O210 Mo50 O7 158.7(4) . .
O209 Mo50 O194 97.0(4) . .
O11 Mo50 O194 158.4(4) . .
O210 Mo50 O194 88.9(3) . .
O7 Mo50 O194 86.5(4) . .
O209 Mo50 O208 165.7(4) . .
O11 Mo50 O208 88.1(3) . .
O210 Mo50 O208 74.4(3) . .
O7 Mo50 O208 84.5(3) . .
O194 Mo50 O208 70.6(3) . .
O19 Mo51 O20 104.5(5) . .
O19 Mo51 O38 101.9(4) . .
O20 Mo51 O38 103.8(4) . .
O19 Mo51 O15 94.5(4) . .
O20 Mo51 O15 91.2(4) . .
O38 Mo51 O15 154.1(4) . .
O19 Mo51 O37 91.2(4) . .
O20 Mo51 O37 155.9(4) . .
O38 Mo51 O37 90.4(4) . .
O15 Mo51 O37 69.1(3) . .
O19 Mo51 O18 169.5(4) . .
O20 Mo51 O18 85.2(5) . .
O38 Mo51 O18 79.4(4) . .
O15 Mo51 O18 81.0(4) . .
O37 Mo51 O18 78.3(4) . .
O204 Mo52 O196 102.4(4) . .
O204 Mo52 O205 99.1(4) . .
O196 Mo52 O205 71.1(3) . .
O204 Mo52 O212 95.8(4) . .
O196 Mo52 O212 140.0(3) . .
O205 Mo52 O212 71.0(3) . .
O204 Mo52 O195 92.3(4) . .
O196 Mo52 O195 72.6(3) . .
O205 Mo52 O195 143.4(3) . .
O212 Mo52 O195 142.4(3) . .
O204 Mo52 O206 97.4(4) . .
O196 Mo52 O206 139.0(3) . .
O205 Mo52 O206 140.2(3) . .
O212 Mo52 O206 71.4(3) . .
O195 Mo52 O206 71.2(3) . .
O204 Mo52 O207 170.7(4) . .
O196 Mo52 O207 84.4(3) . .
O205 Mo52 O207 89.1(3) . .
O212 Mo52 O207 82.6(3) . .
O195 Mo52 O207 83.6(3) . .
O206 Mo52 O207 73.4(3) . .
O1 Mo53 O219 103.7(6) . .
O1 Mo53 O217 99.4(5) . .
O219 Mo53 O217 98.6(5) . .
O1 Mo53 O83 96.4(5) . .
O219 Mo53 O83 95.2(5) . .
O217 Mo53 O83 155.9(4) . .
O1 Mo53 O44 91.7(5) . .
O219 Mo53 O44 164.0(5) . .
O217 Mo53 O44 82.7(4) . .
O83 Mo53 O44 78.7(4) . .
O1 Mo53 O218 169.4(5) . .
O219 Mo53 O218 86.1(5) . .
O217 Mo53 O218 82.8(4) . .
O83 Mo53 O218 78.5(4) . .
O44 Mo53 O218 78.2(4) . .
O216 Mo54 O214 104.4(6) . .
O216 Mo54 O217 100.2(4) . .
O214 Mo54 O217 99.8(4) . .
O216 Mo54 O202 94.7(4) . .
O214 Mo54 O202 92.5(4) . .
O217 Mo54 O202 157.5(4) . .
O216 Mo54 O25 90.1(5) . .
O214 Mo54 O25 164.3(5) . .
O217 Mo54 O25 83.2(4) . .
O202 Mo54 O25 80.1(3) . .
O216 Mo54 O215 166.2(5) . .
O214 Mo54 O215 87.2(5) . .
O217 Mo54 O215 84.7(4) . .
O202 Mo54 O215 77.1(3) . .
O25 Mo54 O215 77.6(4) . .
O67 Mo55 O69 103.3(4) . .
O67 Mo55 O77 104.4(4) . .
O69 Mo55 O77 100.1(4) . .
O67 Mo55 O97 103.6(4) . .
O69 Mo55 O97 97.6(3) . .
O77 Mo55 O97 142.2(3) . .
O67 Mo55 O68 100.4(4) . .
O69 Mo55 O68 156.2(3) . .
O77 Mo55 O68 75.9(3) . .
O97 Mo55 O68 74.5(3) . .
O67 Mo55 O70 177.0(4) . .
O69 Mo55 O70 73.6(3) . .
O77 Mo55 O70 76.3(3) . .
O97 Mo55 O70 77.1(3) . .
O68 Mo55 O70 82.6(3) . .
O13 Mo56 O9 103.4(5) . .
O13 Mo56 O10 92.8(4) . .
O9 Mo56 O10 72.2(3) . .
O13 Mo56 O37 94.4(4) . .
O9 Mo56 O37 141.6(3) . .
O10 Mo56 O37 141.2(4) . .
O13 Mo56 O15 98.7(4) . .
O9 Mo56 O15 71.2(3) . .
O10 Mo56 O15 143.2(4) . .
O37 Mo56 O15 72.7(3) . .
O13 Mo56 O28 100.3(4) . .
O9 Mo56 O28 136.6(4) . .
O10 Mo56 O28 70.9(3) . .
O37 Mo56 O28 70.3(3) . .
O15 Mo56 O28 139.4(3) . .
O13 Mo56 O14 174.2(4) . .
O9 Mo56 O14 80.5(4) . .
O10 Mo56 O14 84.3(3) . .
O37 Mo56 O14 84.7(3) . .
O15 Mo56 O14 86.6(3) . .
O28 Mo56 O14 74.0(3) . .
O82 Mo57 O86 103.1(5) . .
O82 Mo57 O83 100.8(5) . .
O86 Mo57 O83 103.9(4) . .
O82 Mo57 O85 93.9(4) . .
O86 Mo57 O85 93.8(4) . .
O83 Mo57 O85 153.7(4) . .
O82 Mo57 O81 93.5(4) . .
O86 Mo57 O81 155.9(4) . .
O83 Mo57 O81 89.7(4) . .
O85 Mo57 O81 67.6(3) . .
O82 Mo57 O84 170.2(4) . .
O86 Mo57 O84 84.7(5) . .
O83 Mo57 O84 82.8(4) . .
O85 Mo57 O84 79.6(3) . .
O81 Mo57 O84 77.3(4) . .
O160 Mo58 O162 104.4(5) . .
O160 Mo58 O158 98.5(4) . .
O162 Mo58 O158 96.7(4) . .
O160 Mo58 O199 95.9(4) . 2_665
O162 Mo58 O199 96.6(4) . 2_665
O158 Mo58 O199 157.2(4) . 2_665
O160 Mo58 O159 91.4(5) . .
O162 Mo58 O159 164.1(4) . .
O158 Mo58 O159 82.6(4) . .
O199 Mo58 O159 79.6(3) 2_665 .
O160 Mo58 O161 164.5(5) . .
O162 Mo58 O161 91.1(5) . .
O158 Mo58 O161 79.8(4) . .
O199 Mo58 O161 81.6(3) 2_665 .
O159 Mo58 O161 73.1(3) . .
O193 Mo59 O207 104.3(4) . .
O193 Mo59 O208 105.8(4) . .
O207 Mo59 O208 98.3(4) . .
O193 Mo59 O191 106.0(4) . .
O207 Mo59 O191 97.0(4) . .
O208 Mo59 O191 139.8(3) . .
O193 Mo59 O194 98.4(4) . .
O207 Mo59 O194 157.3(4) . .
O208 Mo59 O194 75.9(3) . .
O191 Mo59 O194 75.7(3) . .
O193 Mo59 O206 176.9(4) . .
O207 Mo59 O206 72.6(3) . .
O208 Mo59 O206 74.8(3) . .
O191 Mo59 O206 74.8(3) . .
O194 Mo59 O206 84.7(3) . .
O133 Mo60 O64 102.7(5) . .
O133 Mo60 O158 99.4(4) . .
O64 Mo60 O158 105.3(4) . .
O133 Mo60 O138 98.3(4) . .
O64 Mo60 O138 93.2(4) . .
O158 Mo60 O138 150.8(4) . .
O133 Mo60 O139 96.3(4) . .
O64 Mo60 O139 155.0(4) . .
O158 Mo60 O139 87.3(4) . .
O138 Mo60 O139 67.8(3) . .
O133 Mo60 O136 175.9(4) . .
O64 Mo60 O136 81.0(4) . .
O158 Mo60 O136 81.3(4) . .
O138 Mo60 O136 79.5(3) . .
O139 Mo60 O136 79.7(3) . .
O105 Mo61 O73 105.6(4) . .
O105 Mo61 O74 94.5(5) . .
O73 Mo61 O74 92.6(5) . .
O105 Mo61 O95 95.9(4) . .
O73 Mo61 O95 158.0(4) . .
O74 Mo61 O95 90.1(4) . .
O105 Mo61 O72 92.6(5) . .
O73 Mo61 O72 89.2(5) . .
O74 Mo61 O72 172.0(4) . .
O95 Mo61 O72 85.3(4) . .
O105 Mo61 O75 163.7(4) . .
O73 Mo61 O75 90.7(4) . .
O74 Mo61 O75 84.7(4) . .
O95 Mo61 O75 67.9(3) . .
O72 Mo61 O75 87.5(4) . .
O170 Mo62 O169 104.4(6) . .
O170 Mo62 O172 102.3(5) . .
O169 Mo62 O172 100.9(6) . .
O170 Mo62 O167 94.0(5) . .
O169 Mo62 O167 94.7(4) . .
O172 Mo62 O167 153.8(5) . .
O170 Mo62 O171 160.2(6) . .
O169 Mo62 O171 93.8(5) . .
O172 Mo62 O171 81.6(4) . .
O167 Mo62 O171 76.4(3) . .
O170 Mo62 O168 84.5(6) . .
O169 Mo62 O168 168.3(5) . .
O172 Mo62 O168 84.1(6) . .
O167 Mo62 O168 77.0(4) . .
O171 Mo62 O168 76.4(4) . .
O3 Mo63 O226 104.9(9) . .
O3 Mo63 O172 97.4(7) . .
O226 Mo63 O172 98.0(5) . .
O3 Mo63 O4 98.8(6) . .
O226 Mo63 O4 96.4(6) . .
O172 Mo63 O4 154.7(6) . .
O3 Mo63 O5 91.8(5) . .
O226 Mo63 O5 163.3(8) . .
O172 Mo63 O5 80.4(4) . .
O4 Mo63 O5 79.8(4) . .
O3 Mo63 O2 168.0(6) . .
O226 Mo63 O2 87.0(8) . .
O172 Mo63 O2 80.3(6) . .
O4 Mo63 O2 79.8(5) . .
O5 Mo63 O2 76.3(5) . .
O52 Mo64 O4 106.8(5) . .
O52 Mo64 O17 96.5(6) . .
O4 Mo64 O17 93.1(5) . .
O52 Mo64 O15 94.7(4) . .
O4 Mo64 O15 157.4(4) . .
O17 Mo64 O15 90.9(4) . .
O52 Mo64 O16 89.3(6) . .
O4 Mo64 O16 88.2(6) . .
O17 Mo64 O16 173.4(5) . .
O15 Mo64 O16 85.4(5) . .
O52 Mo64 O9 161.8(4) . .
O4 Mo64 O9 89.8(4) . .
O17 Mo64 O9 89.6(4) . .
O15 Mo64 O9 68.0(3) . .
O16 Mo64 O9 84.0(4) . .
O242 Mo70 O255 107.3(14) . .
O242 Mo70 O256 102.3(14) . .
O255 Mo70 O256 98.8(12) . .
O242 Mo70 O236 97.1(12) . .
O255 Mo70 O236 94.3(14) . .
O256 Mo70 O236 152.1(11) . .
O242 Mo70 O254 164.5(11) . .
O255 Mo70 O254 85.7(13) . .
O256 Mo70 O254 83.5(10) . .
O236 Mo70 O254 72.9(7) . .
O242 Mo70 O238 91.4(10) . .
O255 Mo70 O238 160.6(11) . .
O256 Mo70 O238 71.6(8) . .
O236 Mo70 O238 88.2(8) . .
O254 Mo70 O238 76.7(7) . .
O242 Mo70 M71 89.9(10) . .
O255 Mo70 M71 132.3(10) . .
O256 Mo70 M71 33.5(6) . .
O236 Mo70 M71 128.1(6) . .
O254 Mo70 M71 87.3(5) . .
O238 Mo70 M71 40.1(5) . .
O243 Mo71 O251 105.5(14) . .
O243 Mo71 O241 106.0(14) . .
O251 Mo71 O241 98.8(11) . .
O243 Mo71 O237 88.6(17) . .
O251 Mo71 O237 165.7(13) . .
O241 Mo71 O237 79.1(9) . .
O243 Mo71 O234 179.2(15) . .
O251 Mo71 O234 75.3(8) . .
O241 Mo71 O234 73.5(10) . .
O237 Mo71 O234 90.6(12) . .
O243 Mo71 O237 83.5(14) . 2_665
O251 Mo71 O237 133.3(11) . 2_665
O241 Mo71 O237 123.2(9) . 2_665
O237 Mo71 O237 44.7(11) . 2_665
O234 Mo71 O237 96.2(8) . 2_665
O243 Mo71 Mo71 126.4(13) . 2_665
O251 Mo71 Mo71 113.6(7) . 2_665
O241 Mo71 Mo71 102.9(6) . 2_665
O237 Mo71 Mo71 54.1(10) . 2_665
O234 Mo71 Mo71 53.3(6) . 2_665
O237 Mo71 Mo71 42.9(5) 2_665 2_665
O294 Mo72 O267 105(2) . .
O294 Mo72 O264 103.1(15) . .
O267 Mo72 O264 96.9(19) . .
O294 Mo72 O265 90.0(18) . .
O267 Mo72 O265 98.8(15) . .
O264 Mo72 O265 156.2(12) . .
O294 Mo72 O234 94.0(15) . .
O267 Mo72 O234 160.5(16) . .
O264 Mo72 O234 82.5(10) . .
O265 Mo72 O234 76.8(9) . .
O294 Mo72 O241 167.0(15) . .
O267 Mo72 O241 88.0(18) . .
O264 Mo72 O241 74.7(9) . .
O265 Mo72 O241 88.1(12) . .
O234 Mo72 O241 73.0(8) . .
O294 Mo72 Mo73 83.3(14) . .
O267 Mo72 Mo73 132.6(14) . .
O264 Mo72 Mo73 127.1(8) . .
O265 Mo72 Mo73 33.9(6) . .
O234 Mo72 Mo73 44.7(6) . .
O241 Mo72 Mo73 87.9(5) . .
O290 Mo73 O249 114.0(19) . .
O290 Mo73 O265 82.8(17) . .
O249 Mo73 O265 103.8(12) . .
O290 Mo73 O290 70(2) . 2_665
O249 Mo73 O290 86.9(13) . 2_665
O265 Mo73 O290 152.3(16) . 2_665
O290 Mo73 O234 90.2(16) . .
O249 Mo73 O234 155.8(13) . .
O265 Mo73 O234 78.4(11) . .
O290 Mo73 O234 102.2(10) 2_665 .
O290 Mo73 O251 158.8(16) . .
O249 Mo73 O251 85.5(13) . .
O265 Mo73 O251 84.5(13) . .
O290 Mo73 O251 122.2(13) 2_665 .
O234 Mo73 O251 70.6(8) . .
O290 Mo73 O234 113.6(14) . 2_665
O249 Mo73 O234 118.4(12) . 2_665
O265 Mo73 O234 118.9(12) . 2_665
O290 Mo73 O234 75.4(12) 2_665 2_665
O234 Mo73 O234 45.4(13) . 2_665
O251 Mo73 O234 59.1(8) . 2_665
O290 Mo73 Mo73 61.1(13) . 2_665
O249 Mo73 Mo73 129.4(11) . 2_665
O265 Mo73 Mo73 123.5(7) . 2_665
O290 Mo73 Mo73 42.7(6) 2_665 2_665
O234 Mo73 Mo73 61.2(7) . 2_665
O251 Mo73 Mo73 113.7(6) . 2_665
O234 Mo73 Mo73 54.8(5) 2_665 2_665
O290 Mo73 Mo72 75.8(15) . .
O249 Mo73 Mo72 139.2(11) . .
O265 Mo73 Mo72 36.0(7) . .
O290 Mo73 Mo72 131.4(8) 2_665 .
O234 Mo73 Mo72 44.3(7) . .
O251 Mo73 Mo72 83.9(6) . .
O234 Mo73 Mo72 88.9(6) 2_665 .
Mo73 Mo73 Mo72 90.7(2) 2_665 .
O292 M70 O291 101(2) . .
O292 M70 O264 104.0(19) . .
O291 M70 O264 108(2) . .
O292 M70 O237 92.8(15) . .
O291 M70 O237 146.2(19) . .
O264 M70 O237 98.0(13) . .
O292 M70 O241 162.7(14) . .
O291 M70 O241 95.6(17) . .
O264 M70 O241 73.8(9) . .
O237 M70 O241 70.8(8) . .
O247 M71 O246 103(2) . .
O247 M71 O256 94.8(16) . .
O246 M71 O256 99.3(16) . .
O247 M71 O238 97.1(15) . .
O246 M71 O238 160(2) . .
O256 M71 O238 77.7(9) . .
O247 M71 O248 171.4(15) . .
O246 M71 O248 84.0(19) . .
O256 M71 O248 78.8(12) . .
O238 M71 O248 76.1(8) . .
O247 M71 Mo70 87.3(13) . .
O246 M71 Mo70 133.5(15) . .
O256 M71 Mo70 34.3(6) . .
O238 M71 Mo70 45.7(5) . .
O248 M71 Mo70 84.2(6) . .
O247 M71 Mo70 140.0(7) 2_665 .
O238 M71 Mo70 97.2(5) 2_665 .
M71 M71 Mo70 102.6(2) 2_665 .
O232 M72 O233 109.1(18) . .
O232 M72 O236 98.5(12) . .
O233 M72 O236 102.3(16) . .
O232 M72 O261 95.8(13) . .
O233 M72 O261 152.1(15) . .
O236 M72 O261 85.6(12) . .
O232 M72 O254 160.7(12) . .
O233 M72 O254 90.1(16) . .
O236 M72 O254 75.8(8) . .
O261 M72 O254 65.7(8) . .
O250 M73 O248 102.7(14) . .
O250 M73 O254 105.8(14) . .
O248 M73 O254 98.8(10) . .
O250 M73 O261 98.6(16) . .
O248 M73 O261 158.7(12) . .
O254 M73 O261 75.2(9) . .
O250 M73 O238 176.0(14) . .
O248 M73 O238 75.8(8) . .
O254 M73 O238 78.1(8) . .
O261 M73 O238 83.0(11) . .
O261 M73 O238 97.5(7) 2_665 .
O61 Ce1 O63 70.9(3) . .
O61 Ce1 O223 131.6(5) . .
O63 Ce1 O223 131.9(6) . .
O61 Ce1 O224 139.2(5) . .
O63 Ce1 O224 105.0(6) . .
O223 Ce1 O224 82.4(8) . .
O61 Ce1 O62 73.3(4) . .
O63 Ce1 O62 72.1(4) . .
O223 Ce1 O62 76.2(7) . .
O224 Ce1 O62 145.9(5) . .
O61 Ce1 O79 86.7(5) . .
O63 Ce1 O79 136.4(5) . .
O223 Ce1 O79 91.0(7) . .
O224 Ce1 O79 68.4(6) . .
O62 Ce1 O79 137.2(5) . .
O61 Ce1 O64 134.8(3) . .
O63 Ce1 O64 66.8(3) . .
O223 Ce1 O64 72.4(4) . .
O224 Ce1 O64 69.2(5) . .
O62 Ce1 O64 79.1(4) . .
O79 Ce1 O64 136.1(4) . .
O61 Ce1 O86 66.7(3) . .
O63 Ce1 O86 129.8(3) . .
O223 Ce1 O86 68.3(4) . .
O224 Ce1 O86 124.5(5) . .
O62 Ce1 O86 71.0(4) . .
O79 Ce1 O86 66.3(5) . .
O64 Ce1 O86 134.9(3) . .
O61 Ce1 O225 70.5(4) . .
O63 Ce1 O225 70.6(4) . .
O223 Ce1 O225 149.3(8) . .
O224 Ce1 O225 70.1(6) . .
O62 Ce1 O225 134.4(5) . .
O79 Ce1 O225 66.8(6) . .
O64 Ce1 O225 108.4(4) . .
O86 Ce1 O225 116.7(4) . .
O20 Ce2 O101 134.5(4) . .
O20 Ce2 O222 143.4(4) . .
O101 Ce2 O222 79.7(5) . .
O20 Ce2 O102 96.0(6) . .
O101 Ce2 O102 84.9(6) . .
O222 Ce2 O102 71.1(6) . .
O20 Ce2 O91 69.1(3) . .
O101 Ce2 O91 132.3(3) . .
O222 Ce2 O91 98.7(4) . .
O102 Ce2 O91 140.2(5) . .
O20 Ce2 O103 70.5(4) . .
O101 Ce2 O103 78.7(5) . .
O222 Ce2 O103 141.0(4) . .
O102 Ce2 O103 137.9(6) . .
O91 Ce2 O103 73.4(4) . .
O20 Ce2 O105 127.7(3) . .
O101 Ce2 O105 69.9(3) . .
O222 Ce2 O105 69.1(4) . .
O102 Ce2 O105 135.8(6) . .
O91 Ce2 O105 65.3(3) . .
O103 Ce2 O105 73.1(4) . .
O20 Ce2 O104 72.7(4) . .
O101 Ce2 O104 147.1(4) . .
O222 Ce2 O104 70.8(4) . .
O102 Ce2 O104 72.2(6) . .
O91 Ce2 O104 68.2(4) . .
O103 Ce2 O104 133.9(4) . .
O105 Ce2 O104 110.9(4) . .
O20 Ce2 O52 66.9(3) . .
O101 Ce2 O52 72.7(4) . .
O222 Ce2 O52 129.4(5) . .
O102 Ce2 O52 65.0(6) . .
O91 Ce2 O52 131.2(3) . .
O103 Ce2 O52 73.1(5) . .
O105 Ce2 O52 133.3(4) . .
O104 Ce2 O52 115.7(4) . .
Mo64 O4 Mo63 150.0(7) . .
Mo47 O5 Mo63 136.5(6) . .
Mo47 O7 Mo50 146.5(5) . .
Mo56 O9 Mo47 111.3(4) . .
Mo56 O9 Mo64 108.7(4) . .
Mo47 O9 Mo64 136.6(4) . .
Mo1 O10 Mo56 109.2(4) . .
Mo1 O10 Mo47 141.1(4) . .
Mo56 O10 Mo47 107.0(4) . .
Mo1 O11 Mo50 157.7(5) . .
Mo42 O14 Mo56 119.2(4) . .
Mo56 O15 Mo64 111.5(4) . .
Mo56 O15 Mo51 109.8(4) . .
Mo64 O15 Mo51 130.8(4) . .
Mo51 O20 Ce2 164.9(5) . .
Mo42 O21 Mo45 102.9(4) . .
Mo42 O21 Mo1 108.3(4) . .
Mo45 O21 Mo1 89.4(3) . .
Mo1 O22 Mo45 122.7(4) . .
Mo43 O25 Mo54 156.5(5) . .
Mo43 O27 Mo45 149.6(5) . .
Mo1 O28 Mo3 141.2(4) . .
Mo1 O28 Mo56 103.6(4) . .
Mo3 O28 Mo56 103.9(4) . .
Mo42 O32 Mo2 102.6(3) . .
Mo42 O32 Mo3 108.1(4) . .
Mo2 O32 Mo3 89.0(3) . .
Mo34 O33 Mo2 156.0(5) . .
Mo44 O34 Mo2 149.1(5) . .
Mo45 O35 Mo2 138.7(4) . .
Mo45 O35 Mo42 109.6(4) . .
Mo2 O35 Mo42 109.8(4) . .
Mo3 O36 Mo4 157.2(5) . .
Mo3 O37 Mo56 111.3(4) . .
Mo3 O37 Mo51 139.9(5) . .
Mo56 O37 Mo51 107.4(4) . .
Mo51 O38 Mo4 146.2(5) . .
Mo40 O40 Mo4 103.9(4) . .
Mo40 O40 Mo34 108.2(4) . .
Mo4 O40 Mo34 90.1(3) . .
Mo3 O41 Mo2 123.8(4) . .
Mo44 O44 Mo53 150.1(5) . .
Mo34 O46 Mo5 110.6(4) . .
Mo34 O46 Mo44 140.8(4) . .
Mo5 O46 Mo44 107.1(4) . .
Mo34 O48 Mo4 121.8(4) . .
Mo32 O49 Mo4 138.2(4) . .
Mo32 O49 Mo40 111.2(4) . .
Mo4 O49 Mo40 110.6(4) . .
Mo8 O51 Mo32 149.5(5) . .
Mo64 O52 Ce2 158.8(6) . .
Mo40 O53 Mo32 103.3(3) . .
Mo40 O53 Mo33 107.3(3) . .
Mo32 O53 Mo33 89.4(3) . .
Mo33 O54 Mo32 123.0(4) . .
Mo33 O56 Mo34 146.8(4) . .
Mo33 O56 Mo5 102.3(3) . .
Mo34 O56 Mo5 101.2(3) . .
Mo33 O56 Mo40 100.0(3) . .
Mo34 O56 Mo40 100.6(3) . .
Mo5 O56 Mo40 95.6(3) . .
Mo40 O57 Mo5 115.6(4) . .
Mo33 O59 Mo5 110.5(4) . .
Mo33 O59 Mo36 140.5(4) . .
Mo5 O59 Mo36 108.9(4) . .
Mo36 O61 Ce1 155.2(5) . .
Mo12 O63 Ce1 164.7(5) . .
Mo60 O64 Ce1 159.6(5) . .
Mo12 O65 Mo11 147.6(5) . .
Mo6 O68 Mo11 137.8(5) . .
Mo6 O68 Mo55 111.5(4) . .
Mo11 O68 Mo55 110.5(4) . .
Mo55 O69 Mo31 117.0(4) . .
Mo10 O70 Mo31 101.6(3) . .
Mo10 O70 Mo7 146.1(4) . .
Mo31 O70 Mo7 102.1(3) . .
Mo10 O70 Mo55 100.9(3) . .
Mo31 O70 Mo55 96.1(3) . .
Mo7 O70 Mo55 100.3(3) . .
Mo61 O73 Mo35 148.9(6) . .
Mo31 O75 Mo9 110.9(4) . .
Mo31 O75 Mo61 108.4(4) . .
Mo9 O75 Mo61 133.9(4) . .
Mo10 O76 Mo31 109.9(4) . .
Mo10 O76 Mo9 141.8(4) . .
Mo31 O76 Mo9 107.6(4) . .
Mo55 O77 Mo11 103.5(4) . .
Mo55 O77 Mo10 108.0(4) . .
Mo11 O77 Mo10 89.2(3) . .
Mo10 O78 Mo11 123.5(4) . .
Mo5 O81 Mo44 111.3(4) . .
Mo5 O81 Mo57 108.6(4) . .
Mo44 O81 Mo57 137.5(4) . .
Mo57 O83 Mo53 140.1(6) . .
Mo5 O85 Mo57 112.1(4) . .
Mo5 O85 Mo36 111.0(4) . .
Mo57 O85 Mo36 134.8(4) . .
Mo57 O86 Ce1 158.6(5) . .
Mo33 O89 Mo6 156.3(5) . .
Mo7 O90 Mo32 154.7(5) . .
Mo8 O91 Ce2 156.5(5) . .
Mo7 O94 Mo31 111.0(4) . .
Mo7 O94 Mo8 140.3(4) . .
Mo31 O94 Mo8 107.4(4) . .
Mo31 O95 Mo61 112.3(4) . .
Mo31 O95 Mo8 111.3(4) . .
Mo61 O95 Mo8 131.1(4) . .
Mo55 O97 Mo6 103.1(3) . .
Mo55 O97 Mo7 106.6(3) . .
Mo6 O97 Mo7 90.2(3) . .
Mo7 O98 Mo6 123.2(4) . .
Mo36 O100 Mo6 149.0(5) . .
Mo61 O105 Ce2 162.6(5) . .
Mo13 O106 Mo11 156.7(5) . .
Mo13 O108 Mo18 123.7(4) . .
Mo13 O109 Mo14 110.7(4) . .
Mo13 O109 Mo12 139.2(4) . .
Mo14 O109 Mo12 107.6(4) . .
Mo10 O110 Mo18 157.3(5) . .
Mo46 O112 Mo18 103.2(3) . .
Mo46 O112 Mo13 107.7(3) . .
Mo18 O112 Mo13 89.2(3) . .
Mo9 O114 Mo18 148.6(5) . .
Mo9 O117 Mo35 148.6(5) . .
Mo29 O119 Mo35 134.7(4) . .
C13 O121 Mo35 130.9(8) . .
Mo17 O122 Mo18 137.0(4) . .
Mo17 O122 Mo46 110.8(4) . .
Mo18 O122 Mo46 110.4(4) . .
C13 O123 Mo29 125.9(8) . .
Mo19 O127 Mo29 151.3(5) . .
Mo20 O128 Mo29 153.3(5) . 2_665
Mo19 O130 Mo17 151.5(5) . .
Mo46 O132 Mo14 119.4(4) . .
Mo13 O134 Mo16 142.0(4) . .
Mo13 O134 Mo14 103.8(3) . .
Mo16 O134 Mo14 103.0(4) . .
Mo14 O138 Mo60 110.6(4) . .
Mo14 O138 Mo12 110.2(4) . .
Mo60 O138 Mo12 130.3(4) . .
Mo14 O139 Mo15 110.2(4) . .
Mo14 O139 Mo60 108.0(4) . .
Mo15 O139 Mo60 133.8(4) . .
Mo46 O140 Mo17 103.4(3) . .
Mo46 O140 Mo16 107.5(3) . .
Mo17 O140 Mo16 88.7(3) . .
Mo16 O141 Mo17 124.6(4) . .
Mo16 O142 Mo14 109.4(4) . .
Mo16 O142 Mo15 141.9(4) . .
Mo14 O142 Mo15 107.7(4) . .
Mo21 O143 Mo17 156.3(5) 2_665 .
Mo22 O145 Mo21 109.3(4) . .
Mo22 O145 Mo19 108.1(4) . 2_665
Mo21 O145 Mo19 142.5(4) . 2_665
Mo22 O146 Mo20 109.4(4) . .
Mo22 O146 Mo19 110.5(4) . 2_665
Mo20 O146 Mo19 129.7(4) . 2_665
Mo49 O150 Mo22 117.5(4) . .
Mo23 O151 Mo21 144.2(4) . .
Mo23 O151 Mo22 101.4(3) . .
Mo21 O151 Mo22 102.3(3) . .
Mo23 O151 Mo49 102.1(3) . .
Mo21 O151 Mo49 101.8(3) . .
Mo22 O151 Mo49 96.0(3) . .
Mo49 O152 Mo25 103.1(3) 2_665 .
Mo49 O152 Mo21 107.6(3) 2_665 2_665
Mo25 O152 Mo21 89.1(3) . 2_665
Mo21 O153 Mo25 123.7(4) 2_665 .
Mo16 O155 Mo25 157.3(5) . .
Mo15 O157 Mo25 148.2(5) . .
Mo60 O158 Mo58 152.9(5) . .
Mo15 O159 Mo58 152.2(5) . .
C1 O161 Mo58 125.8(8) 2_665 .
Mo24 O164 Mo25 137.9(4) . 2_665
Mo24 O164 Mo49 109.5(4) . .
Mo25 O164 Mo49 110.7(4) 2_665 .
Mo22 O166 Mo20 109.3(4) . .
Mo22 O166 Mo39 111.4(4) . .
Mo20 O166 Mo39 138.8(4) . .
Mo20 O167 Mo62 134.6(6) . .
Mo39 O171 Mo62 139.0(5) . .
Mo62 O172 Mo63 140.2(7) . .
Mo23 O175 Mo22 107.9(4) . .
Mo23 O175 Mo39 141.4(4) . .
Mo22 O175 Mo39 109.1(4) . .
Mo39 O177 Mo37 144.4(5) . .
Mo23 O178 Mo24 122.2(4) . .
Mo49 O179 Mo24 103.9(3) . .
Mo49 O179 Mo23 108.5(3) . .
Mo24 O179 Mo23 88.7(3) . .
Mo23 O182 Mo37 157.4(5) . .
Mo26 O183 Mo24 147.0(5) . .
Mo27 O184 Mo24 158.9(5) . .
Mo26 O189 Mo48 154.8(5) . .
Mo59 O191 Mo37 103.1(4) . .
Mo59 O191 Mo27 107.5(4) . .
Mo37 O191 Mo27 88.0(3) . .
Mo27 O192 Mo37 123.0(4) . .
Mo37 O194 Mo50 137.6(4) . .
Mo37 O194 Mo59 110.4(4) . .
Mo50 O194 Mo59 109.4(4) . .
Mo27 O195 Mo52 108.7(4) . .
Mo27 O195 Mo26 142.1(4) . .
Mo52 O195 Mo26 108.2(4) . .
Mo52 O196 Mo38 110.3(4) . .
Mo52 O196 Mo26 109.7(4) . .
Mo38 O196 Mo26 138.8(4) . .
Mo38 O197 Mo48 160.4(5) . .
Mo48 O199 Mo58 135.7(5) . 2_665
C1 O200 Mo48 127.5(8) . .
Mo38 O202 Mo54 153.0(5) . .
Mo52 O205 Mo38 110.2(4) . .
Mo52 O205 Mo43 111.1(4) . .
Mo38 O205 Mo43 133.6(4) . .
Mo27 O206 Mo28 140.8(4) . .
Mo27 O206 Mo52 102.6(3) . .
Mo28 O206 Mo52 102.4(3) . .
Mo27 O206 Mo59 104.5(3) . .
Mo28 O206 Mo59 102.3(3) . .
Mo52 O206 Mo59 96.0(3) . .
Mo59 O207 Mo52 118.0(4) . .
Mo59 O208 Mo50 103.2(4) . .
Mo59 O208 Mo28 108.4(3) . .
Mo50 O208 Mo28 89.8(3) . .
Mo28 O210 Mo50 121.8(4) . .
Mo52 O212 Mo28 109.1(4) . .
Mo52 O212 Mo43 108.9(4) . .
Mo28 O212 Mo43 141.8(4) . .
Mo28 O213 Mo45 158.5(5) . .
C7 O215 Mo54 134.4(9) . .
Mo53 O217 Mo54 138.5(5) . .
C7 O218 Mo53 130.4(10) . .
O234 O234 Mo72 158.7(19) 2_665 .
O234 O234 Mo73 72.1(9) 2_665 .
Mo72 O234 Mo73 91.0(10) . .
O234 O234 Mo73 62.5(10) 2_665 2_665
Mo72 O234 Mo73 122.1(10) . 2_665
Mo73 O234 Mo73 64.0(7) . 2_665
O234 O234 Mo71 71.4(9) 2_665 .
Mo72 O234 Mo71 98.9(10) . .
Mo73 O234 Mo71 97.3(8) . .
Mo73 O234 Mo71 133.6(11) 2_665 .
M72 O236 Mo70 115.1(10) . .
O237 O237 Mo71 79.5(15) 2_665 .
O237 O237 M70 170(3) 2_665 .
Mo71 O237 M70 104.4(11) . .
O237 O237 Mo71 55.8(12) 2_665 2_665
Mo71 O237 Mo71 82.9(11) . 2_665
M70 O237 Mo71 114.7(16) . 2_665
M71 O238 Mo70 94.1(8) . .
M71 O238 M73 97.4(8) . .
Mo70 O238 M73 92.7(7) . .
M71 O238 M73 124.2(8) 2_665 .
Mo71 O241 M70 105.6(9) . .
Mo71 O241 Mo72 113.4(11) . .
M70 O241 Mo72 94.2(8) . .
M73 O248 M71 110.6(9) . .
Mo71 O251 Mo73 116.6(9) . .
M73 O254 Mo70 112.1(10) . .
M73 O254 M72 107.8(9) . .
Mo70 O254 M72 92.6(7) . .
M71 O256 Mo70 112.3(11) . .
M73 O261 M72 110.0(11) . .
Mo72 O264 M70 114.1(11) . .
Mo73 O265 Mo72 110.1(11) . .
Mo73 O290 Mo73 76.2(12) . 2_665
C6 N2 C4 110.7(11) . .
C6 N3 C5 108.9(13) . .
C12 N5 C10 111.2(16) . .
C12 N6 C11 107.1(18) . .
C18 N8 C16 108.2(12) . .
C18 N9 C17 110.1(13) . .
C23 N11 C22 109.9(15) . .
C23 N12 C24 110.0(15) . .
O161 C1 O200 127.7(12) 2_665 .
O161 C1 C2 116.4(11) 2_665 .
O200 C1 C2 115.8(10) . .
N1 C2 C3 112.4(11) . .
N1 C2 C1 110.1(10) . .
C3 C2 C1 112.0(10) . .
C4 C3 C2 115.4(11) . .
C5 C4 N2 106.0(12) . .
C5 C4 C3 129.2(13) . .
N2 C4 C3 124.8(12) . .
C4 C5 N3 106.8(13) . .
N2 C6 N3 107.6(13) . .
O215 C7 O218 125.6(13) . .
O215 C7 C8 115.6(13) . .
O218 C7 C8 118.7(13) . .
C7 C8 N4 108.9(13) . .
C7 C8 C9 114.8(13) . .
N4 C8 C9 111.4(13) . .
C10 C9 C8 116.6(14) . .
C11 C10 N5 101.9(17) . .
C11 C10 C9 130.2(15) . .
N5 C10 C9 127.4(16) . .
C10 C11 N6 110.3(14) . .
N5 C12 N6 109.4(19) . .
O121 C13 O123 125.6(12) . .
O121 C13 C14 116.1(11) . .
O123 C13 C14 118.3(11) . .
N7 C14 C13 111.5(10) . .
N7 C14 C15 112.7(10) . .
C13 C14 C15 112.2(10) . .
C16 C15 C14 112.3(11) . .
C17 C16 N8 105.8(12) . .
C17 C16 C15 131.5(13) . .
N8 C16 C15 122.7(12) . .
N9 C17 C16 106.8(12) . .
N9 C18 N8 109.1(14) . .
O349 C19 O348 123.2(18) . .
O349 C19 C20 119.8(18) . .
O348 C19 C20 116.9(16) . .
N10 C20 C21 113.8(14) . .
N10 C20 C19 108.8(15) . .
C21 C20 C19 111.3(15) . .
C22 C21 C20 116.2(16) . .
N11 C22 C24 107.3(15) . .
N11 C22 C21 122.0(16) . .
C24 C22 C21 130.4(16) . .
N12 C23 N11 107.1(16) . .
C22 C24 N12 105.5(15) . .

loop_
_geom_bond_atom_site_label_1
_geom_bond_atom_site_label_2
_geom_bond_distance
_geom_bond_site_symmetry_2
Mo1 O12 1.683(9) .
Mo1 O11 1.839(8) .
Mo1 O22 1.858(10) .
Mo1 O10 1.998(9) .
Mo1 O28 2.051(8) .
Mo1 O21 2.454(9) .
Mo2 O42 1.682(9) .
Mo2 O33 1.917(8) .
Mo2 O41 1.935(10) .
Mo2 O34 1.951(9) .
Mo2 O35 2.020(8) .
Mo2 O32 2.320(8) .
Mo3 O30 1.675(9) .
Mo3 O41 1.859(10) .
Mo3 O36 1.867(9) .
Mo3 O37 1.973(9) .
Mo3 O28 2.076(8) .
Mo3 O32 2.457(9) .
Mo4 O39 1.686(9) .
Mo4 O36 1.898(9) .
Mo4 O48 1.940(9) .
Mo4 O38 1.956(9) .
Mo4 O49 1.999(8) .
Mo4 O40 2.337(8) .
Mo5 O60 1.679(9) .
Mo5 O85 1.989(9) .
Mo5 O81 1.996(8) .
Mo5 O59 2.013(8) .
Mo5 O46 2.017(8) .
Mo5 O56 2.123(8) .
Mo5 O57 2.219(9) .
Mo6 O99 1.665(9) .
Mo6 O89 1.888(8) .
Mo6 O98 1.931(9) .
Mo6 O100 1.979(8) .
Mo6 O68 1.996(8) .
Mo6 O97 2.344(8) .
Mo7 O96 1.675(8) .
Mo7 O90 1.864(8) .
Mo7 O98 1.873(9) .
Mo7 O94 1.974(9) .
Mo7 O70 2.123(8) .
Mo7 O97 2.379(8) .
Mo8 O93 1.684(9) .
Mo8 O91 1.725(8) .
Mo8 O51 1.836(8) .
Mo8 O95 2.054(8) .
Mo8 O94 2.124(8) .
Mo8 O92 2.347(9) .
Mo9 O116 1.695(9) .
Mo9 O117 1.743(8) .
Mo9 O114 1.835(8) .
Mo9 O75 2.057(8) .
Mo9 O76 2.118(8) .
Mo9 O115 2.341(9) .
Mo10 O221 1.682(8) .
Mo10 O110 1.850(8) .
Mo10 O78 1.867(8) .
Mo10 O76 1.981(8) .
Mo10 O70 2.093(8) .
Mo10 O77 2.388(9) .
Mo11 O66 1.670(9) .
Mo11 O106 1.903(8) .
Mo11 O78 1.923(8) .
Mo11 O65 1.946(9) .
Mo11 O68 2.001(8) .
Mo11 O77 2.367(8) .
Mo12 O111 1.679(10) .
Mo12 O63 1.737(9) .
Mo12 O65 1.849(8) .
Mo12 O138 2.065(8) .
Mo12 O109 2.133(8) .
Mo12 O220 2.287(9) .
Mo13 O107 1.682(9) .
Mo13 O108 1.854(9) .
Mo13 O106 1.863(8) .
Mo13 O109 1.987(8) .
Mo13 O134 2.065(8) .
Mo13 O112 2.453(8) .
Mo14 O135 1.674(8) .
Mo14 O139 1.979(8) .
Mo14 O109 2.012(8) .
Mo14 O138 2.015(8) .
Mo14 O142 2.017(8) .
Mo14 O134 2.117(8) .
Mo14 O132 2.222(8) .
Mo15 O411 1.697(9) .
Mo15 O159 1.733(9) .
Mo15 O157 1.836(9) .
Mo15 O139 2.065(8) .
Mo15 O142 2.090(8) .
Mo15 O156 2.363(9) .
Mo16 O137 1.670(9) .
Mo16 O141 1.849(8) .
Mo16 O155 1.851(8) .
Mo16 O142 1.996(8) .
Mo16 O134 2.069(8) .
Mo16 O140 2.474(8) .
Mo17 O124 1.680(8) .
Mo17 O143 1.911(8) .
Mo17 O141 1.938(8) .
Mo17 O130 1.979(8) .
Mo17 O122 1.982(8) .
Mo17 O140 2.320(8) .
Mo18 O113 1.681(9) .
Mo18 O110 1.912(8) .
Mo18 O108 1.947(8) .
Mo18 O114 1.982(8) .
Mo18 O122 2.025(8) .
Mo18 O112 2.319(8) .
Mo19 O129 1.706(8) .
Mo19 O127 1.746(8) .
Mo19 O130 1.819(8) .
Mo19 O146 2.061(8) 2_665
Mo19 O145 2.108(8) 2_665
Mo19 O144 2.348(9) .
Mo20 O148 1.685(9) .
Mo20 O128 1.773(9) .
Mo20 O167 1.796(9) .
Mo20 O166 2.043(8) .
Mo20 O146 2.061(8) .
Mo20 O147 2.340(8) .
Mo21 O165 1.667(8) .
Mo21 O143 1.858(8) 2_665
Mo21 O153 1.868(8) 2_665
Mo21 O145 2.005(8) .
Mo21 O151 2.083(8) .
Mo21 O152 2.436(8) 2_665
Mo22 O149 1.679(9) .
Mo22 O146 1.984(8) .
Mo22 O145 1.997(8) .
Mo22 O166 2.006(8) .
Mo22 O175 2.014(8) .
Mo22 O151 2.110(8) .
Mo22 O150 2.234(8) .
Mo23 O181 1.688(9) .
Mo23 O182 1.850(8) .
Mo23 O178 1.850(8) .
Mo23 O175 1.985(8) .
Mo23 O151 2.067(8) .
Mo23 O179 2.439(8) .
Mo24 O180 1.674(8) .
Mo24 O184 1.905(8) .
Mo24 O178 1.947(8) .
Mo24 O183 1.972(8) .
Mo24 O164 2.007(8) .
Mo24 O179 2.316(8) .
Mo25 O163 1.673(9) .
Mo25 O155 1.908(8) .
Mo25 O153 1.933(8) .
Mo25 O157 1.964(9) .
Mo25 O164 2.011(8) 2_665
Mo25 O152 2.341(8) .
Mo26 O188 1.690(9) .
Mo26 O189 1.754(8) .
Mo26 O183 1.834(8) .
Mo26 O196 2.093(8) .
Mo26 O195 2.094(8) .
Mo26 O185 2.357(9) .
Mo27 O187 1.678(9) .
Mo27 O184 1.845(8) .
Mo27 O192 1.853(8) .
Mo27 O195 1.990(8) .
Mo27 O206 2.070(8) .
Mo27 O191 2.483(8) .
Mo28 O211 1.675(9) .
Mo28 O213 1.843(8) .
Mo28 O210 1.860(9) .
Mo28 O212 2.001(8) .
Mo28 O206 2.080(8) .
Mo28 O208 2.414(8) .
Mo29 O126 1.709(9) .
Mo29 O125 1.710(9) .
Mo29 O119 1.879(8) .
Mo29 O128 2.024(8) 2_665
Mo29 O123 2.238(9) .
Mo29 O127 2.254(8) .
Mo31 O71 1.683(8) .
Mo31 O75 1.980(8) .
Mo31 O95 2.001(8) .
Mo31 O76 2.003(8) .
Mo31 O94 2.028(8) .
Mo31 O70 2.116(8) .
Mo31 O69 2.203(8) .
Mo32 O50 1.668(8) .
Mo32 O90 1.908(8) .
Mo32 O54 1.910(9) .
Mo32 O51 1.975(9) .
Mo32 O49 1.997(8) .
Mo32 O53 2.365(8) .
Mo33 O58 1.691(9) .
Mo33 O89 1.872(8) .
Mo33 O54 1.881(9) .
Mo33 O59 1.999(9) .
Mo33 O56 2.108(8) .
Mo33 O53 2.373(8) .
Mo34 O47 1.665(9) .
Mo34 O33 1.854(8) .
Mo34 O48 1.879(9) .
Mo34 O46 1.968(9) .
Mo34 O56 2.116(8) .
Mo34 O40 2.379(9) .
Mo35 O120 1.689(9) .
Mo35 O118 1.705(10) .
Mo35 O119 1.930(8) .
Mo35 O73 1.958(10) .
Mo35 O121 2.228(9) .
Mo35 O117 2.258(9) .
Mo36 O88 1.710(9) .
Mo36 O61 1.731(9) .
Mo36 O100 1.827(8) .
Mo36 O85 2.076(8) .
Mo36 O59 2.104(9) .
Mo36 O87 2.286(9) .
Mo37 O190 1.675(8) .
Mo37 O182 1.913(8) .
Mo37 O192 1.936(8) .
Mo37 O177 1.992(9) .
Mo37 O194 2.005(8) .
Mo37 O191 2.307(8) .
Mo38 O203 1.684(9) .
Mo38 O197 1.781(8) .
Mo38 O202 1.791(8) .
Mo38 O196 2.043(8) .
Mo38 O205 2.044(8) .
Mo38 O201 2.428(9) .
Mo39 O174 1.678(10) .
Mo39 O171 1.754(9) .
Mo39 O177 1.838(8) .
Mo39 O166 2.054(8) .
Mo39 O175 2.103(8) .
Mo39 O173 2.423(9) .
Mo40 O55 1.689(8) .
Mo40 O57 1.772(9) .
Mo40 O40 1.946(8) .
Mo40 O53 1.948(8) .
Mo40 O49 2.113(8) .
Mo40 O56 2.440(8) .
Mo42 O31 1.682(9) .
Mo42 O14 1.760(9) .
Mo42 O21 1.965(8) .
Mo42 O32 1.975(8) .
Mo42 O35 2.085(9) .
Mo43 O26 1.708(9) .
Mo43 O25 1.740(9) .
Mo43 O27 1.822(8) .
Mo43 O205 2.063(8) .
Mo43 O212 2.096(8) .
Mo43 O24 2.376(10) .
Mo44 O45 1.690(9) .
Mo44 O44 1.761(9) .
Mo44 O34 1.844(9) .
Mo44 O81 2.042(9) .
Mo44 O46 2.127(8) .
Mo44 O43 2.326(10) .
Mo45 O23 1.661(9) .
Mo45 O213 1.920(8) .
Mo45 O22 1.951(9) .
Mo45 O27 1.961(9) .
Mo45 O35 1.998(8) .
Mo45 O21 2.294(8) .
Mo46 O131 1.684(9) .
Mo46 O132 1.750(8) .
Mo46 O140 1.947(8) .
Mo46 O112 1.990(8) .
Mo46 O122 2.093(8) .
Mo47 O8 1.692(10) .
Mo47 O5 1.751(10) .
Mo47 O7 1.873(9) .
Mo47 O9 2.040(8) .
Mo47 O10 2.121(9) .
Mo47 O6 2.298(11) .
Mo48 O198 1.693(9) .
Mo48 O186 1.703(9) .
Mo48 O199 1.862(9) .
Mo48 O197 2.045(8) .
Mo48 O189 2.219(9) .
Mo48 O200 2.237(8) .
Mo49 O176 1.675(9) .
Mo49 O150 1.778(8) .
Mo49 O179 1.937(8) .
Mo49 O152 1.974(8) 2_665
Mo49 O164 2.105(8) .
Mo49 O151 2.503(8) .
Mo50 O209 1.686(9) .
Mo50 O11 1.915(8) .
Mo50 O210 1.942(9) .
Mo50 O7 1.946(9) .
Mo50 O194 2.007(8) .
Mo50 O208 2.291(8) .
Mo51 O19 1.712(9) .
Mo51 O20 1.731(9) .
Mo51 O38 1.844(9) .
Mo51 O15 2.065(8) .
Mo51 O37 2.128(8) .
Mo51 O18 2.282(10) .
Mo52 O204 1.680(9) .
Mo52 O196 1.977(8) .
Mo52 O205 1.979(8) .
Mo52 O212 1.999(8) .
Mo52 O195 2.014(8) .
Mo52 O206 2.099(8) .
Mo52 O207 2.211(9) .
Mo53 O1 1.686(11) .
Mo53 O219 1.700(11) .
Mo53 O217 1.902(9) .
Mo53 O83 2.010(9) .
Mo53 O44 2.185(10) .
Mo53 O218 2.246(11) .
Mo54 O216 1.700(10) .
Mo54 O214 1.705(10) .
Mo54 O217 1.919(9) .
Mo54 O202 2.060(8) .
Mo54 O25 2.184(10) .
Mo54 O215 2.248(10) .
Mo55 O67 1.678(9) .
Mo55 O69 1.769(8) .
Mo55 O77 1.928(8) .
Mo55 O97 1.988(7) .
Mo55 O68 2.116(8) .
Mo55 O70 2.439(8) .
Mo56 O13 1.672(9) .
Mo56 O9 1.976(8) .
Mo56 O10 2.003(8) .
Mo56 O37 2.007(9) .
Mo56 O15 2.009(8) .
Mo56 O28 2.098(9) .
Mo56 O14 2.216(9) .
Mo57 O82 1.735(11) .
Mo57 O86 1.737(10) .
Mo57 O83 1.828(9) .
Mo57 O85 2.049(8) .
Mo57 O81 2.127(9) .
Mo57 O84 2.314(10) .
Mo58 O160 1.679(10) .
Mo58 O162 1.696(9) .
Mo58 O158 1.941(9) .
Mo58 O199 1.977(9) 2_665
Mo58 O159 2.197(9) .
Mo58 O161 2.284(10) .
Mo59 O193 1.685(9) .
Mo59 O207 1.761(9) .
Mo59 O208 1.964(8) .
Mo59 O191 1.974(8) .
Mo59 O194 2.086(8) .
Mo59 O206 2.481(8) .
Mo60 O133 1.688(10) .
Mo60 O64 1.738(9) .
Mo60 O158 1.864(9) .
Mo60 O138 2.038(9) .
Mo60 O139 2.138(8) .
Mo60 O136 2.353(10) .
Mo61 O105 1.707(9) .
Mo61 O73 1.799(9) .
Mo61 O74 1.994(11) .
Mo61 O95 2.021(8) .
Mo61 O72 2.041(11) .
Mo61 O75 2.136(8) .
Mo62 O170 1.705(11) .
Mo62 O169 1.715(12) .
Mo62 O172 1.854(11) .
Mo62 O167 2.049(9) .
Mo62 O171 2.223(9) .
Mo62 O168 2.285(13) .
Mo63 O3 1.677(15) .
Mo63 O226 1.695(12) .
Mo63 O172 1.921(11) .
Mo63 O4 1.938(10) .
Mo63 O5 2.255(10) .
Mo63 O2 2.298(14) .
Mo64 O52 1.708(10) .
Mo64 O4 1.815(10) .
Mo64 O17 1.915(13) .
Mo64 O15 2.022(8) .
Mo64 O16 2.117(14) .
Mo64 O9 2.122(8) .
Mo70 O242 1.70(2) .
Mo70 O255 1.732(18) .
Mo70 O256 1.958(19) .
Mo70 O236 2.06(2) .
Mo70 O254 2.26(2) .
Mo70 O238 2.312(19) .
Mo70 M71 3.219(5) .
Mo71 O243 1.73(2) .
Mo71 O251 1.76(2) .
Mo71 O241 1.945(18) .
Mo71 O237 2.11(2) .
Mo71 O234 2.47(2) .
Mo71 O237 2.50(4) 2_665
Mo71 Mo71 3.068(7) 2_665
Mo72 O294 1.69(2) .
Mo72 O267 1.73(2) .
Mo72 O264 1.97(2) .
Mo72 O265 1.97(2) .
Mo72 O234 2.20(3) .
Mo72 O241 2.29(2) .
Mo72 Mo73 3.148(9) .
Mo73 O290 1.70(2) .
Mo73 O249 1.71(2) .
Mo73 O265 1.869(19) .
Mo73 O290 2.19(4) 2_665
Mo73 O234 2.21(2) .
Mo73 O251 2.357(19) .
Mo73 O234 2.37(3) 2_665
Mo73 Mo73 2.434(6) 2_665
M70 O292 1.69(2) .
M70 O291 1.73(2) .
M70 O264 2.03(2) .
M70 O237 2.17(2) .
M70 O241 2.29(2) .
M71 O247 1.69(2) .
M71 O246 1.72(2) .
M71 O256 1.920(19) .
M71 O238 2.08(2) .
M71 O248 2.34(2) .
M71 O247 2.45(4) 2_665
M71 O238 2.46(2) 2_665
M71 M71 2.472(8) 2_665
M72 O232 1.71(2) .
M72 O233 1.73(2) .
M72 O236 1.85(2) .
M72 O261 2.16(2) .
M72 O254 2.306(17) .
M73 O250 1.70(2) .
M73 O248 1.86(2) .
M73 O254 1.938(18) .
M73 O261 2.03(2) .
M73 O261 2.42(3) 2_665
M73 O238 2.51(2) .
M73 M73 3.046(6) 2_665
Ce1 O61 2.464(9) .
Ce1 O63 2.464(9) .
Ce1 O223 2.471(15) .
Ce1 O224 2.529(16) .
Ce1 O62 2.532(13) .
Ce1 O79 2.547(16) .
Ce1 O64 2.587(9) .
Ce1 O86 2.609(10) .
Ce1 O225 2.689(16) .
Ce2 O20 2.447(9) .
Ce2 O101 2.482(10) .
Ce2 O222 2.490(12) .
Ce2 O102 2.490(15) .
Ce2 O91 2.525(8) .
Ce2 O103 2.531(12) .
Ce2 O105 2.536(9) .
Ce2 O104 2.540(11) .
Ce2 O52 2.555(10) .
O121 C13 1.252(16) .
O123 C13 1.253(15) .
O161 C1 1.254(15) 2_665
O200 C1 1.256(15) .
O215 C7 1.246(17) .
O218 C7 1.276(17) .
O234 O234 1.78(5) 2_665
O237 O237 1.79(4) 2_665
O348 C19 1.27(2) .
O349 C19 1.22(2) .
N1 C2 1.504(17) .
N2 C6 1.315(19) .
N2 C4 1.377(17) .
N3 C6 1.349(19) .
N3 C5 1.381(19) .
N4 C8 1.503(19) .
N5 C12 1.28(3) .
N5 C10 1.43(2) .
N6 C12 1.32(2) .
N6 C11 1.38(2) .
N7 C14 1.496(17) .
N8 C18 1.32(2) .
N8 C16 1.377(17) .
N9 C18 1.29(2) .
N9 C17 1.347(19) .
N10 C20 1.47(2) .
N11 C23 1.36(2) .
N11 C22 1.38(2) .
N12 C23 1.35(2) .
N12 C24 1.41(2) .
C1 C2 1.527(17) .
C2 C3 1.515(18) .
C3 C4 1.498(18) .
C4 C5 1.37(2) .
C7 C8 1.50(2) .
C8 C9 1.52(3) .
C9 C10 1.49(3) .
C10 C11 1.35(2) .
C13 C14 1.520(17) .
C14 C15 1.539(17) .
C15 C16 1.492(18) .
C16 C17 1.37(2) .
C19 C20 1.57(3) .
C20 C21 1.51(2) .
C21 C22 1.49(2) .
C22 C24 1.39(2) .
